data_2021078
loop_
_publ_author_name
'Becker, Sabine'

_publ_section_title
;
 The crystal structure of
 [Fe2(PIMIC6)(AnthCO2)(CH3CN)]&#x00B7;[Fe2(PIMIC6)(AnthCO2)(CH3CN)0.9(CH2Cl2)0.1]&#x00B7;[Fe2(PIMIC6)(AnthCO2)(OH2)]&#x00B7;0.75CH3CN:
 a crystallographer's nightmare or a fascinating case of disorder?
;
_journal_coeditor_code WF5140SUP1
_journal_issue 2
_journal_name_full 'Acta Crystallographica Section B Structural Science, Crystal Engineering and Materials'
_journal_paper_doi 10.1107/S2052520618000689
_journal_volume 74
_journal_year 2018
_chemical_formula_sum 'C251.4 H217.15 Cl0.2 F6 Fe6 N11.65 O22'
_chemical_formula_weight 4209.59
_space_group_crystal_system monoclinic
_space_group_IT_number 14
_space_group_name_Hall '-P 2yn'
_space_group_name_H-M_alt 'P 1 21/n 1'
_symmetry_space_group_name_Hall '-P 2yn'
_symmetry_space_group_name_H-M 'P 1 21/n 1'
_atom_sites_solution_hydrogens mixed
_audit_creation_method SHELXL-2016/6
_cell_angle_alpha 90
_cell_angle_beta 115.485(2)
_cell_angle_gamma 90
_cell_formula_units_Z 4
_cell_length_a 35.549(4)
_cell_length_b 21.056(2)
_cell_length_c 36.869(4)
_cell_measurement_reflns_used 9787
_cell_measurement_temperature 100(2)
_cell_measurement_theta_max 26.42
_cell_measurement_theta_min 2.24
_cell_volume 24912(5)
_computing_cell_refinement 'Bruker SMART'
_computing_data_collection 'Bruker SMART'
_computing_data_reduction 'Bruker SAINT'
_computing_molecular_graphics 'ShelXle (Huebschle, 2014)'
_computing_structure_refinement 'SHELXL-2016/6 (Sheldrick, 2016)'
_computing_structure_solution 'SHELXT 2014/5 (Sheldrick, 2014)'
_diffrn_ambient_temperature 100(2)
_diffrn_measured_fraction_theta_full 0.999
_diffrn_measured_fraction_theta_max 0.999
_diffrn_measurement_device_type 'CCD area detector'
_diffrn_measurement_method 'phi and omega scans'
_diffrn_radiation_type MoK\a
_diffrn_radiation_wavelength 0.71073
_diffrn_reflns_av_R_equivalents 0.0779
_diffrn_reflns_av_unetI/netI 0.0507
_diffrn_reflns_Laue_measured_fraction_full 0.999
_diffrn_reflns_Laue_measured_fraction_max 0.999
_diffrn_reflns_limit_h_max 44
_diffrn_reflns_limit_h_min -44
_diffrn_reflns_limit_k_max 26
_diffrn_reflns_limit_k_min -26
_diffrn_reflns_limit_l_max 45
_diffrn_reflns_limit_l_min -46
_diffrn_reflns_number 428848
_diffrn_reflns_point_group_measured_fraction_full 0.999
_diffrn_reflns_point_group_measured_fraction_max 0.999
_diffrn_reflns_theta_full 25.242
_diffrn_reflns_theta_max 26.373
_diffrn_reflns_theta_min 1.144
_exptl_absorpt_coefficient_mu 0.407
_exptl_absorpt_correction_T_max 0.7457
_exptl_absorpt_correction_T_min 0.6426
_exptl_absorpt_correction_type multi-scan
_exptl_absorpt_process_details 'Blessing, 1993'
_exptl_crystal_colour red
_exptl_crystal_density_diffrn 1.122
_exptl_crystal_density_meas ?
_exptl_crystal_density_method 'not measured'
_exptl_crystal_description block
_exptl_crystal_F_000 8786
_exptl_crystal_size_max 0.400
_exptl_crystal_size_mid 0.350
_exptl_crystal_size_min 0.350
_refine_diff_density_max 2.147
_refine_diff_density_min -0.552
_refine_diff_density_rms 0.081
_refine_ls_extinction_method none
_refine_ls_goodness_of_fit_ref 1.058
_refine_ls_hydrogen_treatment mixed
_refine_ls_matrix_type full
_refine_ls_number_parameters 5311
_refine_ls_number_reflns 50900
_refine_ls_number_restraints 32297
_refine_ls_restrained_S_all 0.859
_refine_ls_R_factor_all 0.1298
_refine_ls_R_factor_gt 0.0741
_refine_ls_shift/su_max 0.035
_refine_ls_shift/su_mean 0.000
_refine_ls_structure_factor_coef Fsqd
_refine_ls_weighting_details 'w=1/[\s^2^(Fo^2^)+(0.0881P)^2^+70.5583P] where P=(Fo^2^+2Fc^2^)/3'
_refine_ls_weighting_scheme calc
_refine_ls_wR_factor_gt 0.1815
_refine_ls_wR_factor_ref 0.2283
_reflns_Friedel_coverage 0.000
_reflns_number_gt 31345
_reflns_number_total 50900
_reflns_threshold_expression 'I > 2\s(I)'
_cod_data_source_file wf5140sup1.cif
_cod_data_source_block I
_cod_depositor_comments
;
The following automatic conversions were performed:

'_exptl_crystal_density_meas' value 'not measured' was changed to '?'
- the value is perceived as not measured.

Automatic conversion script
Id: cif_fix_values 4973 2017-02-22 13:04:09Z antanas 
;
_cod_original_formula_sum 'C251.40 H217.15 Cl0.20 F6 Fe6 N11.65 O22'
_cod_database_code 2021078
_shelx_shelxl_version_number 2016/6
_shelx_space_group_comment
;
The symmetry employed for this shelxl refinement is uniquely defined
by the following loop, which should always be used as a source of
symmetry information in preference to the above space-group names.
They are only intended as comments.
;
_shelx_estimated_absorpt_t_min 0.854
_shelx_estimated_absorpt_t_max 0.871

loop_
_space_group_symop_operation_xyz
'x, y, z'
'-x+1/2, y+1/2, -z+1/2'
'-x, -y, -z'
'x-1/2, -y-1/2, z-1/2'

loop_
_atom_site_label
_atom_site_type_symbol
_atom_site_fract_x
_atom_site_fract_y
_atom_site_fract_z
_atom_site_U_iso_or_equiv
_atom_site_adp_type
_atom_site_occupancy
_atom_site_site_symmetry_order
_atom_site_calc_flag
_atom_site_refinement_flags_posn
_atom_site_refinement_flags_adp
_atom_site_refinement_flags_occupancy
_atom_site_disorder_assembly
_atom_site_disorder_group
Fe1_1 Fe 0.11494(2) 0.71588(3) 0.20199(2) 0.04077(17) Uani 1 1 d . . . . .
Fe2_1 Fe 0.19777(2) 0.60675(4) 0.28628(2) 0.0541(2) Uani 1 1 d . . . . .
O4_1 O 0.14790(11) 0.65594(18) 0.18645(10) 0.0551(9) Uani 1 1 d . . . . .
O5_1 O 0.19605(12) 0.59518(19) 0.23194(10) 0.0584(10) Uani 1 1 d . . . . .
O6_1 O 0.09749(10) 0.68929(17) 0.24478(9) 0.0457(8) Uani 1 1 d . . . . .
O7_1 O 0.14307(11) 0.61978(18) 0.28695(12) 0.0571(9) Uani 1 1 d . . . . .
C41_1 C 0.03980(13) 0.6543(2) 0.13464(12) 0.0330(8) Uani 1 1 d D . . . .
C42_1 C 0.03232(12) 0.61283(19) 0.16009(12) 0.0315(8) Uani 1 1 d D . . . .
H42_1 H 0.038684 0.625299 0.186866 0.038 Uiso 1 1 calc R U . . .
C43_1 C 0.01569(12) 0.55372(19) 0.14657(12) 0.0317(9) Uani 1 1 d D . . . .
H43_1 H 0.010296 0.525934 0.164080 0.038 Uiso 1 1 calc R U . . .
C44_1 C 0.00657(13) 0.5338(2) 0.10728(12) 0.0322(8) Uani 1 1 d D . . . .
C45_1 C 0.01296(14) 0.5766(2) 0.08174(13) 0.0353(9) Uani 1 1 d D . . . .
H45_1 H 0.006151 0.564515 0.054803 0.042 Uiso 1 1 calc R U . . .
C46_1 C 0.02911(14) 0.6366(2) 0.09493(13) 0.0373(10) Uani 1 1 d D . . . .
H46_1 H 0.032874 0.665582 0.077007 0.045 Uiso 1 1 calc R U . . .
C68_1 C 0.11153(15) 0.6552(2) 0.27556(14) 0.0398(9) Uani 1 1 d . . . . .
C69_1 C 0.08860(14) 0.6555(2) 0.30158(13) 0.0373(9) Uani 1 1 d . . . . .
C70_1 C 0.09954(14) 0.6986(2) 0.33334(14) 0.0396(9) Uani 1 1 d . . . . .
C71_1 C 0.13289(15) 0.7429(2) 0.34259(15) 0.0439(10) Uani 1 1 d . . . . .
H71_1 H 0.147481 0.744911 0.326249 0.053 Uiso 1 1 calc R U . . .
C72_1 C 0.14366(17) 0.7820(3) 0.37471(17) 0.0536(12) Uani 1 1 d . . . . .
H72_1 H 0.165968 0.811154 0.380741 0.064 Uiso 1 1 calc R U . . .
C73_1 C 0.12234(18) 0.7803(3) 0.39940(17) 0.0595(13) Uani 1 1 d . . . . .
H73_1 H 0.130689 0.807862 0.421946 0.071 Uiso 1 1 calc R U . . .
C74_1 C 0.09059(17) 0.7404(3) 0.39132(16) 0.0539(12) Uani 1 1 d . . . . .
H74_1 H 0.076331 0.740507 0.407980 0.065 Uiso 1 1 calc R U . . .
C75_1 C 0.07749(15) 0.6972(2) 0.35780(14) 0.0436(10) Uani 1 1 d . . . . .
C76_1 C 0.04494(16) 0.6550(3) 0.34898(15) 0.0476(11) Uani 1 1 d . . . . .
H76_1 H 0.029913 0.655529 0.364948 0.057 Uiso 1 1 calc R U . . .
C77_1 C 0.03348(15) 0.6119(2) 0.31753(15) 0.0441(10) Uani 1 1 d . . . . .
C78_1 C 0.00052(16) 0.5680(3) 0.30821(17) 0.0526(12) Uani 1 1 d . . . . .
H78_1 H -0.015638 0.568654 0.323097 0.063 Uiso 1 1 calc R U . . .
C79_1 C -0.00844(16) 0.5244(3) 0.27796(18) 0.0552(12) Uani 1 1 d . . . . .
H79_1 H -0.030651 0.495145 0.272123 0.066 Uiso 1 1 calc R U . . .
C80_1 C 0.01492(16) 0.5227(3) 0.25569(16) 0.0510(12) Uani 1 1 d . . . . .
H80_1 H 0.008631 0.491762 0.235157 0.061 Uiso 1 1 calc R U . . .
C81_1 C 0.04611(15) 0.5640(2) 0.26272(14) 0.0449(10) Uani 1 1 d . . . . .
H81_1 H 0.061488 0.561942 0.247113 0.054 Uiso 1 1 calc R U . . .
C82_1 C 0.05638(14) 0.6111(2) 0.29342(13) 0.0385(9) Uani 1 1 d . . . . .
C53_1 C 0.08824(14) 0.4601(2) 0.15732(15) 0.0409(10) Uani 1 1 d D U . . .
H53A_1 H 0.104824 0.469682 0.186177 0.049 Uiso 0.752(9) 1 calc R U P A 1
H53B_1 H 0.075747 0.500418 0.143580 0.049 Uiso 0.752(9) 1 calc R U P A 1
H53D_1 H 0.114334 0.448314 0.180785 0.049 Uiso 0.248(9) 1 calc R U P A 2
H53E_1 H 0.080989 0.504213 0.161184 0.049 Uiso 0.248(9) 1 calc R U P A 2
C54_1 C 0.1169(2) 0.4349(3) 0.1403(2) 0.0471(16) Uani 0.752(9) 1 d D U P A 1
H54A_1 H 0.100780 0.426405 0.111198 0.056 Uiso 0.752(9) 1 calc R U P A 1
H54B_1 H 0.129454 0.394444 0.153673 0.056 Uiso 0.752(9) 1 calc R U P A 1
C55_1 C 0.1517(2) 0.4836(3) 0.1466(2) 0.0522(17) Uani 0.752(9) 1 d D U P A 1
H55A_1 H 0.166225 0.494417 0.175463 0.063 Uiso 0.752(9) 1 calc R U P A 1
H55B_1 H 0.172261 0.464199 0.138469 0.063 Uiso 0.752(9) 1 calc R U P A 1
C56_1 C 0.1348(3) 0.5430(4) 0.1228(3) 0.0541(19) Uani 0.752(9) 1 d D U P A 1
H56A_1 H 0.114117 0.561547 0.131067 0.065 Uiso 0.752(9) 1 calc R U P A 1
H56B_1 H 0.119865 0.531265 0.094098 0.065 Uiso 0.752(9) 1 calc R U P A 1
C57_1 C 0.16733(19) 0.5950(3) 0.12684(17) 0.0675(15) Uani 1 1 d D U . . .
H57A_1 H 0.182478 0.582085 0.110925 0.081 Uiso 0.752(9) 1 calc R U P A 1
H57B_1 H 0.152426 0.635042 0.115212 0.081 Uiso 0.752(9) 1 calc R U P A 1
H57D_1 H 0.181236 0.567843 0.114333 0.081 Uiso 0.248(9) 1 calc R U P A 2
H57E_1 H 0.161581 0.636234 0.112569 0.081 Uiso 0.248(9) 1 calc R U P A 2
C58_1 C 0.19835(17) 0.6072(3) 0.16923(16) 0.0578(13) Uani 1 1 d D U . . .
H58A_1 H 0.215974 0.643722 0.169352 0.069 Uiso 1 1 calc R U . . .
H58B_1 H 0.216731 0.569684 0.179082 0.069 Uiso 1 1 calc R U . . .
C59_1 C 0.17940(15) 0.6212(3) 0.19829(14) 0.0448(10) Uani 1 1 d D U . . .
C54B_1 C 0.0948(7) 0.4555(10) 0.1167(6) 0.050(3) Uani 0.248(9) 1 d D U P A 2
H54D_1 H 0.099555 0.410566 0.112029 0.060 Uiso 0.248(9) 1 calc R U P A 2
H54E_1 H 0.068968 0.469699 0.093778 0.060 Uiso 0.248(9) 1 calc R U P A 2
C55B_1 C 0.1297(6) 0.4936(9) 0.1178(7) 0.051(3) Uani 0.248(9) 1 d D U P A 2
H55D_1 H 0.134696 0.481788 0.094241 0.061 Uiso 0.248(9) 1 calc R U P A 2
H55E_1 H 0.154885 0.481448 0.142121 0.061 Uiso 0.248(9) 1 calc R U P A 2
C56B_1 C 0.1253(7) 0.5645(10) 0.1179(10) 0.058(4) Uani 0.248(9) 1 d D U P A 2
H56D_1 H 0.116025 0.577286 0.138551 0.070 Uiso 0.248(9) 1 calc R U P A 2
H56E_1 H 0.104237 0.579052 0.091372 0.070 Uiso 0.248(9) 1 calc R U P A 2
C1_1 C 0.0590(3) 0.3520(5) 0.1671(3) 0.0371(19) Uani 0.5924(17) 1 d D U P A 1
C2_1 C 0.0271(3) 0.3135(4) 0.1409(3) 0.0353(11) Uani 0.5924(17) 1 d D U P A 1
C3_1 C 0.0261(3) 0.2490(4) 0.1475(3) 0.0353(11) Uani 0.5924(17) 1 d D U P A 1
H3_1 H 0.004133 0.223512 0.129097 0.042 Uiso 0.5924(17) 1 calc R U P A 1
C4_1 C 0.0573(3) 0.2219(4) 0.1813(3) 0.047(2) Uani 0.5924(17) 1 d D U P A 1
C5_1 C 0.0887(3) 0.2615(5) 0.2077(3) 0.047(2) Uani 0.5924(17) 1 d D U P A 1
H5_1 H 0.109677 0.242833 0.231120 0.056 Uiso 0.5924(17) 1 calc R U P A 1
C6_1 C 0.0913(4) 0.3262(5) 0.2019(4) 0.042(2) Uani 0.5924(17) 1 d D U P A 1
C47_1 C -0.0053(4) 0.4673(4) 0.0943(4) 0.0309(8) Uani 0.5924(17) 1 d D U P A 1
C48_1 C 0.0159(5) 0.4160(5) 0.1180(6) 0.032(2) Uani 0.5924(17) 1 d D U P A 1
C49_1 C -0.0014(4) 0.3546(5) 0.1095(5) 0.032(2) Uani 0.5924(17) 1 d D U P A 1
C50_1 C -0.0382(4) 0.3435(5) 0.0752(4) 0.0309(8) Uani 0.5924(17) 1 d D U P A 1
H50_1 H -0.049836 0.302043 0.069797 0.037 Uiso 0.5924(17) 1 calc R U P A 1
C51_1 C -0.0581(4) 0.3928(5) 0.0488(4) 0.0309(8) Uani 0.5924(17) 1 d D U P A 1
C52_1 C -0.0416(5) 0.4539(6) 0.0602(5) 0.0309(8) Uani 0.5924(17) 1 d D U P A 1
H52_1 H -0.056135 0.488480 0.043481 0.037 Uiso 0.5924(17) 1 calc R U P A 1
N1_1 N 0.0539(10) 0.4150(6) 0.1530(11) 0.035(3) Uani 0.5924(17) 1 d D U P A 1
C64_1 C 0.0553(3) 0.1514(4) 0.1923(3) 0.059(2) Uani 0.5924(17) 1 d D U P A 1
C65_1 C 0.0994(4) 0.1214(8) 0.2084(5) 0.081(4) Uani 0.5924(17) 1 d D U P A 1
H65A_1 H 0.118544 0.145111 0.232036 0.098 Uiso 0.5924(17) 1 calc R U P A 1
H65B_1 H 0.098134 0.077058 0.215957 0.098 Uiso 0.5924(17) 1 calc R U P A 1
H65C_1 H 0.109435 0.122993 0.187493 0.098 Uiso 0.5924(17) 1 calc R U P A 1
C66_1 C 0.0266(3) 0.1133(5) 0.1557(3) 0.070(3) Uani 0.5924(17) 1 d D U P A 1
H66A_1 H 0.037342 0.114282 0.135344 0.105 Uiso 0.5924(17) 1 calc R U P A 1
H66B_1 H 0.025321 0.069215 0.163706 0.105 Uiso 0.5924(17) 1 calc R U P A 1
H66C_1 H -0.001434 0.131822 0.144648 0.105 Uiso 0.5924(17) 1 calc R U P A 1
C67_1 C 0.0385(4) 0.1500(6) 0.2246(4) 0.084(3) Uani 0.5924(17) 1 d D U P A 1
H67A_1 H 0.057128 0.174632 0.248023 0.126 Uiso 0.5924(17) 1 calc R U P A 1
H67B_1 H 0.010548 0.168638 0.213577 0.126 Uiso 0.5924(17) 1 calc R U P A 1
H67C_1 H 0.037302 0.106031 0.232635 0.126 Uiso 0.5924(17) 1 calc R U P A 1
C60_1 C -0.0950(4) 0.3797(5) 0.0087(4) 0.0333(16) Uani 0.5924(17) 1 d D U P A 1
C61_1 C -0.0774(4) 0.3629(4) -0.0221(3) 0.0359(11) Uani 0.5924(17) 1 d D U P A 1
H61A_1 H -0.100553 0.354186 -0.048356 0.054 Uiso 0.5924(17) 1 calc R U P A 1
H61B_1 H -0.060984 0.398593 -0.024540 0.054 Uiso 0.5924(17) 1 calc R U P A 1
H61C_1 H -0.059656 0.325141 -0.012899 0.054 Uiso 0.5924(17) 1 calc R U P A 1
C62_1 C -0.1210(4) 0.3236(6) 0.0114(4) 0.0359(11) Uani 0.5924(17) 1 d D U P A 1
H62A_1 H -0.144432 0.316508 -0.014833 0.054 Uiso 0.5924(17) 1 calc R U P A 1
H62B_1 H -0.103563 0.285434 0.019553 0.054 Uiso 0.5924(17) 1 calc R U P A 1
H62C_1 H -0.131618 0.333003 0.031361 0.054 Uiso 0.5924(17) 1 calc R U P A 1
C63_1 C -0.1239(5) 0.4368(6) -0.0073(6) 0.0359(11) Uani 0.5924(17) 1 d D U P A 1
H63A_1 H -0.146993 0.425823 -0.033071 0.054 Uiso 0.5924(17) 1 calc R U P A 1
H63B_1 H -0.134888 0.448587 0.012002 0.054 Uiso 0.5924(17) 1 calc R U P A 1
H63C_1 H -0.108299 0.472612 -0.011030 0.054 Uiso 0.5924(17) 1 calc R U P A 1
C7_1 C 0.1233(4) 0.3685(5) 0.2324(4) 0.040(2) Uani 0.5924(17) 1 d D U P A 1
C8_1 C 0.1651(4) 0.3667(7) 0.2403(4) 0.046(3) Uani 0.5924(17) 1 d D U P A 1
H8_1 H 0.174865 0.334066 0.228732 0.055 Uiso 0.5924(17) 1 calc R U P A 1
C9_1 C 0.1929(4) 0.4118(7) 0.2649(4) 0.049(3) Uani 0.5924(17) 1 d D U P A 1
H9_1 H 0.221615 0.409338 0.270546 0.058 Uiso 0.5924(17) 1 calc R U P A 1
C10_1 C 0.1788(4) 0.4606(7) 0.2812(5) 0.047(2) Uani 0.5924(17) 1 d D U P A 1
C11_1 C 0.1376(4) 0.4621(9) 0.2753(6) 0.043(2) Uani 0.5924(17) 1 d D U P A 1
H11_1 H 0.128078 0.494635 0.287094 0.052 Uiso 0.5924(17) 1 calc R U P A 1
C12_1 C 0.1105(4) 0.4156(7) 0.2518(5) 0.043(2) Uani 0.5924(17) 1 d D U P A 1
H12_1 H 0.082599 0.415526 0.248675 0.051 Uiso 0.5924(17) 1 calc R U P A 1
C13_1 C 0.2422(4) 0.4863(6) 0.3341(4) 0.052(3) Uani 0.5924(17) 1 d D U P A 1
H13_1 H 0.244201 0.441581 0.337643 0.062 Uiso 0.5924(17) 1 calc R U P A 1
C14_1 C 0.2769(3) 0.5229(5) 0.3611(3) 0.049(2) Uani 0.5924(17) 1 d D U P A 1
C15_1 C 0.3097(4) 0.4881(5) 0.3908(3) 0.061(3) Uani 0.5924(17) 1 d D U P A 1
H15_1 H 0.308064 0.443209 0.392538 0.073 Uiso 0.5924(17) 1 calc R U P A 1
C16_1 C 0.3437(4) 0.5204(5) 0.4169(3) 0.069(3) Uani 0.5924(17) 1 d D U P A 1
C17_1 C 0.3465(3) 0.5856(5) 0.4169(3) 0.065(3) Uani 0.5924(17) 1 d D U P A 1
H17_1 H 0.370061 0.606417 0.436741 0.078 Uiso 0.5924(17) 1 calc R U P A 1
C18_1 C 0.3149(3) 0.6209(4) 0.3881(3) 0.056(2) Uani 0.5924(17) 1 d D U P A 1
C19_1 C 0.2791(4) 0.5893(5) 0.3590(4) 0.051(2) Uani 0.5924(17) 1 d D U P A 1
O2_1 O 0.2503(4) 0.6237(5) 0.3310(4) 0.048(2) Uani 0.5924(17) 1 d D U P A 1
F1_1 F 0.3755(4) 0.4873(4) 0.4460(3) 0.097(4) Uani 0.5924(17) 1 d D U P A 1
N2_1 N 0.2083(5) 0.5079(6) 0.3052(5) 0.048(2) Uani 0.5924(17) 1 d D U P A 1
C20_1 C 0.3206(3) 0.6907(4) 0.3875(3) 0.053(2) Uani 0.5924(17) 1 d D U P A 1
C21_1 C 0.3592(3) 0.7163(5) 0.3938(3) 0.059(2) Uani 0.5924(17) 1 d D U P A 1
H21_1 H 0.382100 0.689089 0.398430 0.071 Uiso 0.5924(17) 1 calc R U P A 1
C22_1 C 0.3638(3) 0.7810(5) 0.3934(3) 0.064(2) Uani 0.5924(17) 1 d D U P A 1
H22_1 H 0.389788 0.798333 0.396883 0.077 Uiso 0.5924(17) 1 calc R U P A 1
C23_1 C 0.3308(3) 0.8214(5) 0.3879(4) 0.061(2) Uani 0.5924(17) 1 d D U P A 1
H23_1 H 0.334713 0.866111 0.389159 0.073 Uiso 0.5924(17) 1 calc R U P A 1
C24_1 C 0.2924(3) 0.7960(4) 0.3806(3) 0.054(2) Uani 0.5924(17) 1 d D U P A 1
C25_1 C 0.2875(3) 0.7312(4) 0.3803(4) 0.050(2) Uani 0.5924(17) 1 d D U P A 1
H25_1 H 0.260929 0.713952 0.375063 0.060 Uiso 0.5924(17) 1 calc R U P A 1
C26_1 C 0.2560(3) 0.8405(5) 0.3728(3) 0.053(2) Uani 0.5924(17) 1 d D U P A 1
H26A_1 H 0.233801 0.817893 0.376950 0.064 Uiso 0.5924(17) 1 calc R U P A 1
H26B_1 H 0.265375 0.877021 0.391475 0.064 Uiso 0.5924(17) 1 calc R U P A 1
O1_1 O 0.2405(3) 0.8623(4) 0.3321(3) 0.055(2) Uani 0.5924(17) 1 d D U P A 1
C27_1 C 0.2055(3) 0.9024(5) 0.3226(3) 0.054(2) Uani 0.5924(17) 1 d D U P A 1
H27A_1 H 0.212632 0.938016 0.341976 0.065 Uiso 0.5924(17) 1 calc R U P A 1
H27B_1 H 0.182120 0.878269 0.323771 0.065 Uiso 0.5924(17) 1 calc R U P A 1
C28_1 C 0.1931(3) 0.9276(4) 0.2803(3) 0.049(2) Uani 0.5924(17) 1 d D U P A 1
C29_1 C 0.2188(3) 0.9710(5) 0.2738(3) 0.053(2) Uani 0.5924(17) 1 d D U P A 1
H29_1 H 0.243697 0.984677 0.295615 0.063 Uiso 0.5924(17) 1 calc R U P A 1
C30_1 C 0.2084(3) 0.9943(5) 0.2358(3) 0.051(2) Uani 0.5924(17) 1 d D U P A 1
H30_1 H 0.226014 1.024368 0.231495 0.061 Uiso 0.5924(17) 1 calc R U P A 1
C31_1 C 0.1722(3) 0.9739(6) 0.2039(3) 0.050(3) Uani 0.5924(17) 1 d D U P A 1
H31_1 H 0.165336 0.989580 0.177657 0.060 Uiso 0.5924(17) 1 calc R U P A 1
C32_1 C 0.1458(4) 0.9307(7) 0.2099(3) 0.047(3) Uani 0.5924(17) 1 d D U P A 1
C33_1 C 0.1564(3) 0.9083(6) 0.2488(3) 0.045(2) Uani 0.5924(17) 1 d D U P A 1
H33_1 H 0.138333 0.879771 0.253568 0.054 Uiso 0.5924(17) 1 calc R U P A 1
C34_1 C 0.1050(5) 0.9104(8) 0.1761(6) 0.040(3) Uani 0.344(3) 1 d D U P A 1
C35_1 C 0.0784(4) 0.9548(8) 0.1496(5) 0.038(4) Uani 0.344(3) 1 d D U P A 1
H35_1 H 0.085411 0.998614 0.153273 0.045 Uiso 0.344(3) 1 calc R U P A 1
C36_1 C 0.0415(4) 0.9357(7) 0.1179(5) 0.036(4) Uani 0.344(3) 1 d D U P A 1
C37_1 C 0.0297(6) 0.8728(7) 0.1119(7) 0.038(4) Uani 0.344(3) 1 d D U P A 1
H37_1 H 0.004034 0.860515 0.090401 0.045 Uiso 0.344(3) 1 calc R U P A 1
C38_1 C 0.0563(9) 0.8273(7) 0.1381(11) 0.035(3) Uani 0.344(3) 1 d D U P A 1
C39_1 C 0.0939(9) 0.8454(9) 0.1710(10) 0.037(3) Uani 0.344(3) 1 d D U P A 1
C40_1 C 0.0433(11) 0.7634(6) 0.1286(12) 0.035(4) Uani 0.344(3) 1 d D U P A 1
H40_1 H 0.020521 0.756204 0.103183 0.042 Uiso 0.344(3) 1 calc R U P A 1
O3_1 O 0.1196(10) 0.8032(10) 0.1959(11) 0.039(4) Uani 0.344(3) 1 d D U P A 1
F2_1 F 0.0163(4) 0.9794(7) 0.0920(4) 0.052(5) Uani 0.344(3) 1 d D U P A 1
N3_1 N 0.0589(13) 0.7136(7) 0.1507(14) 0.034(3) Uani 0.344(3) 1 d D U P A 1
C1A_1 C 0.0690(5) 0.3559(9) 0.1649(6) 0.034(3) Uani 0.215(2) 1 d D U P A 2
C2A_1 C 0.0401(5) 0.3144(8) 0.1381(5) 0.0353(11) Uani 0.215(2) 1 d D U P A 2
C3A_1 C 0.0468(6) 0.2491(9) 0.1424(6) 0.044(4) Uani 0.215(2) 1 d D U P A 2
H3D_1 H 0.026086 0.220711 0.125117 0.053 Uiso 0.215(2) 1 calc R U P A 2
C4A_1 C 0.0839(6) 0.2253(9) 0.1718(7) 0.051(4) Uani 0.215(2) 1 d D U P A 2
C5A_1 C 0.1120(6) 0.2683(9) 0.1994(6) 0.046(4) Uani 0.215(2) 1 d D U P A 2
H5D_1 H 0.136875 0.252170 0.220219 0.055 Uiso 0.215(2) 1 calc R U P A 2
C6A_1 C 0.1048(7) 0.3329(9) 0.1976(7) 0.041(4) Uani 0.215(2) 1 d D U P A 2
C47A_1 C -0.0080(8) 0.4667(7) 0.0981(9) 0.0309(8) Uani 0.215(2) 1 d D U P A 2
C48A_1 C 0.0174(11) 0.4171(10) 0.1205(12) 0.032(4) Uani 0.215(2) 1 d D U P A 2
C49A_1 C 0.0063(8) 0.3532(9) 0.1105(10) 0.031(4) Uani 0.215(2) 1 d D U P A 2
C50A_1 C -0.0312(9) 0.3393(12) 0.0778(10) 0.034(4) Uani 0.215(2) 1 d D U P A 2
H50D_1 H -0.038921 0.296219 0.070985 0.041 Uiso 0.215(2) 1 calc R U P A 2
C51A_1 C -0.0574(9) 0.3870(12) 0.0549(8) 0.0309(8) Uani 0.215(2) 1 d D U P A 2
C52A_1 C -0.0453(8) 0.4507(12) 0.0652(7) 0.0309(8) Uani 0.215(2) 1 d D U P A 2
H52D_1 H -0.062975 0.483741 0.049388 0.037 Uiso 0.215(2) 1 calc R U P A 2
N1A_1 N 0.0565(16) 0.4194(10) 0.154(2) 0.038(3) Uani 0.215(2) 1 d D U P A 2
C64A_1 C 0.0966(7) 0.1548(11) 0.1739(7) 0.069(4) Uani 0.215(2) 1 d D U P A 2
C65A_1 C 0.1449(7) 0.1509(16) 0.1862(9) 0.084(7) Uani 0.215(2) 1 d D U P A 2
H65D_1 H 0.151568 0.176085 0.167404 0.126 Uiso 0.215(2) 1 calc R U P A 2
H65E_1 H 0.160219 0.167703 0.213472 0.126 Uiso 0.215(2) 1 calc R U P A 2
H65F_1 H 0.152851 0.106564 0.185440 0.126 Uiso 0.215(2) 1 calc R U P A 2
C66A_1 C 0.0861(11) 0.116(2) 0.2025(10) 0.074(6) Uani 0.215(2) 1 d D U P A 2
H66D_1 H 0.094873 0.072277 0.202453 0.112 Uiso 0.215(2) 1 calc R U P A 2
H66E_1 H 0.100670 0.133999 0.229677 0.112 Uiso 0.215(2) 1 calc R U P A 2
H66F_1 H 0.055977 0.117766 0.194255 0.112 Uiso 0.215(2) 1 calc R U P A 2
C67A_1 C 0.0748(10) 0.1281(14) 0.1307(7) 0.093(8) Uani 0.215(2) 1 d D U P A 2
H67D_1 H 0.082252 0.154093 0.112670 0.140 Uiso 0.215(2) 1 calc R U P A 2
H67E_1 H 0.083946 0.084211 0.130374 0.140 Uiso 0.215(2) 1 calc R U P A 2
H67F_1 H 0.044572 0.128949 0.121578 0.140 Uiso 0.215(2) 1 calc R U P A 2
C60A_1 C -0.0964(10) 0.3687(14) 0.0151(8) 0.036(2) Uani 0.215(2) 1 d D U P A 2
C61A_1 C -0.0861(8) 0.3455(17) -0.0193(8) 0.0359(11) Uani 0.215(2) 1 d D U P A 2
H61D_1 H -0.068536 0.307559 -0.010610 0.054 Uiso 0.215(2) 1 calc R U P A 2
H61E_1 H -0.112016 0.335274 -0.042840 0.054 Uiso 0.215(2) 1 calc R U P A 2
H61F_1 H -0.071254 0.379058 -0.026266 0.054 Uiso 0.215(2) 1 calc R U P A 2
C62A_1 C -0.1202(9) 0.3177(14) 0.0264(8) 0.0359(11) Uani 0.215(2) 1 d D U P A 2
H62D_1 H -0.102675 0.279865 0.036337 0.054 Uiso 0.215(2) 1 calc R U P A 2
H62E_1 H -0.127557 0.334023 0.047424 0.054 Uiso 0.215(2) 1 calc R U P A 2
H62F_1 H -0.145727 0.306418 0.002664 0.054 Uiso 0.215(2) 1 calc R U P A 2
C63A_1 C -0.1236(12) 0.4275(14) -0.0003(10) 0.0359(11) Uani 0.215(2) 1 d D U P A 2
H63D_1 H -0.108361 0.460080 -0.007514 0.054 Uiso 0.215(2) 1 calc R U P A 2
H63E_1 H -0.149123 0.416299 -0.024070 0.054 Uiso 0.215(2) 1 calc R U P A 2
H63F_1 H -0.130953 0.443904 0.020690 0.054 Uiso 0.215(2) 1 calc R U P A 2
C7A_1 C 0.1351(7) 0.3763(12) 0.2275(7) 0.043(4) Uani 0.215(2) 1 d D U P A 2
C8A_1 C 0.1764(7) 0.3827(13) 0.2338(9) 0.046(4) Uani 0.215(2) 1 d D U P A 2
H8D_1 H 0.187209 0.355864 0.219864 0.056 Uiso 0.215(2) 1 calc R U P A 2
C9A_1 C 0.2020(8) 0.4282(14) 0.2604(10) 0.049(4) Uani 0.215(2) 1 d D U P A 2
H9D_1 H 0.229808 0.433701 0.263739 0.059 Uiso 0.215(2) 1 calc R U P A 2
C10A_1 C 0.1864(10) 0.4654(19) 0.2819(13) 0.049(3) Uani 0.215(2) 1 d D U P A 2
C11A_1 C 0.1449(11) 0.461(2) 0.2749(15) 0.044(4) Uani 0.215(2) 1 d D U P A 2
H11D_1 H 0.133982 0.488962 0.288366 0.053 Uiso 0.215(2) 1 calc R U P A 2
C12A_1 C 0.1194(9) 0.416(2) 0.2479(12) 0.044(4) Uani 0.215(2) 1 d D U P A 2
H12D_1 H 0.091020 0.412561 0.243271 0.052 Uiso 0.215(2) 1 calc R U P A 2
C13A_1 C 0.2462(13) 0.4968(17) 0.3387(12) 0.048(4) Uani 0.215(2) 1 d D U P A 2
H13D_1 H 0.249447 0.452573 0.344329 0.058 Uiso 0.215(2) 1 calc R U P A 2
C14A_1 C 0.2779(10) 0.5377(12) 0.3663(8) 0.051(4) Uani 0.215(2) 1 d D U P A 2
C15A_1 C 0.3105(11) 0.5061(13) 0.3977(9) 0.055(4) Uani 0.215(2) 1 d D U P A 2
H15D_1 H 0.310532 0.461147 0.399662 0.066 Uiso 0.215(2) 1 calc R U P A 2
C16A_1 C 0.3425(11) 0.5415(12) 0.4258(10) 0.058(4) Uani 0.215(2) 1 d D U P A 2
C17A_1 C 0.3426(11) 0.6074(12) 0.4238(10) 0.059(4) Uani 0.215(2) 1 d D U P A 2
H17D_1 H 0.364304 0.630722 0.444134 0.071 Uiso 0.215(2) 1 calc R U P A 2
C18A_1 C 0.3111(10) 0.6396(9) 0.3923(9) 0.053(4) Uani 0.215(2) 1 d D U P A 2
C19A_1 C 0.2784(11) 0.6041(12) 0.3635(10) 0.049(4) Uani 0.215(2) 1 d D U P A 2
O2A_1 O 0.2481(13) 0.6350(15) 0.3346(11) 0.054(5) Uani 0.215(2) 1 d D U P A 2
F1A_1 F 0.3741(14) 0.5107(18) 0.4563(13) 0.097(4) Uani 0.215(2) 1 d D U P A 2
N2A_1 N 0.2135(15) 0.5141(17) 0.3069(16) 0.050(3) Uani 0.215(2) 1 d D U P A 2
C20A_1 C 0.3112(5) 0.7113(6) 0.3899(5) 0.052(3) Uani 0.3874(18) 1 d D U P A 2
C21A_1 C 0.3496(4) 0.7412(7) 0.4019(4) 0.055(3) Uani 0.3874(18) 1 d D U P A 2
H21D_1 H 0.373867 0.715774 0.409650 0.066 Uiso 0.3874(18) 1 calc R U P A 2
C22A_1 C 0.3536(5) 0.8061(7) 0.4029(5) 0.060(3) Uani 0.3874(18) 1 d D U P A 2
H22D_1 H 0.380280 0.825007 0.410857 0.072 Uiso 0.3874(18) 1 calc R U P A 2
C23A_1 C 0.3186(4) 0.8438(7) 0.3923(5) 0.060(3) Uani 0.3874(18) 1 d D U P A 2
H23D_1 H 0.321136 0.888722 0.393899 0.072 Uiso 0.3874(18) 1 calc R U P A 2
C24A_1 C 0.2799(4) 0.8156(6) 0.3792(5) 0.055(3) Uani 0.3874(18) 1 d D U P A 2
C25A_1 C 0.2766(5) 0.7504(6) 0.3781(6) 0.053(3) Uani 0.3874(18) 1 d D U P A 2
H25D_1 H 0.249783 0.731600 0.369022 0.063 Uiso 0.3874(18) 1 calc R U P A 2
C26A_1 C 0.2411(5) 0.8568(8) 0.3673(5) 0.063(3) Uani 0.3874(18) 1 d D U P A 2
H26D_1 H 0.217118 0.830746 0.365366 0.076 Uiso 0.3874(18) 1 calc R U P A 2
H26E_1 H 0.245945 0.890676 0.387461 0.076 Uiso 0.3874(18) 1 calc R U P A 2
O1A_1 O 0.2332(6) 0.8839(7) 0.3288(4) 0.061(3) Uani 0.3874(18) 1 d D U P A 2
C27A_1 C 0.2010(5) 0.9301(7) 0.3183(4) 0.057(3) Uani 0.3874(18) 1 d D U P A 2
H27D_1 H 0.211266 0.967563 0.336110 0.068 Uiso 0.3874(18) 1 calc R U P A 2
H27E_1 H 0.176934 0.912146 0.321569 0.068 Uiso 0.3874(18) 1 calc R U P A 2
C28A_1 C 0.1876(4) 0.9500(6) 0.2747(4) 0.051(3) Uani 0.3874(18) 1 d D U P A 2
C29A_1 C 0.2110(5) 0.9916(8) 0.2634(5) 0.057(3) Uani 0.3874(18) 1 d D U P A 2
H29D_1 H 0.236285 1.008732 0.283101 0.068 Uiso 0.3874(18) 1 calc R U P A 2
C30A_1 C 0.1975(5) 1.0080(9) 0.2233(4) 0.052(3) Uani 0.3874(18) 1 d D U P A 2
H30D_1 H 0.213482 1.036637 0.215695 0.063 Uiso 0.3874(18) 1 calc R U P A 2
C31A_1 C 0.1613(5) 0.9833(9) 0.1945(5) 0.041(3) Uani 0.3874(18) 1 d D U P A 2
H31D_1 H 0.151995 0.995592 0.167248 0.049 Uiso 0.3874(18) 1 calc R U P A 2
C32A_1 C 0.1382(5) 0.9403(10) 0.2053(5) 0.042(3) Uani 0.3874(18) 1 d D U P A 2
C33A_1 C 0.1508(6) 0.9247(9) 0.2454(5) 0.049(4) Uani 0.3874(18) 1 d D U P A 2
H33D_1 H 0.134400 0.896817 0.252946 0.058 Uiso 0.3874(18) 1 calc R U P A 2
C34A_1 C 0.0970(4) 0.9161(7) 0.1744(5) 0.037(3) Uani 0.3874(18) 1 d D U P A 2
C35A_1 C 0.0674(4) 0.9601(7) 0.1506(5) 0.043(3) Uani 0.3874(18) 1 d D U P A 2
H35D_1 H 0.073245 1.004285 0.154568 0.052 Uiso 0.3874(18) 1 calc R U P A 2
C36A_1 C 0.0296(4) 0.9398(6) 0.1211(5) 0.037(3) Uani 0.3874(18) 1 d D U P A 2
C37A_1 C 0.0209(5) 0.8758(6) 0.1141(6) 0.037(3) Uani 0.3874(18) 1 d D U P A 2
H37D_1 H -0.004814 0.862544 0.093088 0.044 Uiso 0.3874(18) 1 calc R U P A 2
C38A_1 C 0.0501(6) 0.8302(6) 0.1380(8) 0.035(3) Uani 0.3874(18) 1 d D U P A 2
C39A_1 C 0.0879(7) 0.8501(7) 0.1702(8) 0.038(3) Uani 0.3874(18) 1 d D U P A 2
C40A_1 C 0.0386(10) 0.7648(5) 0.1294(12) 0.034(4) Uani 0.3874(18) 1 d D U P A 2
H40D_1 H 0.013281 0.756942 0.106300 0.040 Uiso 0.3874(18) 1 calc R U P A 2
O3A_1 O 0.1163(8) 0.8084(8) 0.1937(9) 0.037(3) Uani 0.3874(18) 1 d D U P A 2
F2A_1 F 0.0011(4) 0.9833(5) 0.0989(5) 0.047(3) Uani 0.3874(18) 1 d D U P A 2
N3A_1 N 0.0584(11) 0.7149(6) 0.1492(12) 0.034(3) Uani 0.3874(18) 1 d D U P A 2
C1B_1 C 0.0626(8) 0.3550(14) 0.1678(9) 0.036(4) Uani 0.192(2) 1 d D U P A 3
C2B_1 C 0.0330(7) 0.3137(12) 0.1409(8) 0.0353(11) Uani 0.192(2) 1 d D U P A 3
C3B_1 C 0.0371(7) 0.2484(12) 0.1476(9) 0.044(5) Uani 0.192(2) 1 d D U P A 3
H3G_1 H 0.017075 0.220328 0.129014 0.053 Uiso 0.192(2) 1 calc R U P A 3
C4B_1 C 0.0702(9) 0.2241(13) 0.1811(10) 0.054(4) Uani 0.192(2) 1 d D U P A 3
C5B_1 C 0.0994(10) 0.2668(15) 0.2073(11) 0.048(5) Uani 0.192(2) 1 d D U P A 3
H5G_1 H 0.122813 0.250101 0.229580 0.058 Uiso 0.192(2) 1 calc R U P A 3
C6B_1 C 0.0961(12) 0.3321(15) 0.2026(12) 0.041(4) Uani 0.192(2) 1 d D U P A 3
C47B_1 C -0.0082(10) 0.4670(8) 0.0954(13) 0.0309(8) Uani 0.192(2) 1 d D U P A 3
C48B_1 C 0.0153(13) 0.4168(12) 0.1194(14) 0.032(4) Uani 0.192(2) 1 d D U P A 3
C49B_1 C 0.0026(12) 0.3533(12) 0.1102(13) 0.032(4) Uani 0.192(2) 1 d D U P A 3
C50B_1 C -0.0341(12) 0.3389(15) 0.0765(13) 0.033(4) Uani 0.192(2) 1 d D U P A 3
H50G_1 H -0.043160 0.296024 0.071084 0.040 Uiso 0.192(2) 1 calc R U P A 3
C51B_1 C -0.0575(12) 0.3866(15) 0.0509(13) 0.0309(8) Uani 0.192(2) 1 d D U P A 3
C52B_1 C -0.0427(13) 0.4491(15) 0.0603(13) 0.0309(8) Uani 0.192(2) 1 d D U P A 3
H52G_1 H -0.057040 0.481459 0.041492 0.037 Uiso 0.192(2) 1 calc R U P A 3
N1B_1 N 0.053(3) 0.4183(17) 0.155(3) 0.035(4) Uani 0.192(2) 1 d D U P A 3
C64B_1 C 0.0772(8) 0.1528(13) 0.1879(8) 0.065(4) Uani 0.192(2) 1 d D U P A 3
C65B_1 C 0.1233(8) 0.1368(17) 0.1977(11) 0.079(6) Uani 0.192(2) 1 d D U P A 3
H65G_1 H 0.141864 0.162142 0.220725 0.119 Uiso 0.192(2) 1 calc R U P A 3
H65H_1 H 0.128360 0.091574 0.204092 0.119 Uiso 0.192(2) 1 calc R U P A 3
H65I_1 H 0.128618 0.146706 0.174322 0.119 Uiso 0.192(2) 1 calc R U P A 3
C66B_1 C 0.0494(10) 0.1134(15) 0.1524(9) 0.072(7) Uani 0.192(2) 1 d D U P A 3
H66G_1 H 0.055485 0.068312 0.158778 0.107 Uiso 0.192(2) 1 calc R U P A 3
H66H_1 H 0.020198 0.121873 0.146392 0.107 Uiso 0.192(2) 1 calc R U P A 3
H66I_1 H 0.054447 0.124423 0.129084 0.107 Uiso 0.192(2) 1 calc R U P A 3
C67B_1 C 0.0697(11) 0.1384(17) 0.2252(9) 0.082(6) Uani 0.192(2) 1 d D U P A 3
H67G_1 H 0.088208 0.164825 0.247685 0.123 Uiso 0.192(2) 1 calc R U P A 3
H67H_1 H 0.040626 0.147853 0.219285 0.123 Uiso 0.192(2) 1 calc R U P A 3
H67I_1 H 0.075448 0.093504 0.232311 0.123 Uiso 0.192(2) 1 calc R U P A 3
C60B_1 C -0.0964(12) 0.3715(18) 0.0119(11) 0.036(2) Uani 0.192(2) 1 d D U P A 3
C61B_1 C -0.0759(9) 0.3424(18) -0.0137(9) 0.0359(11) Uani 0.192(2) 1 d D U P A 3
H61G_1 H -0.059191 0.305395 0.000234 0.054 Uiso 0.192(2) 1 calc R U P A 3
H61H_1 H -0.097622 0.329157 -0.039816 0.054 Uiso 0.192(2) 1 calc R U P A 3
H61I_1 H -0.057897 0.374068 -0.017793 0.054 Uiso 0.192(2) 1 calc R U P A 3
C62B_1 C -0.1257(12) 0.3233(19) 0.0178(12) 0.0359(11) Uani 0.192(2) 1 d D U P A 3
H62G_1 H -0.109640 0.285976 0.032033 0.054 Uiso 0.192(2) 1 calc R U P A 3
H62H_1 H -0.138822 0.342784 0.033576 0.054 Uiso 0.192(2) 1 calc R U P A 3
H62I_1 H -0.147202 0.310363 -0.008476 0.054 Uiso 0.192(2) 1 calc R U P A 3
C63B_1 C -0.1221(16) 0.4287(16) -0.0102(15) 0.0359(11) Uani 0.192(2) 1 d D U P A 3
H63G_1 H -0.103960 0.460174 -0.014300 0.054 Uiso 0.192(2) 1 calc R U P A 3
H63H_1 H -0.143676 0.415255 -0.036348 0.054 Uiso 0.192(2) 1 calc R U P A 3
H63I_1 H -0.135296 0.447676 0.005704 0.054 Uiso 0.192(2) 1 calc R U P A 3
C7B_1 C 0.1262(12) 0.3794(16) 0.2297(11) 0.043(4) Uani 0.192(2) 1 d D U P A 3
C8B_1 C 0.1674(13) 0.374(2) 0.2354(15) 0.045(4) Uani 0.192(2) 1 d D U P A 3
H8G_1 H 0.175385 0.339605 0.223395 0.054 Uiso 0.192(2) 1 calc R U P A 3
C9B_1 C 0.1966(12) 0.418(2) 0.2589(15) 0.047(4) Uani 0.192(2) 1 d D U P A 3
H9G_1 H 0.224619 0.414401 0.262293 0.056 Uiso 0.192(2) 1 calc R U P A 3
C10B_1 C 0.1858(11) 0.4675(19) 0.2773(12) 0.049(4) Uani 0.192(2) 1 d D U P A 3
C11B_1 C 0.1448(13) 0.4732(18) 0.2718(14) 0.045(4) Uani 0.192(2) 1 d D U P A 3
H11G_1 H 0.136930 0.506855 0.284334 0.053 Uiso 0.192(2) 1 calc R U P A 3
C12B_1 C 0.1152(11) 0.4294(18) 0.2480(15) 0.045(4) Uani 0.192(2) 1 d D U P A 3
H12G_1 H 0.087086 0.433631 0.244110 0.053 Uiso 0.192(2) 1 calc R U P A 3
C13B_1 C 0.2452(12) 0.5037(16) 0.3311(11) 0.048(4) Uani 0.172(2) 1 d D U P A 3
H13G_1 H 0.250813 0.459451 0.334919 0.058 Uiso 0.172(2) 1 calc R U P A 3
C14B_1 C 0.2753(9) 0.5452(13) 0.3597(8) 0.051(4) Uani 0.172(2) 1 d D U P A 3
C15B_1 C 0.3073(10) 0.5138(14) 0.3916(9) 0.057(4) Uani 0.172(2) 1 d D U P A 3
H15G_1 H 0.307409 0.468749 0.392884 0.069 Uiso 0.172(2) 1 calc R U P A 3
C16B_1 C 0.3388(12) 0.5480(15) 0.4214(11) 0.060(4) Uani 0.172(2) 1 d D U P A 3
C17B_1 C 0.3376(11) 0.6141(15) 0.4201(11) 0.059(4) Uani 0.172(2) 1 d D U P A 3
H17G_1 H 0.358810 0.637706 0.440790 0.071 Uiso 0.172(2) 1 calc R U P A 3
C18B_1 C 0.3056(11) 0.6459(13) 0.3889(10) 0.053(4) Uani 0.172(2) 1 d D U P A 3
C19B_1 C 0.2747(11) 0.6115(13) 0.3580(10) 0.050(4) Uani 0.172(2) 1 d D U P A 3
O2B_1 O 0.2454(12) 0.6422(14) 0.3283(11) 0.056(5) Uani 0.172(2) 1 d D U P A 3
F1B_1 F 0.3697(11) 0.5169(16) 0.4524(9) 0.064(6) Uani 0.172(2) 1 d D U P A 3
N2B_1 N 0.2110(14) 0.5199(16) 0.3006(12) 0.050(3) Uani 0.172(2) 1 d D U P A 3
C13C_1 C 0.226(4) 0.507(5) 0.338(3) 0.051(4) Uani 0.0202(16) 1 d D U P A 4
H13J_1 H 0.220055 0.468229 0.347567 0.062 Uiso 0.0202(16) 1 calc R U P A 4
C14C_1 C 0.263(3) 0.540(4) 0.364(2) 0.052(4) Uani 0.0202(16) 1 d D U P A 4
C15C_1 C 0.291(3) 0.505(4) 0.396(3) 0.057(5) Uani 0.0202(16) 1 d D U P A 4
H15J_1 H 0.284833 0.462574 0.400109 0.068 Uiso 0.0202(16) 1 calc R U P A 4
C16C_1 C 0.328(3) 0.533(4) 0.423(3) 0.061(5) Uani 0.0202(16) 1 d D U P A 4
C17C_1 C 0.337(3) 0.596(4) 0.419(3) 0.058(5) Uani 0.0202(16) 1 d D U P A 4
H17J_1 H 0.361601 0.615548 0.437802 0.070 Uiso 0.0202(16) 1 calc R U P A 4
C18C_1 C 0.309(3) 0.631(4) 0.386(3) 0.055(4) Uani 0.0202(16) 1 d D U P A 4
C19C_1 C 0.272(3) 0.603(4) 0.359(3) 0.052(4) Uani 0.0202(16) 1 d D U P A 4
O2C_1 O 0.246(3) 0.638(5) 0.328(3) 0.055(5) Uani 0.0202(16) 1 d D U P A 4
F1C_1 F 0.355(4) 0.499(5) 0.455(4) 0.070(11) Uani 0.0202(16) 1 d D U P A 4
N2C_1 N 0.200(5) 0.524(7) 0.302(3) 0.049(4) Uani 0.0202(16) 1 d D U P A 4
C20C_1 C 0.318(2) 0.699(3) 0.381(3) 0.054(4) Uani 0.0202(16) 1 d D U P A 4
C21C_1 C 0.355(3) 0.727(4) 0.407(4) 0.057(5) Uani 0.0202(16) 1 d D U P A 4
H21J_1 H 0.374539 0.703005 0.429169 0.068 Uiso 0.0202(16) 1 calc R U P A 4
C22C_1 C 0.364(3) 0.790(4) 0.402(4) 0.059(5) Uani 0.0202(16) 1 d D U P A 4
H22J_1 H 0.389231 0.808349 0.420206 0.071 Uiso 0.0202(16) 1 calc R U P A 4
C23C_1 C 0.335(3) 0.825(4) 0.370(4) 0.058(6) Uani 0.0202(16) 1 d D U P A 4
H23J_1 H 0.340658 0.868070 0.367339 0.069 Uiso 0.0202(16) 1 calc R U P A 4
C24C_1 C 0.299(3) 0.796(3) 0.343(3) 0.056(6) Uani 0.0202(16) 1 d D U P A 4
C25C_1 C 0.290(3) 0.734(4) 0.349(3) 0.054(6) Uani 0.0202(16) 1 d D U P A 4
H25J_1 H 0.263770 0.716145 0.331437 0.065 Uiso 0.0202(16) 1 calc R U P A 4
C26C_1 C 0.267(4) 0.836(4) 0.309(2) 0.056(6) Uani 0.0202(16) 1 d D U P A 4
H26J_1 H 0.276549 0.840299 0.287115 0.067 Uiso 0.0202(16) 1 calc R U P A 4
H26K_1 H 0.239809 0.814517 0.297541 0.067 Uiso 0.0202(16) 1 calc R U P A 4
O1C_1 O 0.264(3) 0.897(4) 0.324(3) 0.056(6) Uani 0.0202(16) 1 d D U P A 4
C27C_1 C 0.222(3) 0.914(6) 0.311(2) 0.054(4) Uani 0.0202(16) 1 d D U P A 4
H27J_1 H 0.219352 0.949778 0.327310 0.065 Uiso 0.0202(16) 1 calc R U P A 4
H27K_1 H 0.205959 0.877520 0.314569 0.065 Uiso 0.0202(16) 1 calc R U P A 4
C28C_1 C 0.203(2) 0.933(4) 0.267(2) 0.051(4) Uani 0.0202(16) 1 d D U P A 4
C29C_1 C 0.226(3) 0.970(5) 0.252(3) 0.052(4) Uani 0.0202(16) 1 d D U P A 4
H29J_1 H 0.253143 0.983449 0.270054 0.062 Uiso 0.0202(16) 1 calc R U P A 4
C30C_1 C 0.209(3) 0.988(7) 0.212(3) 0.050(5) Uani 0.0202(16) 1 d D U P A 4
H30J_1 H 0.224547 1.013324 0.202511 0.060 Uiso 0.0202(16) 1 calc R U P A 4
C31C_1 C 0.169(3) 0.968(6) 0.187(3) 0.047(4) Uani 0.0202(16) 1 d D U P A 4
H31J_1 H 0.157195 0.981035 0.159170 0.056 Uiso 0.0202(16) 1 calc R U P A 4
C32C_1 C 0.146(3) 0.930(3) 0.201(2) 0.044(4) Uani 0.0202(16) 1 d D U P A 4
C33C_1 C 0.163(2) 0.913(4) 0.241(2) 0.047(4) Uani 0.0202(16) 1 d D U P A 4
H33J_1 H 0.147368 0.888011 0.250741 0.057 Uiso 0.0202(16) 1 calc R U P A 4
C34C_1 C 0.103(2) 0.911(2) 0.173(3) 0.041(4) Uani 0.0202(16) 1 d D U P A 4
C35C_1 C 0.074(3) 0.957(2) 0.151(4) 0.040(5) Uani 0.0202(16) 1 d D U P A 4
H35J_1 H 0.081461 1.000204 0.153099 0.048 Uiso 0.0202(16) 1 calc R U P A 4
C36C_1 C 0.033(3) 0.939(2) 0.125(5) 0.039(5) Uani 0.0202(16) 1 d D U P A 4
C37C_1 C 0.022(3) 0.875(2) 0.121(4) 0.037(5) Uani 0.0202(16) 1 d D U P A 4
H37J_1 H -0.006018 0.862543 0.103224 0.044 Uiso 0.0202(16) 1 calc R U P A 4
C38C_1 C 0.051(2) 0.8286(13) 0.144(4) 0.036(4) Uani 0.0202(16) 1 d D U P A 4
C39C_1 C 0.091(2) 0.846(2) 0.170(4) 0.038(4) Uani 0.0202(16) 1 d D U P A 4
C40C_1 C 0.036(2) 0.7645(11) 0.137(6) 0.034(4) Uani 0.0202(16) 1 d D U P A 4
H40J_1 H 0.006334 0.758481 0.123413 0.041 Uiso 0.0202(16) 1 calc R U P A 4
O3C_1 O 0.120(3) 0.804(2) 0.191(5) 0.041(4) Uani 0.0202(16) 1 d D U P A 4
F2C_1 F 0.005(4) 0.983(4) 0.104(7) 0.041(10) Uani 0.0202(16) 1 d D U P A 4
N3C_1 N 0.0587(13) 0.7142(10) 0.1490(7) 0.036(4) Uani 0.0202(16) 1 d D U P A 4
C34D_1 C 0.1091(7) 0.9067(10) 0.1732(7) 0.042(4) Uani 0.248(3) 1 d D U P A 5
C35D_1 C 0.0873(6) 0.9499(9) 0.1433(6) 0.041(4) Uani 0.248(3) 1 d D U P A 5
H35M_1 H 0.097175 0.992311 0.145089 0.050 Uiso 0.248(3) 1 calc R U P A 5
C36D_1 C 0.0511(6) 0.9316(8) 0.1106(5) 0.040(4) Uani 0.248(3) 1 d D U P A 5
C37D_1 C 0.0366(7) 0.8696(8) 0.1062(7) 0.039(4) Uani 0.248(3) 1 d D U P A 5
H37M_1 H 0.013036 0.856727 0.082691 0.047 Uiso 0.248(3) 1 calc R U P A 5
C38D_1 C 0.0574(11) 0.8263(9) 0.1373(10) 0.035(4) Uani 0.248(3) 1 d D U P A 5
C39D_1 C 0.0948(11) 0.8436(11) 0.1702(11) 0.037(3) Uani 0.248(3) 1 d D U P A 5
C40D_1 C 0.0401(14) 0.7640(7) 0.1304(15) 0.033(4) Uani 0.248(3) 1 d D U P A 5
H40M_1 H 0.013072 0.758814 0.108996 0.040 Uiso 0.248(3) 1 calc R U P A 5
O3D_1 O 0.1162(11) 0.8037(12) 0.1997(9) 0.040(4) Uani 0.248(3) 1 d D U P A 5
F2D_1 F 0.0283(6) 0.9757(10) 0.0832(6) 0.053(5) Uani 0.248(3) 1 d D U P A 5
N3D_1 N 0.0582(15) 0.7138(7) 0.1510(16) 0.035(3) Uani 0.248(3) 1 d D U P A 5
N01A_1 N 0.1934(2) 0.7170(3) 0.2681(2) 0.0732(15) Uani 0.9 1 d D U P A 1
C01A_1 C 0.2114(2) 0.7569(3) 0.2608(2) 0.0750(17) Uani 0.9 1 d D U P A 1
C01B_1 C 0.2237(3) 0.8101(4) 0.2428(3) 0.114(3) Uani 0.9 1 d D U P A 1
H1ZA_1 H 0.239363 0.841121 0.263728 0.171 Uiso 0.9 1 calc R U P A 1
H1ZB_1 H 0.198764 0.830424 0.222429 0.171 Uiso 0.9 1 calc R U P A 1
H1ZC_1 H 0.241265 0.794567 0.230247 0.171 Uiso 0.9 1 calc R U P A 1
C04A_1 C 0.2182(5) 0.725(3) 0.2437(9) 0.080(3) Uani 0.1 1 d D U P A 2
H4ZA_1 H 0.213176 0.749738 0.219216 0.096 Uiso 0.1 1 calc R U P A 2
H4ZB_1 H 0.219102 0.679527 0.237465 0.096 Uiso 0.1 1 calc R U P A 2
Cl01_1 Cl 0.2666(4) 0.7473(10) 0.2823(5) 0.086(4) Uani 0.1 1 d D U P A 2
Cl02_1 Cl 0.1766(4) 0.7378(9) 0.2568(6) 0.069(3) Uani 0.1 1 d D U P A 2
F1_2 F 0.15617(9) 0.90985(14) 0.63030(8) 0.0567(8) Uani 1 1 d . . . . .
O2_2 O 0.23706(10) 0.68654(15) 0.69074(9) 0.0416(7) Uani 1 1 d . . . . .
N2_2 N 0.29812(11) 0.75952(17) 0.75091(10) 0.0355(8) Uani 1 1 d . . . . .
Fe3_2 Fe 0.28905(2) 0.66503(3) 0.73437(2) 0.03627(16) Uani 1 1 d . . . . .
N3_2 N 0.38185(12) 0.42907(17) 0.80343(11) 0.0385(8) Uani 1 1 d . . . . .
Fe4_2 Fe 0.33231(2) 0.48105(3) 0.75713(2) 0.03826(16) Uani 1 1 d . . . . .
O4_2 O 0.36802(10) 0.54801(16) 0.74923(10) 0.0473(8) Uani 1 1 d . . . . .
O5_2 O 0.33716(10) 0.64027(15) 0.72469(9) 0.0418(7) Uani 1 1 d . . . . .
C1_2 C 0.47874(12) 0.74468(19) 0.90247(12) 0.0299(8) Uani 1 1 d D . . . .
C2_2 C 0.51704(12) 0.75004(19) 0.93673(12) 0.0291(8) Uani 1 1 d D . . . .
C3_2 C 0.53190(13) 0.80940(19) 0.95242(12) 0.0334(9) Uani 1 1 d D . . . .
H3_2 H 0.557528 0.812830 0.975795 0.040 Uiso 1 1 calc R U . . .
C4_2 C 0.50974(14) 0.8644(2) 0.93436(13) 0.0369(10) Uani 1 1 d D . . . .
C5_2 C 0.47143(13) 0.8572(2) 0.90058(13) 0.0353(9) Uani 1 1 d D . . . .
H5_2 H 0.456097 0.894335 0.888163 0.042 Uiso 1 1 calc R U . . .
C6_2 C 0.45477(13) 0.79835(19) 0.88434(12) 0.0311(8) Uani 1 1 d D . . . .
C47_2 C 0.51013(13) 0.57943(19) 0.92142(12) 0.0301(8) Uani 1 1 d D . . . .
C48_2 C 0.50425(12) 0.64533(19) 0.91922(12) 0.0295(8) Uani 1 1 d D . . . .
C49_2 C 0.53338(12) 0.68620(18) 0.94704(11) 0.0292(8) Uani 1 1 d D . . . .
C50_2 C 0.57069(13) 0.66182(19) 0.97664(12) 0.0303(8) Uani 1 1 d D . . . .
H50_2 H 0.590313 0.689604 0.995756 0.036 Uiso 1 1 calc R U . . .
C51_2 C 0.57902(13) 0.59731(19) 0.97807(12) 0.0300(8) Uani 1 1 d D . . . .
C52_2 C 0.54799(13) 0.55752(19) 0.95114(12) 0.0313(9) Uani 1 1 d D . . . .
H52_2 H 0.552948 0.513036 0.953185 0.038 Uiso 1 1 calc R U . . .
N1_2 N 0.47058(11) 0.68065(16) 0.89082(10) 0.0318(7) Uani 1 1 d D . . . .
C7_2 C 0.41293(13) 0.79315(19) 0.85015(12) 0.0338(9) Uani 1 1 d . . . . .
C8_2 C 0.40303(14) 0.8261(2) 0.81451(13) 0.0373(10) Uani 1 1 d . . . . .
H8_2 H 0.422518 0.855202 0.812608 0.045 Uiso 1 1 calc R U . . .
C9_2 C 0.36481(14) 0.8167(2) 0.78157(13) 0.0374(10) Uani 1 1 d . . . . .
H9_2 H 0.358303 0.839067 0.757208 0.045 Uiso 1 1 calc R U . . .
C10_2 C 0.33629(13) 0.7746(2) 0.78463(13) 0.0349(9) Uani 1 1 d . . . . .
C11_2 C 0.34486(14) 0.7440(2) 0.82081(13) 0.0361(9) Uani 1 1 d . . . . .
H11_2 H 0.324724 0.716751 0.823179 0.043 Uiso 1 1 calc R U . . .
C12_2 C 0.38276(14) 0.7536(2) 0.85313(13) 0.0375(10) Uani 1 1 d . . . . .
H12_2 H 0.388544 0.732930 0.877887 0.045 Uiso 1 1 calc R U . . .
C13_2 C 0.27405(14) 0.8057(2) 0.73096(13) 0.0359(10) Uani 1 1 d . . . . .
H13_2 H 0.283129 0.847486 0.740288 0.043 Uiso 1 1 calc R U . . .
C14_2 C 0.23497(14) 0.7997(2) 0.69611(13) 0.0367(9) Uani 1 1 d . . . . .
C15_2 C 0.21407(15) 0.8573(2) 0.68008(13) 0.0401(10) Uani 1 1 d . . . . .
H15_2 H 0.225501 0.896813 0.692351 0.048 Uiso 1 1 calc R U . . .
C16_2 C 0.17693(15) 0.8549(2) 0.64643(13) 0.0423(10) Uani 1 1 d . . . . .
C17_2 C 0.15924(15) 0.7982(3) 0.62822(14) 0.0462(11) Uani 1 1 d . . . . .
H17_2 H 0.133126 0.798463 0.605252 0.055 Uiso 1 1 calc R U . . .
C18_2 C 0.17889(14) 0.7413(2) 0.64290(14) 0.0439(10) Uani 1 1 d D . . . .
C19_2 C 0.21805(14) 0.7406(2) 0.67809(13) 0.0389(10) Uani 1 1 d . . . . .
C20_2 C 0.1616(5) 0.6829(5) 0.6198(4) 0.043(3) Uani 0.545(3) 1 d D U P B 1
C21_2 C 0.1500(4) 0.6813(6) 0.5787(4) 0.046(3) Uani 0.545(3) 1 d D U P B 1
H21_2 H 0.152452 0.718688 0.565389 0.055 Uiso 0.545(3) 1 calc R U P B 1
C22_2 C 0.1350(3) 0.6263(5) 0.5569(3) 0.047(3) Uani 0.545(3) 1 d D U P B 1
H22_2 H 0.127521 0.625815 0.528844 0.056 Uiso 0.545(3) 1 calc R U P B 1
C23_2 C 0.1309(3) 0.5715(5) 0.5760(3) 0.044(3) Uani 0.545(3) 1 d D U P B 1
H23_2 H 0.120087 0.533675 0.561044 0.053 Uiso 0.545(3) 1 calc R U P B 1
C24_2 C 0.1427(4) 0.5725(5) 0.6174(3) 0.044(3) Uani 0.545(3) 1 d D U P B 1
C25_2 C 0.1582(7) 0.6282(6) 0.6393(3) 0.045(3) Uani 0.545(3) 1 d D U P B 1
H25_2 H 0.166328 0.628760 0.667419 0.054 Uiso 0.545(3) 1 calc R U P B 1
C26_2 C 0.1410(4) 0.5115(5) 0.6378(3) 0.047(2) Uani 0.545(3) 1 d D U P B 1
H26A_2 H 0.147970 0.519341 0.666487 0.056 Uiso 0.545(3) 1 calc R U P B 1
H26B_2 H 0.112678 0.493007 0.624807 0.056 Uiso 0.545(3) 1 calc R U P B 1
O1_2 O 0.1704(4) 0.4697(5) 0.6342(4) 0.048(2) Uani 0.545(3) 1 d D U P B 1
C27_2 C 0.1634(4) 0.4059(5) 0.6444(4) 0.057(3) Uani 0.545(3) 1 d D U P B 1
H27A_2 H 0.135577 0.390829 0.625116 0.068 Uiso 0.545(3) 1 calc R U P B 1
H27B_2 H 0.164410 0.405263 0.671682 0.068 Uiso 0.545(3) 1 calc R U P B 1
C28_2 C 0.1964(4) 0.3633(6) 0.6431(4) 0.052(2) Uani 0.545(3) 1 d D U P B 1
C29_2 C 0.1891(5) 0.3308(7) 0.6076(4) 0.057(3) Uani 0.545(3) 1 d D U P B 1
H29_2 H 0.164546 0.339139 0.583786 0.069 Uiso 0.545(3) 1 calc R U P B 1
C30_2 C 0.2175(5) 0.2868(7) 0.6072(4) 0.055(3) Uani 0.545(3) 1 d D U P B 1
H30_2 H 0.212794 0.265382 0.582905 0.066 Uiso 0.545(3) 1 calc R U P B 1
C31_2 C 0.2525(5) 0.2737(8) 0.6414(4) 0.047(3) Uani 0.545(3) 1 d D U P B 1
H31_2 H 0.271152 0.241488 0.641264 0.056 Uiso 0.545(3) 1 calc R U P B 1
C32_2 C 0.2610(4) 0.3074(7) 0.6767(4) 0.043(2) Uani 0.545(3) 1 d D U P B 1
C33_2 C 0.2331(5) 0.3526(8) 0.6767(4) 0.047(3) Uani 0.545(3) 1 d D U P B 1
H33_2 H 0.239259 0.376894 0.700299 0.057 Uiso 0.545(3) 1 calc R U P B 1
C34_2 C 0.2984(4) 0.2924(6) 0.7141(4) 0.042(2) Uani 0.545(3) 1 d D U P B 1
C35_2 C 0.3090(4) 0.2294(6) 0.7242(4) 0.045(3) Uani 0.545(3) 1 d D U P B 1
H35_2 H 0.292229 0.196787 0.707134 0.054 Uiso 0.545(3) 1 calc R U P B 1
C36_2 C 0.3438(4) 0.2135(6) 0.7587(4) 0.048(3) Uani 0.545(3) 1 d D U P B 1
C37_2 C 0.3688(5) 0.2591(6) 0.7846(5) 0.043(3) Uani 0.545(3) 1 d D U P B 1
H37_2 H 0.392377 0.247314 0.808485 0.052 Uiso 0.545(3) 1 calc R U P B 1
C38_2 C 0.3588(6) 0.3233(7) 0.7751(5) 0.041(3) Uani 0.545(3) 1 d D U P B 1
C39_2 C 0.3240(5) 0.3417(6) 0.7399(5) 0.041(3) Uani 0.545(3) 1 d D U P B 1
O3_2 O 0.3147(7) 0.4008(6) 0.7293(7) 0.045(3) Uani 0.545(3) 1 d D U P B 1
F2_2 F 0.3532(5) 0.1510(6) 0.7681(5) 0.065(4) Uani 0.545(3) 1 d D U P B 1
C20A_2 C 0.1597(8) 0.6783(8) 0.6262(7) 0.042(4) Uani 0.275(3) 1 d D U P B 2
C21A_2 C 0.1441(7) 0.6731(10) 0.5846(7) 0.044(4) Uani 0.275(3) 1 d D U P B 2
H21D_2 H 0.145355 0.708472 0.569152 0.053 Uiso 0.275(3) 1 calc R U P B 2
C22A_2 C 0.1267(7) 0.6161(10) 0.5654(6) 0.048(4) Uani 0.275(3) 1 d D U P B 2
H22D_2 H 0.116364 0.612582 0.537075 0.057 Uiso 0.275(3) 1 calc R U P B 2
C23A_2 C 0.1244(7) 0.5643(9) 0.5880(5) 0.049(4) Uani 0.275(3) 1 d D U P B 2
H23D_2 H 0.111989 0.525924 0.574715 0.059 Uiso 0.275(3) 1 calc R U P B 2
C24A_2 C 0.1400(8) 0.5680(8) 0.6296(5) 0.051(4) Uani 0.275(3) 1 d D U P B 2
C25A_2 C 0.1579(12) 0.6255(10) 0.6483(7) 0.045(4) Uani 0.275(3) 1 d D U P B 2
H25D_2 H 0.168971 0.628563 0.676758 0.054 Uiso 0.275(3) 1 calc R U P B 2
C26A_2 C 0.1391(6) 0.5111(8) 0.6544(6) 0.054(3) Uani 0.275(3) 1 d D U P B 2
H26D_2 H 0.142271 0.525917 0.681080 0.065 Uiso 0.275(3) 1 calc R U P B 2
H26E_2 H 0.111772 0.489746 0.640989 0.065 Uiso 0.275(3) 1 calc R U P B 2
O1A_2 O 0.1714(4) 0.4665(6) 0.6598(4) 0.055(3) Uani 0.275(3) 1 d D U P B 2
C27A_2 C 0.1614(6) 0.4224(10) 0.6279(5) 0.054(3) Uani 0.275(3) 1 d D U P B 2
H27D_2 H 0.158526 0.445765 0.603575 0.065 Uiso 0.275(3) 1 calc R U P B 2
H27E_2 H 0.133921 0.403273 0.622160 0.065 Uiso 0.275(3) 1 calc R U P B 2
C28A_2 C 0.1924(8) 0.3701(11) 0.6357(7) 0.053(3) Uani 0.275(3) 1 d D U P B 2
C29A_2 C 0.1855(9) 0.3285(13) 0.6041(7) 0.057(4) Uani 0.275(3) 1 d D U P B 2
H29D_2 H 0.162213 0.334708 0.578903 0.068 Uiso 0.275(3) 1 calc R U P B 2
C30A_2 C 0.2121(10) 0.2784(14) 0.6091(8) 0.053(5) Uani 0.275(3) 1 d D U P B 2
H30D_2 H 0.206598 0.249306 0.587754 0.063 Uiso 0.275(3) 1 calc R U P B 2
C31A_2 C 0.2466(10) 0.2704(16) 0.6451(8) 0.049(5) Uani 0.275(3) 1 d D U P B 2
H31D_2 H 0.265707 0.236941 0.648119 0.059 Uiso 0.275(3) 1 calc R U P B 2
C32A_2 C 0.2537(8) 0.3116(14) 0.6772(7) 0.047(4) Uani 0.275(3) 1 d D U P B 2
C33A_2 C 0.2258(9) 0.3596(14) 0.6725(7) 0.048(4) Uani 0.275(3) 1 d D U P B 2
H33D_2 H 0.229428 0.385744 0.694808 0.057 Uiso 0.275(3) 1 calc R U P B 2
C34A_2 C 0.2895(7) 0.2974(11) 0.7158(7) 0.044(4) Uani 0.275(3) 1 d D U P B 2
C35A_2 C 0.2974(6) 0.2339(10) 0.7270(7) 0.038(4) Uani 0.275(3) 1 d D U P B 2
H35D_2 H 0.278916 0.202036 0.710655 0.045 Uiso 0.275(3) 1 calc R U P B 2
C36A_2 C 0.3318(6) 0.2165(10) 0.7615(7) 0.040(4) Uani 0.275(3) 1 d D U P B 2
C37A_2 C 0.3595(9) 0.2617(12) 0.7866(9) 0.045(5) Uani 0.275(3) 1 d D U P B 2
H37D_2 H 0.382249 0.249267 0.810920 0.054 Uiso 0.275(3) 1 calc R U P B 2
C38A_2 C 0.3529(11) 0.3257(12) 0.7752(10) 0.041(4) Uani 0.275(3) 1 d D U P B 2
C39A_2 C 0.3174(10) 0.3440(12) 0.7406(10) 0.041(4) Uani 0.275(3) 1 d D U P B 2
O3A_2 O 0.3095(15) 0.4038(12) 0.7304(14) 0.049(5) Uani 0.275(3) 1 d D U P B 2
F2A_2 F 0.3401(8) 0.1540(11) 0.7711(10) 0.055(5) Uani 0.275(3) 1 d D U P B 2
C20B_2 C 0.1646(10) 0.6837(12) 0.6165(11) 0.046(4) Uani 0.181(3) 1 d D U P B 3
C21B_2 C 0.1583(10) 0.6859(14) 0.5763(11) 0.046(4) Uani 0.181(3) 1 d D U P B 3
H21G_2 H 0.162807 0.724543 0.565502 0.055 Uiso 0.181(3) 1 calc R U P B 3
C22B_2 C 0.1456(10) 0.6323(14) 0.5521(9) 0.050(4) Uani 0.181(3) 1 d D U P B 3
H22G_2 H 0.141564 0.634414 0.524937 0.060 Uiso 0.181(3) 1 calc R U P B 3
C23B_2 C 0.1388(11) 0.5755(13) 0.5676(8) 0.047(4) Uani 0.181(3) 1 d D U P B 3
H23G_2 H 0.129886 0.539029 0.550828 0.057 Uiso 0.181(3) 1 calc R U P B 3
C24B_2 C 0.1449(13) 0.5714(11) 0.6076(8) 0.046(4) Uani 0.181(3) 1 d D U P B 3
C25B_2 C 0.1576(16) 0.6261(15) 0.6314(9) 0.044(4) Uani 0.181(3) 1 d D U P B 3
H25G_2 H 0.161471 0.624058 0.658553 0.053 Uiso 0.181(3) 1 calc R U P B 3
C26B_2 C 0.1384(12) 0.5096(13) 0.6249(10) 0.050(4) Uani 0.181(3) 1 d D U P B 3
H26G_2 H 0.139739 0.517609 0.651880 0.059 Uiso 0.181(3) 1 calc R U P B 3
H26H_2 H 0.110342 0.492882 0.607586 0.059 Uiso 0.181(3) 1 calc R U P B 3
O1B_2 O 0.1687(15) 0.4632(15) 0.6281(15) 0.049(4) Uani 0.181(3) 1 d D U P B 3
C27B_2 C 0.1696(11) 0.4096(14) 0.6526(11) 0.052(4) Uani 0.181(3) 1 d D U P B 3
H27G_2 H 0.140894 0.392993 0.643181 0.062 Uiso 0.181(3) 1 calc R U P B 3
H27H_2 H 0.178733 0.424323 0.680579 0.062 Uiso 0.181(3) 1 calc R U P B 3
C28B_2 C 0.1975(8) 0.3561(12) 0.6525(7) 0.051(4) Uani 0.181(3) 1 d D U P B 3
C29B_2 C 0.1876(8) 0.3162(12) 0.6196(7) 0.053(4) Uani 0.181(3) 1 d D U P B 3
H29G_2 H 0.162778 0.323392 0.595805 0.064 Uiso 0.181(3) 1 calc R U P B 3
C30B_2 C 0.2134(9) 0.2662(13) 0.6210(7) 0.053(4) Uani 0.181(3) 1 d D U P B 3
H30G_2 H 0.206154 0.239276 0.598291 0.064 Uiso 0.181(3) 1 calc R U P B 3
C31B_2 C 0.2496(9) 0.2553(13) 0.6551(7) 0.050(4) Uani 0.181(3) 1 d D U P B 3
H31G_2 H 0.267522 0.221197 0.656008 0.060 Uiso 0.181(3) 1 calc R U P B 3
C32B_2 C 0.2597(8) 0.2948(12) 0.6882(6) 0.044(4) Uani 0.181(3) 1 d D U P B 3
C33B_2 C 0.2341(10) 0.3449(15) 0.6865(8) 0.047(4) Uani 0.181(3) 1 d D U P B 3
H33G_2 H 0.241807 0.372367 0.708962 0.056 Uiso 0.181(3) 1 calc R U P B 3
C34B_2 C 0.2976(7) 0.2813(10) 0.7248(6) 0.041(4) Uani 0.181(3) 1 d D U P B 3
C35B_2 C 0.3089(9) 0.2185(10) 0.7363(7) 0.039(4) Uani 0.181(3) 1 d D U P B 3
H35G_2 H 0.291976 0.184793 0.720467 0.046 Uiso 0.181(3) 1 calc R U P B 3
C36B_2 C 0.3448(9) 0.2050(11) 0.7707(7) 0.048(5) Uani 0.181(3) 1 d D U P B 3
C37B_2 C 0.3687(11) 0.2538(12) 0.7950(9) 0.047(5) Uani 0.181(3) 1 d D U P B 3
H37G_2 H 0.392310 0.244415 0.819340 0.056 Uiso 0.181(3) 1 calc R U P B 3
C38B_2 C 0.3577(10) 0.3169(12) 0.7834(9) 0.044(5) Uani 0.181(3) 1 d D U P B 3
C39B_2 C 0.3218(10) 0.3317(10) 0.7485(8) 0.042(4) Uani 0.181(3) 1 d D U P B 3
O3B_2 O 0.3105(11) 0.3907(11) 0.7378(10) 0.045(5) Uani 0.181(3) 1 d D U P B 3
F2B_2 F 0.3544(13) 0.1432(11) 0.7815(9) 0.070(8) Uani 0.181(3) 1 d D U P B 3
C40_2 C 0.38524(16) 0.3685(2) 0.80457(15) 0.0436(11) Uani 1 1 d D . . . .
H40_2 H 0.407726 0.351169 0.827446 0.052 Uiso 1 1 calc R U . B 1
C41_2 C 0.41497(14) 0.4628(2) 0.83502(13) 0.0353(9) Uani 1 1 d . . . . .
C42_2 C 0.40516(14) 0.5051(2) 0.85911(13) 0.0338(9) Uani 1 1 d . . . . .
H42_2 H 0.377187 0.509741 0.855509 0.041 Uiso 1 1 calc R U . . .
C43_2 C 0.43668(13) 0.53986(19) 0.88807(12) 0.0328(9) Uani 1 1 d . . . . .
H43_2 H 0.430011 0.567829 0.904675 0.039 Uiso 1 1 calc R U . . .
C44_2 C 0.47772(13) 0.53535(19) 0.89377(12) 0.0318(8) Uani 1 1 d . . . . .
C45_2 C 0.48721(14) 0.4907(2) 0.87065(13) 0.0372(10) Uani 1 1 d . . . . .
H45_2 H 0.515311 0.484865 0.874917 0.045 Uiso 1 1 calc R U . . .
C46_2 C 0.45588(15) 0.4552(2) 0.84166(14) 0.0404(10) Uani 1 1 d . . . . .
H46_2 H 0.462706 0.425201 0.826174 0.048 Uiso 1 1 calc R U . . .
C53_2 C 0.45505(13) 0.66458(19) 0.84765(11) 0.0318(8) Uani 1 1 d D U . . .
H53A_2 H 0.426685 0.682147 0.832569 0.038 Uiso 0.61(4) 1 calc R U P C 1
H53B_2 H 0.453489 0.617873 0.844270 0.038 Uiso 0.61(4) 1 calc R U P C 1
H53E_2 H 0.430965 0.692505 0.832430 0.038 Uiso 0.39(4) 1 calc R U P C 2
H53F_2 H 0.444445 0.620449 0.843984 0.038 Uiso 0.39(4) 1 calc R U P C 2
C54_2 C 0.4842(3) 0.6920(11) 0.8311(2) 0.043(3) Uani 0.61(4) 1 d D U P C 1
H54A_2 H 0.513021 0.677199 0.847579 0.052 Uiso 0.61(4) 1 calc R U P C 1
H54B_2 H 0.484010 0.738986 0.832485 0.052 Uiso 0.61(4) 1 calc R U P C 1
C55_2 C 0.4700(4) 0.6708(11) 0.7870(2) 0.055(4) Uani 0.61(4) 1 d D U P C 1
H55A_2 H 0.492072 0.681243 0.778411 0.066 Uiso 0.61(4) 1 calc R U P C 1
H55B_2 H 0.466233 0.624086 0.785370 0.066 Uiso 0.61(4) 1 calc R U P C 1
C54A_2 C 0.4845(4) 0.6695(14) 0.8289(3) 0.042(4) Uani 0.39(4) 1 d D U P C 2
H54D_2 H 0.508362 0.640682 0.843129 0.051 Uiso 0.39(4) 1 calc R U P C 2
H54E_2 H 0.495487 0.713425 0.832296 0.051 Uiso 0.39(4) 1 calc R U P C 2
C55A_2 C 0.4647(6) 0.6530(13) 0.7844(3) 0.046(4) Uani 0.39(4) 1 d D U P C 2
H55D_2 H 0.452316 0.610009 0.780711 0.055 Uiso 0.39(4) 1 calc R U P C 2
H55E_2 H 0.486542 0.652211 0.774484 0.055 Uiso 0.39(4) 1 calc R U P C 2
C56_2 C 0.43018(15) 0.7017(3) 0.75908(13) 0.0496(12) Uani 1 1 d D U . . .
H56A_2 H 0.435570 0.747821 0.758937 0.059 Uiso 0.61(4) 1 calc R U P C 1
H56B_2 H 0.409855 0.696311 0.770607 0.059 Uiso 0.61(4) 1 calc R U P C 1
H56D_2 H 0.409199 0.705058 0.769964 0.059 Uiso 0.39(4) 1 calc R U P C 2
H56E_2 H 0.442749 0.744160 0.760582 0.059 Uiso 0.39(4) 1 calc R U P C 2
C57_2 C 0.40956(15) 0.6797(2) 0.71597(13) 0.0487(12) Uani 1 1 d D U . . .
H57A_2 H 0.429838 0.683165 0.704245 0.058 Uiso 1 1 calc R U . . .
H57B_2 H 0.385945 0.708351 0.700645 0.058 Uiso 1 1 calc R U . . .
C58_2 C 0.39346(16) 0.6116(2) 0.71096(15) 0.0487(11) Uani 1 1 d D U . . .
H58A_2 H 0.379042 0.601629 0.681927 0.058 Uiso 1 1 calc R U . . .
H58B_2 H 0.417528 0.582399 0.723138 0.058 Uiso 1 1 calc R U . . .
C59_2 C 0.36401(15) 0.5994(2) 0.72974(14) 0.0400(9) Uani 1 1 d D . . . .
C60_2 C 0.61967(14) 0.5674(2) 1.00851(13) 0.0366(9) Uani 1 1 d . . . . .
C61_2 C 0.63891(15) 0.5253(2) 0.98696(15) 0.0442(11) Uani 1 1 d . . . . .
H61A_2 H 0.620423 0.489244 0.974461 0.066 Uiso 1 1 calc R U . . .
H61B_2 H 0.666067 0.509627 1.006448 0.066 Uiso 1 1 calc R U . . .
H61C_2 H 0.642527 0.550168 0.966215 0.066 Uiso 1 1 calc R U . . .
C62_2 C 0.61059(16) 0.5260(2) 1.03835(14) 0.0447(11) Uani 1 1 d . . . . .
H62A_2 H 0.590824 0.492361 1.023629 0.067 Uiso 1 1 calc R U . . .
H62B_2 H 0.598584 0.552412 1.052583 0.067 Uiso 1 1 calc R U . . .
H62C_2 H 0.636579 0.506790 1.057784 0.067 Uiso 1 1 calc R U . . .
C63_2 C 0.65177(14) 0.6176(2) 1.03234(14) 0.0408(10) Uani 1 1 d . . . . .
H63A_2 H 0.656677 0.645995 1.013740 0.061 Uiso 1 1 calc R U . . .
H63B_2 H 0.677942 0.596830 1.050005 0.061 Uiso 1 1 calc R U . . .
H63C_2 H 0.641286 0.642353 1.048590 0.061 Uiso 1 1 calc R U . . .
C64_2 C 0.52687(16) 0.9297(2) 0.95114(15) 0.0471(11) Uani 1 1 d . . . . .
C65_2 C 0.56885(17) 0.9398(2) 0.94992(16) 0.0547(12) Uani 1 1 d . . . . .
H65A_2 H 0.564856 0.940670 0.921916 0.082 Uiso 1 1 calc R U . . .
H65B_2 H 0.587716 0.904899 0.964124 0.082 Uiso 1 1 calc R U . . .
H65C_2 H 0.580928 0.980140 0.962939 0.082 Uiso 1 1 calc R U . . .
C66_2 C 0.53185(17) 0.9339(2) 0.99494(15) 0.0533(13) Uani 1 1 d . . . . .
H66A_2 H 0.504774 0.926806 0.995308 0.080 Uiso 1 1 calc R U . . .
H66B_2 H 0.542305 0.976082 1.005876 0.080 Uiso 1 1 calc R U . . .
H66C_2 H 0.551629 0.901472 1.011341 0.080 Uiso 1 1 calc R U . . .
C67_2 C 0.49772(19) 0.9837(2) 0.92727(17) 0.0667(18) Uani 1 1 d . . . . .
H67A_2 H 0.496707 0.985611 0.900309 0.100 Uiso 1 1 calc R U . . .
H67B_2 H 0.508158 1.024115 0.941132 0.100 Uiso 1 1 calc R U . . .
H67C_2 H 0.469667 0.975789 0.925129 0.100 Uiso 1 1 calc R U . . .
C68_2 C 0.28979(14) 0.5646(2) 0.79651(13) 0.0347(9) Uani 1 1 d D U . . .
C69_2 C 0.2697(2) 0.5643(5) 0.8250(2) 0.0327(15) Uani 0.78(2) 1 d D U P B 1
C70_2 C 0.2908(3) 0.5880(4) 0.8644(2) 0.0325(15) Uani 0.78(2) 1 d D U P B 1
C71_2 C 0.3323(3) 0.6125(5) 0.8794(2) 0.0369(16) Uani 0.78(2) 1 d D U P B 1
H71_2 H 0.346178 0.614600 0.862445 0.044 Uiso 0.78(2) 1 calc R U P B 1
C72_2 C 0.3521(3) 0.6328(5) 0.9184(2) 0.0441(19) Uani 0.78(2) 1 d D U P B 1
H72_2 H 0.379900 0.647960 0.928498 0.053 Uiso 0.78(2) 1 calc R U P B 1
C73_2 C 0.3318(4) 0.6314(4) 0.9438(2) 0.0437(19) Uani 0.78(2) 1 d D U P B 1
H73_2 H 0.346244 0.645081 0.970884 0.052 Uiso 0.78(2) 1 calc R U P B 1
C74_2 C 0.2913(4) 0.6105(4) 0.9297(2) 0.043(2) Uani 0.78(2) 1 d D U P B 1
H74_2 H 0.277512 0.611040 0.946807 0.051 Uiso 0.78(2) 1 calc R U P B 1
C75_2 C 0.2701(3) 0.5882(4) 0.8896(2) 0.0374(16) Uani 0.78(2) 1 d D U P B 1
C76_2 C 0.2292(3) 0.5658(4) 0.8748(3) 0.0393(17) Uani 0.78(2) 1 d D U P B 1
H76_2 H 0.215040 0.567258 0.891604 0.047 Uiso 0.78(2) 1 calc R U P B 1
C77_2 C 0.2086(3) 0.5413(4) 0.8360(3) 0.0374(16) Uani 0.78(2) 1 d D U P B 1
C78_2 C 0.1675(3) 0.5167(5) 0.8212(3) 0.0453(19) Uani 0.78(2) 1 d D U P B 1
H78_2 H 0.153270 0.517904 0.837877 0.054 Uiso 0.78(2) 1 calc R U P B 1
C79_2 C 0.1479(2) 0.4914(5) 0.7835(3) 0.046(2) Uani 0.78(2) 1 d D U P B 1
H79_2 H 0.120423 0.475238 0.774140 0.055 Uiso 0.78(2) 1 calc R U P B 1
C80_2 C 0.1689(3) 0.4896(6) 0.7585(3) 0.045(2) Uani 0.78(2) 1 d D U P B 1
H80_2 H 0.155492 0.471055 0.732538 0.054 Uiso 0.78(2) 1 calc R U P B 1
C81_2 C 0.2081(3) 0.5140(6) 0.7712(3) 0.0376(18) Uani 0.78(2) 1 d D U P B 1
H81_2 H 0.221334 0.513701 0.753588 0.045 Uiso 0.78(2) 1 calc R U P B 1
C82_2 C 0.2294(3) 0.5399(6) 0.8105(3) 0.0366(17) Uani 0.78(2) 1 d D U P B 1
O6_2 O 0.3052(4) 0.5122(5) 0.7919(3) 0.0377(16) Uani 0.78(2) 1 d . U P B 1
O7_2 O 0.2890(4) 0.6158(5) 0.7792(3) 0.0410(19) Uani 0.78(2) 1 d . U P B 1
C69A_2 C 0.2618(8) 0.563(2) 0.8183(8) 0.035(4) Uani 0.22(2) 1 d D U P B 2
C70A_2 C 0.2790(9) 0.5871(19) 0.8579(7) 0.039(5) Uani 0.22(2) 1 d D U P B 2
C71A_2 C 0.3204(9) 0.609(2) 0.8769(8) 0.044(5) Uani 0.22(2) 1 d D U P B 2
H71D_2 H 0.337397 0.607412 0.862942 0.053 Uiso 0.22(2) 1 calc R U P B 2
C72A_2 C 0.3368(11) 0.632(2) 0.9163(8) 0.047(6) Uani 0.22(2) 1 d D U P B 2
H72D_2 H 0.364063 0.649363 0.928043 0.056 Uiso 0.22(2) 1 calc R U P B 2
C73A_2 C 0.3132(12) 0.6296(17) 0.9385(7) 0.048(6) Uani 0.22(2) 1 d D U P B 2
H73D_2 H 0.324788 0.643807 0.965626 0.057 Uiso 0.22(2) 1 calc R U P B 2
C74A_2 C 0.2725(11) 0.6061(16) 0.9205(7) 0.050(5) Uani 0.22(2) 1 d D U P B 2
H74D_2 H 0.256218 0.604940 0.935266 0.060 Uiso 0.22(2) 1 calc R U P B 2
C75A_2 C 0.2555(9) 0.5842(17) 0.8806(7) 0.038(4) Uani 0.22(2) 1 d D U P B 2
C76A_2 C 0.2146(9) 0.5613(14) 0.8624(8) 0.035(4) Uani 0.22(2) 1 d D U P B 2
H76D_2 H 0.197236 0.565578 0.875955 0.042 Uiso 0.22(2) 1 calc R U P B 2
C77A_2 C 0.1987(8) 0.5323(18) 0.8246(8) 0.037(4) Uani 0.22(2) 1 d D U P B 2
C78A_2 C 0.1584(8) 0.5055(15) 0.8078(10) 0.036(5) Uani 0.22(2) 1 d D U P B 2
H78D_2 H 0.141762 0.507991 0.822133 0.044 Uiso 0.22(2) 1 calc R U P B 2
C79A_2 C 0.1427(8) 0.4753(17) 0.7704(9) 0.041(5) Uani 0.22(2) 1 d D U P B 2
H79D_2 H 0.116350 0.454859 0.760022 0.049 Uiso 0.22(2) 1 calc R U P B 2
C80A_2 C 0.1667(9) 0.476(2) 0.7483(10) 0.041(6) Uani 0.22(2) 1 d D U P B 2
H80D_2 H 0.155450 0.458621 0.721974 0.050 Uiso 0.22(2) 1 calc R U P B 2
C81A_2 C 0.2068(10) 0.502(2) 0.7649(10) 0.034(6) Uani 0.22(2) 1 d D U P B 2
H81D_2 H 0.223458 0.498444 0.750624 0.041 Uiso 0.22(2) 1 calc R U P B 2
C82A_2 C 0.2229(9) 0.532(2) 0.8026(9) 0.028(4) Uani 0.22(2) 1 d D U P B 2
O6A_2 O 0.3103(15) 0.524(2) 0.7947(15) 0.047(10) Uiso 0.22(2) 1 d . . P B 2
O7A_2 O 0.2949(16) 0.621(2) 0.7859(14) 0.048(10) Uiso 0.22(2) 1 d . . P B 2
Fe1_3 Fe 0.41738(2) 0.66934(3) 0.61576(2) 0.03404(15) Uani 1 1 d . . . . .
N1_3 N 0.33364(11) 0.95435(17) 0.56282(10) 0.0339(8) Uani 1 1 d . . . . .
C1_3 C 0.35920(13) 0.9984(2) 0.59100(12) 0.0305(8) Uani 1 1 d . . . . .
Fe2_3 Fe 0.32116(2) 0.65118(3) 0.51816(2) 0.03533(15) Uani 1 1 d . . . . .
N2_3 N 0.45992(11) 0.73553(16) 0.65675(10) 0.0311(7) Uani 1 1 d . . . . .
C2_3 C 0.34421(13) 1.0603(2) 0.57969(13) 0.0333(9) Uani 1 1 d . . . . .
N3_3 N 0.27185(11) 0.70089(17) 0.47124(10) 0.0357(8) Uani 1 1 d . . . . .
C3_3 C 0.36358(14) 1.1119(2) 0.60470(14) 0.0370(10) Uani 1 1 d . . . . .
H3_3 H 0.352645 1.153441 0.597073 0.044 Uiso 1 1 calc R U . . .
O4_3 O 0.36588(10) 0.70820(15) 0.61416(9) 0.0404(7) Uani 1 1 d . . . . .
C4_3 C 0.39873(14) 1.1026(2) 0.64062(14) 0.0389(10) Uani 1 1 d . . . . .
O5_3 O 0.30643(10) 0.68123(16) 0.56229(9) 0.0452(8) Uani 1 1 d . . . . .
C5_3 C 0.41464(14) 1.0409(2) 0.64963(13) 0.0359(9) Uani 1 1 d . . . . .
H5_3 H 0.439467 1.034720 0.673511 0.043 Uiso 1 1 calc R U . . .
O6_3 O 0.42891(9) 0.69270(14) 0.56775(8) 0.0362(7) Uani 1 1 d . . . . .
C6_3 C 0.39639(13) 0.9879(2) 0.62578(12) 0.0313(8) Uani 1 1 d . . . . .
O7_3 O 0.36945(10) 0.69104(15) 0.51144(9) 0.0407(7) Uani 1 1 d . . . . .
C7_3 C 0.41591(13) 0.9245(2) 0.63572(12) 0.0305(8) Uani 1 1 d . . . . .
C8_3 C 0.42935(14) 0.8973(2) 0.67397(13) 0.0352(9) Uani 1 1 d . . . . .
H8_3 H 0.427503 0.921246 0.694982 0.042 Uiso 1 1 calc R U . . .
C9_3 C 0.44524(14) 0.8363(2) 0.68173(13) 0.0348(9) Uani 1 1 d . . . . .
H9_3 H 0.454531 0.818930 0.707946 0.042 Uiso 1 1 calc R U . . .
C10_3 C 0.44761(13) 0.8004(2) 0.65115(12) 0.0303(8) Uani 1 1 d . . . . .
C11_3 C 0.43551(12) 0.8276(2) 0.61317(12) 0.0301(8) Uani 1 1 d . . . . .
H11_3 H 0.437598 0.803753 0.592238 0.036 Uiso 1 1 calc R U . . .
C12_3 C 0.42060(13) 0.8887(2) 0.60608(12) 0.0328(9) Uani 1 1 d . . . . .
H12_3 H 0.413319 0.907105 0.580392 0.039 Uiso 1 1 calc R U . . .
C13_3 C 0.49366(14) 0.7208(2) 0.68820(13) 0.0349(6) Uani 1 1 d D . . . .
H13_3 H 0.510203 0.755007 0.703660 0.042 Uiso 1 1 calc R U . D 1
C14_3 C 0.5086(6) 0.6576(5) 0.7020(5) 0.0349(6) Uani 0.435(2) 1 d D U P E 1
C15_3 C 0.5460(5) 0.6546(6) 0.7374(5) 0.0349(6) Uani 0.435(2) 1 d D U P E 1
H15_3 H 0.563400 0.690955 0.746466 0.042 Uiso 0.435(2) 1 calc R U P E 1
C16_3 C 0.5571(4) 0.5989(6) 0.7585(4) 0.0349(6) Uani 0.435(2) 1 d D U P E 1
C17_3 C 0.5326(4) 0.5448(6) 0.7464(4) 0.034(3) Uani 0.435(2) 1 d D U P E 1
H17_3 H 0.541107 0.506960 0.761921 0.041 Uiso 0.435(2) 1 calc R U P E 1
C18_3 C 0.4954(4) 0.5461(6) 0.7113(4) 0.036(3) Uani 0.435(2) 1 d D U P E 1
C19_3 C 0.4841(5) 0.6019(6) 0.6876(5) 0.0349(6) Uani 0.435(2) 1 d D U P E 1
O2_3 O 0.4510(6) 0.6015(10) 0.6531(6) 0.032(4) Uani 0.435(2) 1 d D U P E 1
F1_3 F 0.5939(6) 0.5944(12) 0.7922(6) 0.045(6) Uani 0.435(2) 1 d D U P E 1
C20_3 C 0.4658(4) 0.4908(6) 0.7002(4) 0.041(3) Uani 0.435(2) 1 d D U P E 1
C21_3 C 0.4553(5) 0.4627(7) 0.7291(4) 0.048(3) Uani 0.435(2) 1 d D U P E 1
H21_3 H 0.467544 0.478442 0.755808 0.057 Uiso 0.435(2) 1 calc R U P E 1
C22_3 C 0.4277(5) 0.4128(7) 0.7195(4) 0.055(3) Uani 0.435(2) 1 d D U P E 1
H22_3 H 0.420534 0.394947 0.739378 0.066 Uiso 0.435(2) 1 calc R U P E 1
C23_3 C 0.4104(5) 0.3888(7) 0.6810(4) 0.058(3) Uani 0.435(2) 1 d D U P E 1
H23_3 H 0.392606 0.352727 0.674736 0.070 Uiso 0.435(2) 1 calc R U P E 1
C24_3 C 0.4188(4) 0.4172(6) 0.6510(3) 0.053(3) Uani 0.435(2) 1 d D U P E 1
C25_3 C 0.4463(4) 0.4679(6) 0.6611(4) 0.043(3) Uani 0.435(2) 1 d D U P E 1
H25_3 H 0.452013 0.487449 0.640795 0.051 Uiso 0.435(2) 1 calc R U P E 1
C26_3 C 0.4011(4) 0.3881(6) 0.6092(3) 0.070(3) Uani 0.435(2) 1 d D U P E 1
H26A_3 H 0.415103 0.346982 0.610358 0.084 Uiso 0.435(2) 1 calc R U P E 1
H26B_3 H 0.371017 0.379612 0.600205 0.084 Uiso 0.435(2) 1 calc R U P E 1
O1_3 O 0.4066(3) 0.4289(6) 0.5807(3) 0.079(3) Uani 0.435(2) 1 d D U P E 1
C27_3 C 0.3932(4) 0.3939(7) 0.5429(4) 0.087(3) Uani 0.435(2) 1 d D U P E 1
H27A_3 H 0.405150 0.350599 0.548157 0.104 Uiso 0.435(2) 1 calc R U P E 1
H27B_3 H 0.403024 0.415825 0.524828 0.104 Uiso 0.435(2) 1 calc R U P E 1
C28_3 C 0.3454(4) 0.3901(5) 0.5229(3) 0.076(3) Uani 0.435(2) 1 d D U P E 1
C29_3 C 0.3245(4) 0.3381(6) 0.5282(5) 0.085(4) Uani 0.435(2) 1 d D U P E 1
H29_3 H 0.339900 0.302521 0.543098 0.102 Uiso 0.435(2) 1 calc R U P E 1
C30_3 C 0.2813(4) 0.3374(6) 0.5119(5) 0.090(4) Uani 0.435(2) 1 d D U P E 1
H30_3 H 0.267165 0.302815 0.517069 0.108 Uiso 0.435(2) 1 calc R U P E 1
C31_3 C 0.2591(4) 0.3875(6) 0.4882(5) 0.072(4) Uani 0.435(2) 1 d D U P E 1
H31_3 H 0.229464 0.386439 0.476298 0.086 Uiso 0.435(2) 1 calc R U P E 1
C32_3 C 0.2794(4) 0.4397(6) 0.4815(4) 0.060(3) Uani 0.435(2) 1 d D U P E 1
C33_3 C 0.3226(3) 0.4411(6) 0.4990(4) 0.063(3) Uani 0.435(2) 1 d D U P E 1
H33_3 H 0.336714 0.476538 0.494741 0.075 Uiso 0.435(2) 1 calc R U P E 1
C34_3 C 0.2539(4) 0.4905(6) 0.4528(5) 0.051(3) Uani 0.58(3) 1 d D U P E 1
C35_3 C 0.2177(4) 0.4750(7) 0.4189(4) 0.055(4) Uani 0.58(3) 1 d D U P E 1
H35_3 H 0.210264 0.431647 0.413055 0.066 Uiso 0.58(3) 1 calc R U P E 1
C36_3 C 0.1927(4) 0.5209(7) 0.3939(4) 0.046(3) Uani 0.58(3) 1 d D U P E 1
C37_3 C 0.2017(5) 0.5845(7) 0.4010(5) 0.038(3) Uani 0.58(3) 1 d D U P E 1
H37_3 H 0.183937 0.615823 0.383369 0.046 Uiso 0.58(3) 1 calc R U P E 1
C38_3 C 0.2381(5) 0.6020(6) 0.4354(5) 0.036(3) Uani 0.58(3) 1 d D U P E 1
C39_3 C 0.2651(4) 0.5554(6) 0.4611(4) 0.033(2) Uani 0.58(3) 1 d D U P E 1
C40_3 C 0.2439(5) 0.6696(7) 0.4411(6) 0.028(3) Uani 0.58(3) 1 d D U P E 1
H40_3 H 0.224771 0.694937 0.419896 0.034 Uiso 0.58(3) 1 calc R U P E 1
O3_3 O 0.2983(5) 0.5707(9) 0.4941(6) 0.042(3) Uani 0.58(3) 1 d D U P E 1
F2_3 F 0.1577(4) 0.5034(8) 0.3606(4) 0.058(3) Uani 0.58(3) 1 d D U P E 1
C14A_3 C 0.5057(7) 0.6558(7) 0.7032(7) 0.0349(6) Uani 0.258(2) 1 d D U P E 2
C15A_3 C 0.5430(7) 0.6458(9) 0.7383(7) 0.0349(6) Uani 0.258(2) 1 d D U P E 2
H15D_3 H 0.561767 0.680027 0.749767 0.042 Uiso 0.258(2) 1 calc R U P E 2
C16A_3 C 0.5522(6) 0.5863(8) 0.7559(6) 0.0349(6) Uani 0.258(2) 1 d D U P E 2
C17A_3 C 0.5245(8) 0.5363(10) 0.7424(8) 0.036(5) Uani 0.258(2) 1 d D U P E 2
H17D_3 H 0.530044 0.497503 0.756926 0.043 Uiso 0.258(2) 1 calc R U P E 2
C18A_3 C 0.4884(7) 0.5440(9) 0.7073(7) 0.040(4) Uani 0.258(2) 1 d D U P E 2
C19A_3 C 0.4796(9) 0.6022(10) 0.6867(9) 0.0349(6) Uani 0.258(2) 1 d D U P E 2
O2A_3 O 0.4452(10) 0.6057(18) 0.6529(10) 0.032(5) Uani 0.258(2) 1 d D U P E 2
F1A_3 F 0.5881(10) 0.5804(15) 0.7904(10) 0.045(8) Uani 0.258(2) 1 d D U P E 2
C20A_3 C 0.4609(6) 0.4867(9) 0.6914(6) 0.045(4) Uani 0.258(2) 1 d D U P E 2
C21A_3 C 0.4416(6) 0.4613(8) 0.7139(5) 0.048(4) Uani 0.258(2) 1 d D U P E 2
H21D_3 H 0.445067 0.481338 0.738266 0.057 Uiso 0.258(2) 1 calc R U P E 2
C22A_3 C 0.4173(7) 0.4069(9) 0.7013(6) 0.052(4) Uani 0.258(2) 1 d D U P E 2
H22D_3 H 0.404787 0.388542 0.716987 0.063 Uiso 0.258(2) 1 calc R U P E 2
C23A_3 C 0.4117(7) 0.3800(10) 0.6648(6) 0.056(4) Uani 0.258(2) 1 d D U P E 2
H23A_3 H 0.394490 0.343624 0.655166 0.067 Uiso 0.258(2) 1 calc R U P E 2
C24A_3 C 0.4308(7) 0.4052(9) 0.6422(5) 0.056(4) Uani 0.258(2) 1 d D U P E 2
C25A_3 C 0.4564(7) 0.4583(9) 0.6560(6) 0.050(4) Uani 0.258(2) 1 d D U P E 2
H25D_3 H 0.470555 0.474793 0.641229 0.059 Uiso 0.258(2) 1 calc R U P E 2
C26A_3 C 0.4293(5) 0.3697(9) 0.6056(4) 0.059(4) Uani 0.258(2) 1 d D U P E 2
H26D_3 H 0.456944 0.371485 0.605291 0.071 Uiso 0.258(2) 1 calc R U P E 2
H26E_3 H 0.422395 0.324522 0.607250 0.071 Uiso 0.258(2) 1 calc R U P E 2
O1A_3 O 0.3992(4) 0.3964(9) 0.5700(5) 0.050(3) Uani 0.258(2) 1 d D U P E 2
C27A_3 C 0.3579(4) 0.3853(10) 0.5659(5) 0.061(3) Uani 0.258(2) 1 d D U P E 2
H27D_3 H 0.350415 0.418203 0.580801 0.073 Uiso 0.258(2) 1 calc R U P E 2
H27E_3 H 0.356505 0.343320 0.577273 0.073 Uiso 0.258(2) 1 calc R U P E 2
C28A_3 C 0.3274(4) 0.3875(7) 0.5214(4) 0.064(4) Uani 0.258(2) 1 d D U P E 2
C29A_3 C 0.3247(7) 0.3354(8) 0.4979(5) 0.065(5) Uani 0.258(2) 1 d D U P E 2
H29D_3 H 0.340919 0.298593 0.509316 0.078 Uiso 0.258(2) 1 calc R U P E 2
C30A_3 C 0.2981(5) 0.3370(7) 0.4575(5) 0.048(4) Uani 0.258(2) 1 d D U P E 2
H30D_3 H 0.297325 0.302713 0.440466 0.057 Uiso 0.258(2) 1 calc R U P E 2
C31A_3 C 0.2725(5) 0.3892(7) 0.4421(5) 0.041(3) Uani 0.258(2) 1 d D U P E 2
H31D_3 H 0.252027 0.388165 0.415027 0.050 Uiso 0.258(2) 1 calc R U P E 2
C32A_3 C 0.2759(7) 0.4429(8) 0.4648(5) 0.045(4) Uani 0.258(2) 1 d D U P E 2
C33A_3 C 0.3020(7) 0.4400(8) 0.5056(5) 0.056(4) Uani 0.258(2) 1 d D U P E 2
H33D_3 H 0.302447 0.474030 0.522723 0.067 Uiso 0.258(2) 1 calc R U P E 2
C34A_3 C 0.2490(6) 0.4990(7) 0.4448(5) 0.050(4) Uani 0.42(3) 1 d D U P E 2
C35A_3 C 0.2105(7) 0.4859(10) 0.4132(5) 0.063(6) Uani 0.42(3) 1 d D U P E 2
H35D_3 H 0.203116 0.443067 0.405180 0.076 Uiso 0.42(3) 1 calc R U P E 2
C36A_3 C 0.1828(7) 0.5340(9) 0.3931(5) 0.054(5) Uani 0.42(3) 1 d D U P E 2
C37A_3 C 0.1926(7) 0.5965(9) 0.4018(7) 0.046(5) Uani 0.42(3) 1 d D U P E 2
H37D_3 H 0.174193 0.629147 0.386445 0.055 Uiso 0.42(3) 1 calc R U P E 2
C38A_3 C 0.2309(7) 0.6112(8) 0.4342(7) 0.039(4) Uani 0.42(3) 1 d D U P E 2
C39A_3 C 0.2587(7) 0.5635(8) 0.4569(7) 0.050(5) Uani 0.42(3) 1 d D U P E 2
C40A_3 C 0.2369(8) 0.6776(8) 0.4441(8) 0.030(4) Uani 0.42(3) 1 d D U P E 2
H40D_3 H 0.214436 0.705944 0.430392 0.036 Uiso 0.42(3) 1 calc R U P E 2
O3A_3 O 0.2953(9) 0.5760(12) 0.4877(8) 0.048(4) Uani 0.42(3) 1 d D U P E 2
F2A_3 F 0.1451(7) 0.5179(10) 0.3633(6) 0.068(5) Uani 0.42(3) 1 d D U P E 2
C14B_3 C 0.5101(10) 0.6615(7) 0.7047(8) 0.0349(6) Uani 0.203(2) 1 d D U P E 3
C15B_3 C 0.5470(9) 0.6613(9) 0.7399(8) 0.0349(6) Uani 0.203(2) 1 d D U P E 3
H15G_3 H 0.559147 0.699102 0.754222 0.042 Uiso 0.203(2) 1 calc R U P E 3
C16B_3 C 0.5650(6) 0.6016(9) 0.7525(6) 0.0349(6) Uani 0.203(2) 1 d D U P E 3
C17B_3 C 0.5428(7) 0.5475(9) 0.7338(6) 0.048(5) Uani 0.203(2) 1 d D U P E 3
H17G_3 H 0.551765 0.507580 0.746629 0.057 Uiso 0.203(2) 1 calc R U P E 3
C18B_3 C 0.5077(6) 0.5500(7) 0.6967(6) 0.043(4) Uani 0.203(2) 1 d D U P E 3
C19B_3 C 0.4914(6) 0.6095(7) 0.6806(5) 0.0349(6) Uani 0.203(2) 1 d D U P E 3
O2B_3 O 0.4572(7) 0.6112(13) 0.6465(6) 0.037(5) Uani 0.203(2) 1 d D U P E 3
F1B_3 F 0.6006(11) 0.5977(19) 0.7875(11) 0.058(12) Uani 0.203(2) 1 d D U P E 3
C20B_3 C 0.4870(7) 0.4898(9) 0.6747(6) 0.043(5) Uani 0.125(2) 1 d D U P E 3
C21B_3 C 0.4871(9) 0.4361(11) 0.6965(7) 0.055(6) Uani 0.125(2) 1 d D U P E 3
H21G_3 H 0.501058 0.436945 0.725051 0.066 Uiso 0.125(2) 1 calc R U P E 3
C22B_3 C 0.4671(12) 0.3816(12) 0.6770(8) 0.068(6) Uani 0.125(2) 1 d D U P E 3
H22G_3 H 0.467324 0.345266 0.692399 0.081 Uiso 0.125(2) 1 calc R U P E 3
C23B_3 C 0.4466(13) 0.3786(13) 0.6355(8) 0.063(6) Uani 0.125(2) 1 d D U P E 3
H23G_3 H 0.433142 0.340537 0.622615 0.076 Uiso 0.125(2) 1 calc R U P E 3
C24B_3 C 0.4459(11) 0.4314(11) 0.6126(6) 0.053(5) Uani 0.125(2) 1 d D U P E 3
C25B_3 C 0.4660(9) 0.4857(11) 0.6332(6) 0.041(5) Uani 0.125(2) 1 d D U P E 3
H25G_3 H 0.465307 0.522350 0.617920 0.049 Uiso 0.125(2) 1 calc R U P E 3
C26B_3 C 0.4225(11) 0.4323(12) 0.5669(6) 0.047(6) Uani 0.125(2) 1 d D U P E 3
H26G_3 H 0.394919 0.452480 0.559123 0.056 Uiso 0.125(2) 1 calc R U P E 3
H26H_3 H 0.438189 0.458467 0.555790 0.056 Uiso 0.125(2) 1 calc R U P E 3
O1B_3 O 0.4165(8) 0.3701(10) 0.5496(6) 0.053(5) Uani 0.125(2) 1 d D U P E 3
C27B_3 C 0.3888(8) 0.3722(15) 0.5083(7) 0.060(5) Uani 0.125(2) 1 d D U P E 3
H27G_3 H 0.391429 0.331702 0.495894 0.072 Uiso 0.125(2) 1 calc R U P E 3
H27H_3 H 0.397968 0.406601 0.495649 0.072 Uiso 0.125(2) 1 calc R U P E 3
C28B_3 C 0.3428(7) 0.3825(12) 0.4979(6) 0.060(5) Uani 0.125(2) 1 d D U P E 3
C29B_3 C 0.3201(10) 0.3395(15) 0.5088(11) 0.058(5) Uani 0.125(2) 1 d D U P E 3
H29G_3 H 0.333612 0.303379 0.524412 0.070 Uiso 0.125(2) 1 calc R U P E 3
C30B_3 C 0.2779(10) 0.3486(18) 0.4973(14) 0.062(5) Uani 0.125(2) 1 d D U P E 3
H30G_3 H 0.262528 0.317488 0.504012 0.074 Uiso 0.125(2) 1 calc R U P E 3
C31B_3 C 0.2579(9) 0.4022(19) 0.4763(13) 0.058(6) Uani 0.125(2) 1 d D U P E 3
H31G_3 H 0.229078 0.408391 0.468992 0.069 Uiso 0.125(2) 1 calc R U P E 3
C32B_3 C 0.2802(10) 0.4469(17) 0.4660(12) 0.051(5) Uani 0.125(2) 1 d D U P E 3
C33B_3 C 0.3224(9) 0.4375(14) 0.4781(11) 0.053(5) Uani 0.125(2) 1 d D U P E 3
H33G_3 H 0.338092 0.469721 0.472757 0.064 Uiso 0.125(2) 1 calc R U P E 3
C14C_3 C 0.4995(10) 0.6555(9) 0.7032(10) 0.0349(6) Uani 0.104(2) 1 d D U P E 4
C15C_3 C 0.5365(10) 0.6515(15) 0.7386(11) 0.0349(6) Uani 0.104(2) 1 d D U P E 4
H15J_3 H 0.553993 0.687741 0.747784 0.042 Uiso 0.104(2) 1 calc R U P E 4
C16C_3 C 0.5480(10) 0.5954(17) 0.7604(10) 0.0349(6) Uani 0.104(2) 1 d D U P E 4
C17C_3 C 0.5221(13) 0.5425(17) 0.7484(12) 0.037(7) Uani 0.104(2) 1 d D U P E 4
H17J_3 H 0.527971 0.506290 0.765337 0.045 Uiso 0.104(2) 1 calc R U P E 4
C18C_3 C 0.4875(13) 0.5432(14) 0.7111(12) 0.044(6) Uani 0.104(2) 1 d D U P E 4
C19C_3 C 0.4744(12) 0.6006(14) 0.6900(11) 0.0349(6) Uani 0.104(2) 1 d D U P E 4
O2C_3 O 0.4403(14) 0.600(3) 0.6559(13) 0.030(6) Uani 0.104(2) 1 d D U P E 4
F1C_3 F 0.5842(13) 0.592(3) 0.7947(15) 0.037(11) Uani 0.104(2) 1 d D U P E 4
C20C_3 C 0.4580(12) 0.4876(15) 0.7022(11) 0.045(5) Uani 0.104(2) 1 d D U P E 4
C21C_3 C 0.4537(17) 0.460(2) 0.7345(11) 0.048(7) Uani 0.104(2) 1 d D U P E 4
H21J_3 H 0.470330 0.474971 0.760923 0.058 Uiso 0.104(2) 1 calc R U P E 4
C22C_3 C 0.4256(19) 0.411(3) 0.7289(11) 0.055(7) Uani 0.104(2) 1 d D U P E 4
H22J_3 H 0.423625 0.391945 0.751258 0.066 Uiso 0.104(2) 1 calc R U P E 4
C23C_3 C 0.4004(15) 0.391(2) 0.6903(11) 0.058(7) Uani 0.104(2) 1 d D U P E 4
H23J_3 H 0.378414 0.362113 0.685436 0.069 Uiso 0.104(2) 1 calc R U P E 4
C24C_3 C 0.4077(11) 0.414(2) 0.6586(9) 0.059(6) Uani 0.104(2) 1 d D U P E 4
C25C_3 C 0.4351(13) 0.464(2) 0.6639(11) 0.049(6) Uani 0.104(2) 1 d D U P E 4
H25J_3 H 0.438179 0.481730 0.641590 0.059 Uiso 0.104(2) 1 calc R U P E 4
C26C_3 C 0.3773(9) 0.395(2) 0.6161(11) 0.071(7) Uani 0.104(2) 1 d D U P E 4
H26J_3 H 0.383684 0.417911 0.596026 0.085 Uiso 0.104(2) 1 calc R U P E 4
H26K_3 H 0.379514 0.348694 0.612287 0.085 Uiso 0.104(2) 1 calc R U P E 4
O1C_3 O 0.3362(10) 0.4103(17) 0.6113(10) 0.081(9) Uani 0.104(2) 1 d D U P E 4
C27C_3 C 0.3065(10) 0.3683(19) 0.5836(8) 0.076(7) Uani 0.104(2) 1 d D U P E 4
H27J_3 H 0.279332 0.375522 0.584434 0.091 Uiso 0.104(2) 1 calc R U P E 4
H27K_3 H 0.315140 0.324171 0.592637 0.091 Uiso 0.104(2) 1 calc R U P E 4
C28C_3 C 0.3004(7) 0.3746(14) 0.5404(8) 0.069(6) Uani 0.104(2) 1 d D U P E 4
C29C_3 C 0.3142(11) 0.3270(15) 0.5230(11) 0.068(6) Uani 0.104(2) 1 d D U P E 4
H29J_3 H 0.327554 0.290605 0.538356 0.081 Uiso 0.104(2) 1 calc R U P E 4
C30C_3 C 0.3088(14) 0.3321(18) 0.4836(12) 0.068(6) Uani 0.104(2) 1 d D U P E 4
H30J_3 H 0.318644 0.299206 0.472215 0.082 Uiso 0.104(2) 1 calc R U P E 4
C31C_3 C 0.2892(12) 0.3847(19) 0.4607(10) 0.059(5) Uani 0.104(2) 1 d D U P E 4
H31J_3 H 0.285021 0.387622 0.433471 0.071 Uiso 0.104(2) 1 calc R U P E 4
C32C_3 C 0.2758(10) 0.4331(17) 0.4778(10) 0.059(5) Uani 0.104(2) 1 d D U P E 4
C33C_3 C 0.2816(9) 0.4276(14) 0.5173(9) 0.062(6) Uani 0.104(2) 1 d D U P E 4
H33J_3 H 0.272477 0.460956 0.528937 0.075 Uiso 0.104(2) 1 calc R U P E 4
C20D_3 C 0.4919(10) 0.4932(16) 0.6893(11) 0.045(5) Uani 0.077(2) 1 d D U P F 5
C21D_3 C 0.4844(14) 0.4519(19) 0.7145(11) 0.050(6) Uani 0.077(2) 1 d D U P F 5
H21M_3 H 0.490629 0.464182 0.741335 0.060 Uiso 0.077(2) 1 calc R U P F 5
C22D_3 C 0.4677(17) 0.3925(19) 0.7006(12) 0.060(6) Uani 0.077(2) 1 d D U P F 5
H22M_3 H 0.462740 0.363895 0.718044 0.072 Uiso 0.077(2) 1 calc R U P F 5
C23D_3 C 0.4581(18) 0.3745(18) 0.6615(12) 0.061(6) Uani 0.077(2) 1 d D U P F 5
H23M_3 H 0.445669 0.334421 0.651637 0.073 Uiso 0.077(2) 1 calc R U P F 5
C24D_3 C 0.4669(15) 0.4156(18) 0.6368(9) 0.055(6) Uani 0.077(2) 1 d D U P F 5
C25D_3 C 0.4818(15) 0.4761(16) 0.6500(11) 0.047(6) Uani 0.077(2) 1 d D U P F 5
H25M_3 H 0.485089 0.505673 0.632121 0.057 Uiso 0.077(2) 1 calc R U P F 5
C26D_3 C 0.4556(12) 0.396(2) 0.5937(9) 0.060(6) Uani 0.077(2) 1 d D U P F 5
H26M_3 H 0.467597 0.425935 0.580910 0.071 Uiso 0.077(2) 1 calc R U P F 5
H26N_3 H 0.466746 0.352842 0.593090 0.071 Uiso 0.077(2) 1 calc R U P F 5
O1D_3 O 0.4111(12) 0.396(4) 0.5727(12) 0.060(6) Uani 0.077(2) 1 d D U P F 5
C27D_3 C 0.3991(12) 0.429(3) 0.5352(13) 0.061(3) Uani 0.077(2) 1 d D U P F 5
H27M_3 H 0.416811 0.415258 0.521877 0.073 Uiso 0.077(2) 1 calc R U P F 5
H27N_3 H 0.402148 0.475125 0.539696 0.073 Uiso 0.077(2) 1 calc R U P F 5
C28D_3 C 0.3536(11) 0.4113(19) 0.5092(10) 0.056(7) Uani 0.077(2) 1 d D U P F 5
C29D_3 C 0.3417(14) 0.3480(18) 0.5048(15) 0.067(7) Uani 0.077(2) 1 d D U P F 5
H29M_3 H 0.361887 0.316006 0.517852 0.080 Uiso 0.077(2) 1 calc R U P F 5
C30D_3 C 0.3006(15) 0.331(2) 0.481(2) 0.069(7) Uani 0.077(2) 1 d D U P F 5
H30M_3 H 0.292542 0.287995 0.478109 0.082 Uiso 0.077(2) 1 calc R U P F 5
C31D_3 C 0.2712(13) 0.378(3) 0.4630(18) 0.062(7) Uani 0.077(2) 1 d D U P F 5
H31M_3 H 0.242849 0.367240 0.447338 0.075 Uiso 0.077(2) 1 calc R U P F 5
C32D_3 C 0.2829(12) 0.442(2) 0.4673(14) 0.053(7) Uani 0.077(2) 1 d D U P F 5
C33D_3 C 0.3244(13) 0.4581(19) 0.4900(15) 0.050(7) Uani 0.077(2) 1 d D U P F 5
H33M_3 H 0.332690 0.501339 0.492377 0.060 Uiso 0.077(2) 1 calc R U P F 5
C41_3 C 0.26946(14) 0.7684(2) 0.47357(12) 0.0353(9) Uani 1 1 d . . . . .
C42_3 C 0.30319(14) 0.8052(2) 0.47706(13) 0.0382(10) Uani 1 1 d . . . . .
H42_3 H 0.326943 0.785641 0.476321 0.046 Uiso 1 1 calc R U . . .
C43_3 C 0.30231(14) 0.8703(2) 0.48160(14) 0.0396(10) Uani 1 1 d . . . . .
H43_3 H 0.325017 0.895282 0.482701 0.047 Uiso 1 1 calc R U . . .
C44_3 C 0.26859(14) 0.8999(2) 0.48461(12) 0.0360(9) Uani 1 1 d . . . . .
C45_3 C 0.23436(14) 0.8627(2) 0.47936(13) 0.0386(10) Uani 1 1 d . . . . .
H45_3 H 0.210258 0.882369 0.479230 0.046 Uiso 1 1 calc R U . . .
C46_3 C 0.23459(14) 0.7979(2) 0.47434(13) 0.0371(9) Uani 1 1 d . . . . .
H46_3 H 0.211048 0.773310 0.471405 0.044 Uiso 1 1 calc R U . . .
C47_3 C 0.27146(14) 0.9682(2) 0.49548(13) 0.0359(9) Uani 1 1 d . . . . .
C48_3 C 0.30303(13) 0.9905(2) 0.53204(13) 0.0328(9) Uani 1 1 d . . . . .
C49_3 C 0.30808(13) 1.0549(2) 0.54134(13) 0.0341(9) Uani 1 1 d . . . . .
C50_3 C 0.28139(14) 1.0997(2) 0.51472(14) 0.0384(10) Uani 1 1 d . . . . .
H50_3 H 0.285132 1.143686 0.521037 0.046 Uiso 1 1 calc R U . . .
C51_3 C 0.24912(14) 1.0793(2) 0.47871(14) 0.0402(10) Uani 1 1 d . . . . .
C52_3 C 0.24496(14) 1.0140(2) 0.47039(14) 0.0393(10) Uani 1 1 d . . . . .
H52_3 H 0.222640 1.000294 0.446117 0.047 Uiso 1 1 calc R U . . .
C53_3 C 0.32147(13) 0.8957(2) 0.57714(13) 0.0357(9) Uani 1 1 d D . . . .
H53A_3 H 0.345751 0.879376 0.600890 0.043 Uiso 1 1 calc R U . . .
H53B_3 H 0.313249 0.863038 0.555819 0.043 Uiso 1 1 calc R U . . .
C54_3 C 0.28519(15) 0.9071(2) 0.58846(14) 0.0411(10) Uani 1 1 d D . . . .
H54A_3 H 0.291847 0.943860 0.606918 0.049 Uiso 1 1 calc R U . . .
H54B_3 H 0.259808 0.917661 0.563907 0.049 Uiso 1 1 calc R U . . .
C55_3 C 0.27650(17) 0.8494(2) 0.60853(16) 0.0495(12) Uani 1 1 d D . . . .
H55A_3 H 0.303107 0.835319 0.630518 0.059 Uiso 0.842(7) 1 calc R U P G 1
H55B_3 H 0.257889 0.862594 0.620857 0.059 Uiso 0.842(7) 1 calc R U P G 1
H55D_3 H 0.259147 0.862176 0.622301 0.059 Uiso 0.158(7) 1 calc R U P G 2
H55E_3 H 0.260832 0.817380 0.587880 0.059 Uiso 0.158(7) 1 calc R U P G 2
C56_3 C 0.25699(16) 0.7937(2) 0.58144(15) 0.0358(12) Uani 0.842(7) 1 d D . P G 1
H56A_3 H 0.270408 0.788756 0.562996 0.043 Uiso 0.842(7) 1 calc R U P G 1
H56B_3 H 0.227169 0.803230 0.564857 0.043 Uiso 0.842(7) 1 calc R U P G 1
C57_3 C 0.26021(16) 0.7312(3) 0.60302(16) 0.0377(13) Uani 0.842(7) 1 d D . P G 1
H57A_3 H 0.248772 0.736734 0.623006 0.045 Uiso 0.842(7) 1 calc R U P G 1
H57B_3 H 0.242940 0.699030 0.583270 0.045 Uiso 0.842(7) 1 calc R U P G 1
C56A_3 C 0.3170(7) 0.8206(8) 0.6388(7) 0.037(4) Uani 0.158(7) 1 d D . P G 2
H56D_3 H 0.336827 0.817522 0.626513 0.044 Uiso 0.158(7) 1 calc R U P G 2
H56E_3 H 0.329424 0.849116 0.662369 0.044 Uiso 0.158(7) 1 calc R U P G 2
C57A_3 C 0.3113(10) 0.7556(9) 0.6528(7) 0.048(6) Uani 0.158(7) 1 d D . P G 2
H57D_3 H 0.336528 0.744785 0.677510 0.058 Uiso 0.158(7) 1 calc R U P G 2
H57E_3 H 0.287470 0.756932 0.659947 0.058 Uiso 0.158(7) 1 calc R U P G 2
C58_3 C 0.30420(15) 0.7069(2) 0.62406(14) 0.0405(10) Uani 1 1 d D . . . .
H58A_3 H 0.303565 0.665372 0.636408 0.049 Uiso 0.842(7) 1 calc R U P G 1
H58B_3 H 0.320255 0.736571 0.646156 0.049 Uiso 0.842(7) 1 calc R U P G 1
H58D_3 H 0.274341 0.709849 0.605142 0.049 Uiso 0.158(7) 1 calc R U P G 2
H58E_3 H 0.307533 0.666336 0.638737 0.049 Uiso 0.158(7) 1 calc R U P G 2
C59_3 C 0.32733(14) 0.6986(2) 0.59838(13) 0.0354(9) Uani 1 1 d . . . . .
C60_3 C 0.21986(16) 1.1263(2) 0.44726(16) 0.0514(12) Uani 1 1 d . . . . .
C61_3 C 0.22693(19) 1.1941(2) 0.46293(19) 0.0680(17) Uani 1 1 d . . . . .
H61A_3 H 0.255300 1.207338 0.468415 0.102 Uiso 1 1 calc R U . . .
H61B_3 H 0.223230 1.196308 0.487749 0.102 Uiso 1 1 calc R U . . .
H61C_3 H 0.206825 1.222294 0.442733 0.102 Uiso 1 1 calc R U . . .
C62_3 C 0.2282(2) 1.1223(3) 0.40980(19) 0.0798(19) Uani 1 1 d . . . . .
H62A_3 H 0.222524 1.079037 0.398965 0.120 Uiso 1 1 calc R U . . .
H62B_3 H 0.257332 1.133092 0.417040 0.120 Uiso 1 1 calc R U . . .
H62C_3 H 0.209923 1.152194 0.389474 0.120 Uiso 1 1 calc R U . . .
C63_3 C 0.17484(17) 1.1091(3) 0.4362(2) 0.0663(16) Uani 1 1 d . . . . .
H63A_3 H 0.156419 1.137735 0.415113 0.099 Uiso 1 1 calc R U . . .
H63B_3 H 0.169322 1.113163 0.459976 0.099 Uiso 1 1 calc R U . . .
H63C_3 H 0.169670 1.065184 0.426458 0.099 Uiso 1 1 calc R U . . .
C64_3 C 0.41785(15) 1.1583(2) 0.66977(14) 0.0474(10) Uani 1 1 d D U . . .
C65_3 C 0.4582(4) 1.1393(12) 0.7059(5) 0.065(5) Uani 0.490(3) 1 d D U P H 1
H65A_3 H 0.452894 1.102181 0.719144 0.098 Uiso 0.490(3) 1 calc R U P H 1
H65B_3 H 0.479558 1.128751 0.696811 0.098 Uiso 0.490(3) 1 calc R U P H 1
H65C_3 H 0.467869 1.174674 0.725018 0.098 Uiso 0.490(3) 1 calc R U P H 1
C66_3 C 0.4260(6) 1.2157(10) 0.6493(8) 0.051(2) Uani 0.490(3) 1 d D U P H 1
H66A_3 H 0.400153 1.227817 0.626204 0.076 Uiso 0.490(3) 1 calc R U P H 1
H66B_3 H 0.435633 1.251109 0.668374 0.076 Uiso 0.490(3) 1 calc R U P H 1
H66C_3 H 0.447323 1.205186 0.640167 0.076 Uiso 0.490(3) 1 calc R U P H 1
C67_3 C 0.3848(5) 1.1750(13) 0.6848(5) 0.053(4) Uani 0.490(3) 1 d D U P H 1
H67A_3 H 0.379621 1.137857 0.698011 0.080 Uiso 0.490(3) 1 calc R U P H 1
H67B_3 H 0.394916 1.210194 0.703996 0.080 Uiso 0.490(3) 1 calc R U P H 1
H67C_3 H 0.358891 1.187545 0.661965 0.080 Uiso 0.490(3) 1 calc R U P H 1
C65A_3 C 0.3939(6) 1.1724(15) 0.6946(6) 0.056(4) Uani 0.446(3) 1 d D U P H 2
H65D_3 H 0.407021 1.208145 0.712729 0.084 Uiso 0.446(3) 1 calc R U P H 2
H65E_3 H 0.365013 1.183392 0.676663 0.084 Uiso 0.446(3) 1 calc R U P H 2
H65F_3 H 0.394238 1.134872 0.710449 0.084 Uiso 0.446(3) 1 calc R U P H 2
C66A_3 C 0.4174(7) 1.2179(12) 0.6453(9) 0.051(2) Uani 0.446(3) 1 d D U P H 2
H66D_3 H 0.432788 1.209241 0.629272 0.076 Uiso 0.446(3) 1 calc R U P H 2
H66E_3 H 0.388586 1.229196 0.627487 0.076 Uiso 0.446(3) 1 calc R U P H 2
H66F_3 H 0.430681 1.253289 0.663723 0.076 Uiso 0.446(3) 1 calc R U P H 2
C67A_3 C 0.4639(4) 1.1460(15) 0.6987(6) 0.051(4) Uani 0.446(3) 1 d D U P H 2
H67D_3 H 0.479669 1.136843 0.683085 0.076 Uiso 0.446(3) 1 calc R U P H 2
H67E_3 H 0.475516 1.183674 0.715358 0.076 Uiso 0.446(3) 1 calc R U P H 2
H67F_3 H 0.465654 1.109619 0.715917 0.076 Uiso 0.446(3) 1 calc R U P H 2
C65B_3 C 0.421(2) 1.142(3) 0.7118(10) 0.053(6) Uani 0.063(3) 1 d D U P H 3
H65G_3 H 0.393878 1.130103 0.709795 0.079 Uiso 0.063(3) 1 calc R U P H 3
H65H_3 H 0.440565 1.105819 0.722801 0.079 Uiso 0.063(3) 1 calc R U P H 3
H65I_3 H 0.432061 1.178502 0.729578 0.079 Uiso 0.063(3) 1 calc R U P H 3
C66B_3 C 0.3905(16) 1.2187(19) 0.6557(19) 0.051(2) Uani 0.063(3) 1 d D U P H 3
H66G_3 H 0.362246 1.209070 0.652532 0.076 Uiso 0.063(3) 1 calc R U P H 3
H66H_3 H 0.402533 1.252407 0.675722 0.076 Uiso 0.063(3) 1 calc R U P H 3
H66I_3 H 0.389274 1.232867 0.629893 0.076 Uiso 0.063(3) 1 calc R U P H 3
C67B_3 C 0.4615(9) 1.176(3) 0.6742(19) 0.049(6) Uani 0.063(3) 1 d D U P H 3
H67G_3 H 0.472341 1.211764 0.692978 0.073 Uiso 0.063(3) 1 calc R U P H 3
H67H_3 H 0.480165 1.139570 0.684487 0.073 Uiso 0.063(3) 1 calc R U P H 3
H67I_3 H 0.459918 1.188510 0.647939 0.073 Uiso 0.063(3) 1 calc R U P H 3
C68_3 C 0.40801(13) 0.70010(19) 0.53073(12) 0.0319(8) Uani 1 1 d . . . . .
C69_3 C 0.43159(13) 0.7213(2) 0.50744(12) 0.0317(8) Uani 1 1 d . . . . .
C70_3 C 0.45217(13) 0.6762(2) 0.49455(13) 0.0357(9) Uani 1 1 d . . . . .
C71_3 C 0.44933(15) 0.6101(2) 0.50049(15) 0.0435(10) Uani 1 1 d . . . . .
H71_3 H 0.434122 0.595531 0.514670 0.052 Uiso 1 1 calc R U . . .
C72_3 C 0.46815(19) 0.5674(3) 0.48607(19) 0.0622(14) Uani 1 1 d . . . . .
H72_3 H 0.465235 0.523214 0.489438 0.075 Uiso 1 1 calc R U . . .
C73_3 C 0.4921(2) 0.5884(3) 0.4660(2) 0.082(2) Uani 1 1 d . . . . .
H73_3 H 0.505584 0.558078 0.456519 0.098 Uiso 1 1 calc R U . . .
C74_3 C 0.4960(2) 0.6507(3) 0.4603(2) 0.0727(18) Uani 1 1 d . . . . .
H74_3 H 0.512843 0.663893 0.447470 0.087 Uiso 1 1 calc R U . . .
C75_3 C 0.47525(16) 0.6971(2) 0.47325(15) 0.0468(11) Uani 1 1 d . . . . .
C76_3 C 0.47778(16) 0.7610(2) 0.46612(15) 0.0464(11) Uani 1 1 d . . . . .
H76_3 H 0.493872 0.774259 0.452543 0.056 Uiso 1 1 calc R U . . .
C77_3 C 0.45726(14) 0.8061(2) 0.47841(13) 0.0375(9) Uani 1 1 d . . . . .
C78_3 C 0.45845(15) 0.8722(2) 0.47003(14) 0.0420(10) Uani 1 1 d . . . . .
H78_3 H 0.474867 0.886002 0.456903 0.050 Uiso 1 1 calc R U . . .
C79_3 C 0.43686(15) 0.9151(2) 0.48032(14) 0.0425(10) Uani 1 1 d . . . . .
H79_3 H 0.437908 0.958764 0.474219 0.051 Uiso 1 1 calc R U . . .
C80_3 C 0.41248(14) 0.8955(2) 0.50027(13) 0.0375(9) Uani 1 1 d . . . . .
H80_3 H 0.397099 0.926211 0.507230 0.045 Uiso 1 1 calc R U . . .
C81_3 C 0.41084(13) 0.8335(2) 0.50958(12) 0.0324(9) Uani 1 1 d . . . . .
H81_3 H 0.394549 0.821303 0.523182 0.039 Uiso 1 1 calc R U . . .
C82_3 C 0.43317(13) 0.7867(2) 0.49920(12) 0.0322(8) Uani 1 1 d . . . . .
O8_3 O 0.37175(11) 0.59408(16) 0.57312(11) 0.0454(8) Uani 1 1 d D . . . .
HO1_3 H 0.3895(14) 0.570(2) 0.5712(18) 0.068 Uiso 1 1 d D U . . .
HO2_3 H 0.3610(17) 0.566(2) 0.5828(17) 0.068 Uiso 1 1 d D U . . .
N03A_3 N 0.3292(2) 0.5213(3) 0.6105(2) 0.0669(18) Uani 0.75 1 d D U P I 1
C03A_3 C 0.3155(3) 0.4764(4) 0.6189(3) 0.064(2) Uani 0.75 1 d D U P I 1
C03B_3 C 0.2984(3) 0.4203(4) 0.6310(3) 0.077(2) Uani 0.75 1 d D U P I 1
H3ZA_3 H 0.267874 0.420953 0.616949 0.115 Uiso 0.75 1 calc R U P I 1
H3ZB_3 H 0.307008 0.421367 0.660089 0.115 Uiso 0.75 1 calc R U P I 1
H3ZC_3 H 0.308884 0.381390 0.623986 0.115 Uiso 0.75 1 calc R U P I 1
N02A_3 N 0.27975(14) 0.5240(2) 0.70277(13) 0.0580(11) Uani 1 1 d D U . . .
C02A_3 C 0.26259(17) 0.5388(3) 0.67001(15) 0.0542(13) Uani 1 1 d D U . . .
C02B_3 C 0.24114(19) 0.5635(3) 0.62975(16) 0.0645(16) Uani 1 1 d D U . . .
H2ZA_3 H 0.219970 0.533017 0.613026 0.097 Uiso 1 1 calc R U . . .
H2ZB_3 H 0.261199 0.570544 0.618423 0.097 Uiso 1 1 calc R U . . .
H2ZC_3 H 0.227696 0.603859 0.630442 0.097 Uiso 1 1 calc R U . . .

loop_
_atom_site_aniso_label
_atom_site_aniso_U_11
_atom_site_aniso_U_22
_atom_site_aniso_U_33
_atom_site_aniso_U_23
_atom_site_aniso_U_13
_atom_site_aniso_U_12
Fe1_1 0.0438(4) 0.0400(4) 0.0356(4) 0.0016(3) 0.0143(3) -0.0022(3)
Fe2_1 0.0357(4) 0.0835(6) 0.0332(4) -0.0156(4) 0.0056(3) 0.0012(4)
O4_1 0.0454(18) 0.068(2) 0.0402(19) -0.0060(16) 0.0068(15) 0.0092(16)
O5_1 0.061(2) 0.070(2) 0.0351(16) -0.0020(15) 0.0116(16) 0.0149(19)
O6_1 0.0423(18) 0.060(2) 0.0299(15) 0.0009(14) 0.0107(13) -0.0038(15)
O7_1 0.0538(19) 0.061(2) 0.065(2) 0.0127(18) 0.0339(18) 0.0136(16)
C41_1 0.031(2) 0.0324(16) 0.0332(19) -0.0017(14) 0.0119(17) -0.0006(15)
C42_1 0.030(2) 0.0322(19) 0.027(2) -0.0024(15) 0.0076(17) 0.0008(16)
C43_1 0.034(2) 0.0281(19) 0.0317(19) 0.0003(15) 0.0125(17) 0.0031(16)
C44_1 0.030(2) 0.0324(16) 0.0321(19) -0.0032(14) 0.0109(17) 0.0000(15)
C45_1 0.040(2) 0.035(2) 0.031(2) -0.0039(16) 0.0154(19) -0.0004(18)
C46_1 0.044(3) 0.034(2) 0.034(2) -0.0017(16) 0.0174(19) -0.0028(18)
C68_1 0.041(2) 0.042(2) 0.034(2) -0.0025(17) 0.0136(18) -0.0024(18)
C69_1 0.037(2) 0.039(2) 0.031(2) 0.0098(16) 0.0109(17) 0.0094(16)
C70_1 0.038(2) 0.041(2) 0.036(2) 0.0055(17) 0.0134(18) 0.0096(17)
C71_1 0.044(3) 0.041(2) 0.043(2) 0.0024(18) 0.015(2) 0.0039(19)
C72_1 0.048(3) 0.051(3) 0.059(3) -0.008(2) 0.021(2) 0.002(2)
C73_1 0.062(3) 0.067(3) 0.048(3) -0.017(3) 0.021(2) 0.005(2)
C74_1 0.053(3) 0.070(3) 0.042(3) -0.002(2) 0.024(2) 0.011(2)
C75_1 0.039(2) 0.053(3) 0.036(2) 0.0063(18) 0.0132(19) 0.0134(18)
C76_1 0.043(2) 0.057(3) 0.045(3) 0.0083(19) 0.022(2) 0.0098(19)
C77_1 0.038(2) 0.050(3) 0.041(2) 0.0115(18) 0.0138(19) 0.0094(18)
C78_1 0.044(3) 0.056(3) 0.057(3) 0.015(2) 0.022(2) 0.008(2)
C79_1 0.042(3) 0.049(3) 0.065(3) 0.010(2) 0.015(2) -0.002(2)
C80_1 0.047(3) 0.048(3) 0.046(3) 0.003(2) 0.009(2) 0.001(2)
C81_1 0.044(2) 0.047(3) 0.036(2) 0.0057(18) 0.010(2) 0.0048(19)
C82_1 0.035(2) 0.039(2) 0.035(2) 0.0099(16) 0.0087(17) 0.0091(16)
C53_1 0.038(2) 0.039(2) 0.044(3) -0.0102(19) 0.0166(19) -0.0023(18)
C54_1 0.045(3) 0.050(3) 0.047(4) -0.012(3) 0.020(3) 0.000(3)
C55_1 0.047(3) 0.066(4) 0.048(4) -0.012(3) 0.024(3) 0.000(3)
C56_1 0.061(4) 0.063(4) 0.044(4) -0.009(3) 0.029(3) -0.006(3)
C57_1 0.068(3) 0.090(4) 0.053(3) -0.019(3) 0.034(3) -0.024(3)
C58_1 0.049(3) 0.070(4) 0.054(3) -0.002(3) 0.023(2) -0.001(3)
C59_1 0.034(2) 0.055(3) 0.040(2) -0.0022(19) 0.0111(18) -0.0008(19)
C54B_1 0.047(7) 0.058(7) 0.047(6) -0.010(6) 0.023(6) -0.001(6)
C55B_1 0.053(7) 0.064(6) 0.042(7) -0.012(6) 0.027(5) -0.003(5)
C56B_1 0.063(6) 0.064(7) 0.057(9) -0.021(8) 0.035(6) -0.013(6)
C1_1 0.040(4) 0.037(3) 0.036(3) -0.003(2) 0.017(2) 0.005(2)
C2_1 0.034(2) 0.0376(14) 0.0382(17) -0.0009(13) 0.0193(17) 0.0024(17)
C3_1 0.034(2) 0.0376(14) 0.0382(17) -0.0009(13) 0.0193(17) 0.0024(17)
C4_1 0.042(4) 0.040(3) 0.052(3) 0.007(2) 0.014(3) 0.005(3)
C5_1 0.039(4) 0.046(3) 0.048(4) 0.006(3) 0.013(3) 0.006(3)
C6_1 0.040(4) 0.044(3) 0.040(3) 0.000(2) 0.016(3) 0.006(3)
C47_1 0.0338(12) 0.0352(11) 0.0287(14) -0.0040(9) 0.0180(10) -0.0020(9)
C48_1 0.034(3) 0.036(2) 0.028(3) -0.005(2) 0.016(3) 0.000(2)
C49_1 0.035(4) 0.034(3) 0.032(3) -0.004(2) 0.019(2) 0.002(2)
C50_1 0.0338(12) 0.0352(11) 0.0287(14) -0.0040(9) 0.0180(10) -0.0020(9)
C51_1 0.0338(12) 0.0352(11) 0.0287(14) -0.0040(9) 0.0180(10) -0.0020(9)
C52_1 0.0338(12) 0.0352(11) 0.0287(14) -0.0040(9) 0.0180(10) -0.0020(9)
N1_1 0.036(3) 0.035(3) 0.032(4) -0.005(3) 0.012(3) 0.002(3)
C64_1 0.049(4) 0.045(3) 0.070(5) 0.019(3) 0.013(3) 0.003(3)
C65_1 0.054(5) 0.041(6) 0.119(9) 0.016(6) 0.009(5) 0.008(5)
C66_1 0.062(6) 0.039(5) 0.088(6) 0.013(4) 0.011(5) -0.003(5)
C67_1 0.101(8) 0.065(7) 0.088(7) 0.023(5) 0.043(6) -0.005(6)
C60_1 0.040(3) 0.032(4) 0.028(3) -0.002(3) 0.016(2) -0.007(2)
C61_1 0.0406(18) 0.037(2) 0.028(2) -0.003(2) 0.012(2) -0.0060(15)
C62_1 0.0406(18) 0.037(2) 0.028(2) -0.003(2) 0.012(2) -0.0060(15)
C63_1 0.0406(18) 0.037(2) 0.028(2) -0.003(2) 0.012(2) -0.0060(15)
C7_1 0.036(3) 0.042(4) 0.038(3) 0.006(3) 0.012(3) 0.011(3)
C8_1 0.039(4) 0.051(5) 0.044(5) 0.002(4) 0.016(3) 0.011(3)
C9_1 0.035(4) 0.061(5) 0.048(5) -0.001(4) 0.016(3) 0.006(3)
C10_1 0.032(4) 0.065(4) 0.037(4) -0.006(3) 0.008(3) 0.001(3)
C11_1 0.033(4) 0.056(5) 0.035(4) -0.006(4) 0.010(3) 0.005(3)
C12_1 0.033(4) 0.051(5) 0.038(4) -0.003(4) 0.009(3) 0.006(3)
C13_1 0.037(4) 0.072(5) 0.037(4) -0.004(4) 0.007(3) -0.003(3)
C14_1 0.037(3) 0.069(4) 0.032(4) 0.003(3) 0.006(3) -0.003(3)
C15_1 0.048(4) 0.069(5) 0.042(4) 0.008(4) -0.004(3) -0.006(4)
C16_1 0.049(4) 0.071(4) 0.051(5) 0.016(4) -0.012(4) -0.009(4)
C17_1 0.048(4) 0.072(4) 0.044(4) 0.009(4) -0.010(3) -0.010(4)
C18_1 0.045(4) 0.068(4) 0.039(4) 0.009(3) 0.001(3) -0.006(3)
C19_1 0.040(3) 0.070(4) 0.029(3) 0.005(3) 0.003(3) -0.003(3)
O2_1 0.040(3) 0.068(4) 0.027(3) 0.001(3) 0.005(2) -0.002(3)
F1_1 0.064(4) 0.082(6) 0.079(6) 0.028(5) -0.031(4) -0.011(4)
N2_1 0.034(4) 0.071(3) 0.034(4) -0.006(3) 0.009(3) -0.002(3)
C20_1 0.040(4) 0.069(4) 0.029(4) 0.005(3) -0.004(3) -0.005(3)
C21_1 0.043(4) 0.070(4) 0.045(5) 0.003(4) 0.002(4) -0.006(3)
C22_1 0.045(4) 0.073(5) 0.053(5) 0.003(4) 0.002(4) -0.010(3)
C23_1 0.050(4) 0.067(5) 0.050(5) 0.000(4) 0.007(4) -0.009(3)
C24_1 0.048(4) 0.069(4) 0.030(4) 0.000(4) 0.004(3) -0.007(3)
C25_1 0.041(4) 0.067(4) 0.025(4) 0.004(4) -0.001(4) -0.007(3)
C26_1 0.050(5) 0.069(5) 0.031(4) -0.001(4) 0.008(4) -0.006(4)
O1_1 0.055(4) 0.063(5) 0.032(3) -0.003(3) 0.006(3) -0.006(3)
C27_1 0.056(4) 0.065(6) 0.032(3) -0.003(4) 0.009(3) -0.005(4)
C28_1 0.051(4) 0.054(5) 0.031(3) -0.003(3) 0.006(3) -0.010(3)
C29_1 0.047(4) 0.059(5) 0.035(4) -0.006(3) 0.001(3) -0.015(4)
C30_1 0.047(5) 0.054(5) 0.042(5) -0.003(4) 0.008(4) -0.015(4)
C31_1 0.048(5) 0.051(5) 0.038(4) 0.003(4) 0.005(3) -0.011(4)
C32_1 0.048(4) 0.042(5) 0.037(3) -0.006(3) 0.005(3) -0.013(4)
C33_1 0.042(4) 0.046(5) 0.035(3) -0.004(3) 0.007(3) -0.005(4)
C34_1 0.042(5) 0.038(3) 0.032(4) -0.002(3) 0.010(4) -0.008(3)
C35_1 0.041(6) 0.036(4) 0.036(5) 0.003(4) 0.016(4) -0.010(4)
C36_1 0.039(6) 0.038(3) 0.032(5) 0.008(3) 0.016(4) -0.004(4)
C37_1 0.039(6) 0.039(3) 0.030(5) 0.005(4) 0.011(5) -0.007(4)
C38_1 0.040(5) 0.035(3) 0.026(4) 0.001(3) 0.010(4) -0.006(3)
C39_1 0.040(5) 0.037(3) 0.027(4) -0.001(3) 0.008(4) -0.006(3)
C40_1 0.043(6) 0.035(3) 0.024(5) -0.003(3) 0.012(5) -0.004(3)
O3_1 0.039(5) 0.041(3) 0.027(6) 0.002(4) 0.004(4) -0.006(3)
F2_1 0.048(8) 0.039(5) 0.054(9) 0.013(6) 0.007(6) -0.005(6)
N3_1 0.039(4) 0.034(3) 0.028(4) 0.000(3) 0.014(4) -0.004(3)
C1A_1 0.033(5) 0.039(3) 0.034(5) -0.002(3) 0.018(4) 0.003(3)
C2A_1 0.034(2) 0.0376(14) 0.0382(17) -0.0009(13) 0.0193(17) 0.0024(17)
C3A_1 0.041(6) 0.040(3) 0.044(6) -0.001(4) 0.012(5) 0.002(4)
C4A_1 0.045(5) 0.041(4) 0.054(6) 0.003(4) 0.010(5) 0.004(4)
C5A_1 0.040(6) 0.045(4) 0.046(6) 0.000(4) 0.011(5) 0.006(4)
C6A_1 0.040(5) 0.044(4) 0.038(5) -0.001(4) 0.014(4) 0.005(4)
C47A_1 0.0338(12) 0.0352(11) 0.0287(14) -0.0040(9) 0.0180(10) -0.0020(9)
C48A_1 0.034(4) 0.035(3) 0.030(5) -0.005(3) 0.017(4) -0.001(3)
C49A_1 0.032(4) 0.035(3) 0.031(5) -0.004(3) 0.020(4) 0.000(3)
C50A_1 0.036(5) 0.033(4) 0.035(5) -0.006(4) 0.017(4) -0.001(4)
C51A_1 0.0338(12) 0.0352(11) 0.0287(14) -0.0040(9) 0.0180(10) -0.0020(9)
C52A_1 0.0338(12) 0.0352(11) 0.0287(14) -0.0040(9) 0.0180(10) -0.0020(9)
N1A_1 0.036(4) 0.038(4) 0.035(5) -0.005(4) 0.011(3) 0.002(3)
C64A_1 0.064(7) 0.042(5) 0.078(7) 0.003(5) 0.009(6) 0.008(5)
C65A_1 0.073(9) 0.086(17) 0.085(16) 0.012(13) 0.027(9) 0.036(9)
C66A_1 0.073(13) 0.038(10) 0.091(11) 0.007(9) 0.015(10) 0.004(12)
C67A_1 0.114(16) 0.048(12) 0.082(9) -0.005(8) 0.009(10) 0.018(14)
C60A_1 0.041(4) 0.036(5) 0.030(4) -0.004(4) 0.015(3) -0.004(3)
C61A_1 0.0406(18) 0.037(2) 0.028(2) -0.003(2) 0.012(2) -0.0060(15)
C62A_1 0.0406(18) 0.037(2) 0.028(2) -0.003(2) 0.012(2) -0.0060(15)
C63A_1 0.0406(18) 0.037(2) 0.028(2) -0.003(2) 0.012(2) -0.0060(15)
C7A_1 0.037(5) 0.048(5) 0.039(5) -0.004(5) 0.013(4) 0.006(4)
C8A_1 0.036(5) 0.055(7) 0.044(6) -0.001(5) 0.013(5) 0.008(5)
C9A_1 0.035(6) 0.062(7) 0.044(6) -0.006(5) 0.011(5) 0.008(5)
C10A_1 0.032(5) 0.068(5) 0.038(5) -0.007(4) 0.007(4) 0.007(4)
C11A_1 0.033(5) 0.055(7) 0.035(6) -0.008(5) 0.007(5) 0.008(5)
C12A_1 0.032(6) 0.053(6) 0.037(6) -0.006(5) 0.007(5) 0.009(5)
C13A_1 0.033(5) 0.072(5) 0.035(5) -0.007(5) 0.010(5) -0.003(5)
C14A_1 0.039(5) 0.069(4) 0.034(5) -0.002(4) 0.005(4) -0.005(4)
C15A_1 0.043(5) 0.069(6) 0.037(6) 0.001(5) 0.002(4) -0.005(5)
C16A_1 0.046(5) 0.068(5) 0.037(6) 0.004(4) -0.004(4) -0.003(5)
C17A_1 0.048(6) 0.068(5) 0.038(6) 0.003(5) -0.002(5) -0.006(5)
C18A_1 0.045(5) 0.068(4) 0.032(5) 0.002(4) 0.004(4) -0.006(4)
C19A_1 0.040(5) 0.069(4) 0.030(5) 0.000(4) 0.006(4) -0.004(4)
O2A_1 0.044(5) 0.071(6) 0.031(5) 0.001(5) 0.003(5) -0.004(5)
F1A_1 0.064(4) 0.082(6) 0.079(6) 0.028(5) -0.031(4) -0.011(4)
N2A_1 0.034(5) 0.076(4) 0.034(5) -0.010(4) 0.009(4) 0.001(4)
C20A_1 0.048(5) 0.068(4) 0.026(5) 0.000(4) 0.003(4) -0.009(3)
C21A_1 0.051(5) 0.073(5) 0.032(5) 0.004(5) 0.008(4) -0.012(4)
C22A_1 0.058(5) 0.072(5) 0.038(6) 0.008(5) 0.008(5) -0.014(4)
C23A_1 0.060(5) 0.071(6) 0.035(6) 0.004(5) 0.006(5) -0.014(4)
C24A_1 0.057(5) 0.065(5) 0.030(5) -0.003(4) 0.007(5) -0.010(4)
C25A_1 0.048(5) 0.066(5) 0.029(5) -0.004(5) 0.002(5) -0.010(4)
C26A_1 0.065(6) 0.070(7) 0.038(5) -0.003(5) 0.008(5) -0.002(5)
O1A_1 0.058(6) 0.067(7) 0.039(4) -0.002(4) 0.002(4) -0.007(5)
C27A_1 0.056(6) 0.063(7) 0.036(4) -0.002(5) 0.005(4) -0.011(5)
C28A_1 0.050(5) 0.057(6) 0.036(4) -0.004(4) 0.008(3) -0.009(4)
C29A_1 0.050(6) 0.061(7) 0.041(5) -0.003(5) 0.003(4) -0.019(5)
C30A_1 0.045(6) 0.060(7) 0.041(5) 0.000(5) 0.007(4) -0.015(5)
C31A_1 0.039(6) 0.045(6) 0.034(5) -0.007(4) 0.011(4) -0.009(5)
C32A_1 0.043(4) 0.042(5) 0.035(4) -0.003(4) 0.010(3) -0.009(4)
C33A_1 0.051(5) 0.049(7) 0.036(4) 0.002(4) 0.010(3) -0.014(5)
C34A_1 0.040(4) 0.039(3) 0.031(4) -0.004(3) 0.016(3) -0.009(3)
C35A_1 0.047(5) 0.038(4) 0.040(4) 0.000(4) 0.014(4) -0.010(4)
C36A_1 0.040(5) 0.036(3) 0.035(4) 0.008(3) 0.017(4) -0.007(3)
C37A_1 0.039(5) 0.037(3) 0.029(5) 0.004(3) 0.011(4) -0.007(3)
C38A_1 0.038(5) 0.035(3) 0.028(4) 0.002(3) 0.011(4) -0.007(3)
C39A_1 0.041(4) 0.040(3) 0.030(4) -0.001(3) 0.010(4) -0.009(3)
C40A_1 0.041(5) 0.035(3) 0.025(5) -0.001(3) 0.014(4) -0.005(3)
O3A_1 0.038(5) 0.041(3) 0.028(5) -0.001(3) 0.010(4) -0.010(3)
F2A_1 0.055(6) 0.033(4) 0.053(6) 0.013(3) 0.023(4) 0.001(4)
N3A_1 0.039(4) 0.034(3) 0.028(4) 0.000(3) 0.015(4) -0.005(3)
C1B_1 0.034(5) 0.039(4) 0.036(5) -0.002(3) 0.018(4) 0.003(3)
C2B_1 0.034(2) 0.0376(14) 0.0382(17) -0.0009(13) 0.0193(17) 0.0024(17)
C3B_1 0.038(7) 0.040(3) 0.049(6) 0.004(4) 0.015(6) 0.002(4)
C4B_1 0.049(6) 0.043(4) 0.057(6) 0.005(4) 0.008(5) 0.004(4)
C5B_1 0.043(7) 0.045(4) 0.048(7) 0.004(4) 0.011(6) 0.006(5)
C6B_1 0.038(5) 0.044(4) 0.040(5) 0.001(4) 0.016(5) 0.005(4)
C47B_1 0.0338(12) 0.0352(11) 0.0287(14) -0.0040(9) 0.0180(10) -0.0020(9)
C48B_1 0.035(4) 0.035(3) 0.029(5) -0.005(3) 0.017(4) -0.001(3)
C49B_1 0.033(5) 0.035(3) 0.033(5) -0.004(3) 0.019(4) 0.000(3)
C50B_1 0.035(6) 0.033(4) 0.034(5) -0.004(4) 0.018(4) -0.002(4)
C51B_1 0.0338(12) 0.0352(11) 0.0287(14) -0.0040(9) 0.0180(10) -0.0020(9)
C52B_1 0.0338(12) 0.0352(11) 0.0287(14) -0.0040(9) 0.0180(10) -0.0020(9)
N1B_1 0.036(4) 0.038(4) 0.032(6) -0.004(4) 0.014(4) 0.002(4)
C64B_1 0.057(7) 0.044(4) 0.074(7) 0.010(5) 0.010(6) 0.007(5)
C65B_1 0.061(8) 0.058(12) 0.102(14) 0.018(12) 0.018(8) 0.013(8)
C66B_1 0.072(12) 0.032(8) 0.085(10) 0.013(8) 0.009(10) 0.003(11)
C67B_1 0.089(14) 0.058(12) 0.092(10) 0.019(9) 0.033(10) 0.004(12)
C60B_1 0.041(4) 0.036(5) 0.030(4) -0.003(4) 0.015(3) -0.005(3)
C61B_1 0.0406(18) 0.037(2) 0.028(2) -0.003(2) 0.012(2) -0.0060(15)
C62B_1 0.0406(18) 0.037(2) 0.028(2) -0.003(2) 0.012(2) -0.0060(15)
C63B_1 0.0406(18) 0.037(2) 0.028(2) -0.003(2) 0.012(2) -0.0060(15)
C7B_1 0.035(5) 0.049(5) 0.040(6) -0.002(5) 0.012(4) 0.006(4)
C8B_1 0.036(5) 0.054(6) 0.041(7) 0.002(6) 0.014(5) 0.008(5)
C9B_1 0.035(5) 0.062(6) 0.041(7) -0.003(6) 0.014(5) 0.007(5)
C10B_1 0.033(5) 0.069(5) 0.037(6) -0.007(5) 0.007(4) 0.007(4)
C11B_1 0.034(5) 0.057(6) 0.035(7) -0.008(6) 0.009(5) 0.007(5)
C12B_1 0.033(6) 0.052(6) 0.039(7) -0.005(6) 0.007(5) 0.008(5)
C13B_1 0.032(5) 0.075(5) 0.034(6) -0.008(5) 0.011(5) -0.002(5)
C14B_1 0.039(5) 0.071(5) 0.032(5) -0.002(4) 0.006(4) -0.004(4)
C15B_1 0.045(5) 0.069(5) 0.039(5) 0.000(5) 0.000(5) -0.006(5)
C16B_1 0.046(5) 0.068(5) 0.041(6) 0.002(5) -0.005(5) -0.004(5)
C17B_1 0.048(6) 0.068(5) 0.038(6) 0.003(5) -0.003(5) -0.006(5)
C18B_1 0.046(5) 0.068(5) 0.031(5) 0.002(4) 0.003(4) -0.004(4)
C19B_1 0.040(5) 0.071(5) 0.029(5) -0.001(4) 0.006(4) -0.003(4)
O2B_1 0.047(5) 0.073(6) 0.032(5) -0.002(5) 0.000(5) -0.003(5)
F1B_1 0.056(9) 0.065(9) 0.039(8) -0.009(7) -0.011(6) 0.002(8)
N2B_1 0.034(5) 0.077(4) 0.033(5) -0.012(4) 0.010(4) 0.002(4)
C13C_1 0.035(6) 0.075(6) 0.036(5) -0.010(5) 0.008(5) -0.002(5)
C14C_1 0.039(5) 0.070(5) 0.034(5) -0.001(5) 0.004(5) -0.004(4)
C15C_1 0.044(6) 0.070(6) 0.039(6) 0.002(5) 0.001(5) -0.005(5)
C16C_1 0.047(6) 0.069(6) 0.042(6) 0.006(5) -0.004(5) -0.006(5)
C17C_1 0.047(6) 0.069(5) 0.038(6) 0.005(5) -0.002(5) -0.006(5)
C18C_1 0.045(5) 0.069(5) 0.034(5) 0.003(4) 0.001(5) -0.005(4)
C19C_1 0.042(5) 0.070(5) 0.032(5) 0.001(5) 0.004(4) -0.004(4)
O2C_1 0.046(6) 0.072(6) 0.031(6) 0.000(5) 0.001(5) -0.003(6)
F1C_1 0.055(13) 0.072(12) 0.050(12) 0.010(10) -0.010(11) -0.008(11)
N2C_1 0.031(6) 0.077(4) 0.034(5) -0.013(5) 0.010(5) 0.004(4)
C20C_1 0.046(6) 0.069(5) 0.033(6) 0.003(5) 0.003(5) -0.006(4)
C21C_1 0.048(7) 0.071(6) 0.036(7) 0.004(6) 0.003(6) -0.009(5)
C22C_1 0.051(7) 0.071(6) 0.040(7) 0.004(6) 0.006(6) -0.009(6)
C23C_1 0.052(7) 0.069(7) 0.039(7) 0.003(6) 0.006(7) -0.010(6)
C24C_1 0.051(7) 0.067(6) 0.037(7) 0.001(6) 0.007(6) -0.008(5)
C25C_1 0.047(7) 0.067(6) 0.033(7) 0.002(6) 0.003(6) -0.007(6)
C26C_1 0.054(9) 0.064(8) 0.037(8) 0.000(7) 0.007(7) -0.007(8)
O1C_1 0.053(7) 0.064(8) 0.037(9) -0.001(8) 0.006(7) -0.009(8)
C27C_1 0.053(7) 0.060(8) 0.035(5) -0.002(6) 0.006(5) -0.010(6)
C28C_1 0.049(5) 0.055(7) 0.036(5) -0.002(5) 0.007(4) -0.012(6)
C29C_1 0.048(7) 0.056(8) 0.038(6) -0.002(6) 0.006(5) -0.014(7)
C30C_1 0.046(7) 0.053(8) 0.039(6) -0.002(6) 0.007(6) -0.014(7)
C31C_1 0.045(6) 0.048(8) 0.037(6) -0.002(6) 0.008(5) -0.013(6)
C32C_1 0.044(5) 0.044(6) 0.035(5) -0.002(5) 0.008(4) -0.010(5)
C33C_1 0.047(6) 0.049(7) 0.035(5) -0.001(6) 0.008(4) -0.010(6)
C34C_1 0.043(5) 0.039(4) 0.033(5) -0.001(4) 0.010(5) -0.008(4)
C35C_1 0.043(5) 0.038(5) 0.035(6) 0.002(5) 0.013(5) -0.008(4)
C36C_1 0.042(6) 0.036(4) 0.034(6) 0.004(5) 0.013(5) -0.006(4)
C37C_1 0.040(6) 0.036(4) 0.030(6) 0.004(5) 0.012(6) -0.006(4)
C38C_1 0.040(5) 0.035(3) 0.027(5) 0.001(4) 0.010(5) -0.006(3)
C39C_1 0.041(5) 0.039(4) 0.029(5) 0.000(4) 0.009(5) -0.007(3)
C40C_1 0.040(5) 0.034(3) 0.028(6) -0.001(4) 0.014(5) -0.005(4)
O3C_1 0.041(6) 0.042(4) 0.031(7) 0.001(5) 0.006(5) -0.006(4)
F2C_1 0.044(11) 0.037(9) 0.038(15) 0.007(10) 0.015(12) -0.005(9)
N3C_1 0.041(5) 0.035(3) 0.030(5) -0.001(4) 0.014(5) -0.004(3)
C34D_1 0.043(5) 0.039(4) 0.034(5) 0.003(4) 0.007(4) -0.008(4)
C35D_1 0.046(6) 0.034(5) 0.036(5) 0.003(4) 0.010(5) -0.007(4)
C36D_1 0.044(6) 0.035(4) 0.033(5) 0.005(4) 0.010(4) -0.002(4)
C37D_1 0.044(6) 0.039(4) 0.029(5) 0.004(4) 0.009(5) -0.006(4)
C38D_1 0.040(5) 0.035(3) 0.026(4) 0.002(3) 0.010(4) -0.005(3)
C39D_1 0.040(5) 0.037(4) 0.028(4) 0.000(3) 0.009(4) -0.005(4)
C40D_1 0.041(6) 0.035(3) 0.025(5) -0.002(4) 0.014(5) -0.004(3)
O3D_1 0.039(6) 0.040(3) 0.029(5) 0.002(4) 0.003(5) -0.006(4)
F2D_1 0.056(9) 0.045(6) 0.041(7) 0.013(5) 0.005(6) 0.002(6)
N3D_1 0.040(5) 0.034(3) 0.029(4) 0.000(3) 0.013(5) -0.004(3)
N01A_1 0.065(4) 0.075(3) 0.079(4) -0.014(3) 0.031(3) -0.008(3)
C01A_1 0.067(4) 0.080(4) 0.075(4) -0.026(3) 0.027(3) -0.025(3)
C01B_1 0.122(7) 0.106(6) 0.139(8) 0.007(6) 0.080(6) -0.012(5)
C04A_1 0.068(5) 0.080(6) 0.083(6) -0.009(6) 0.025(5) -0.014(6)
Cl01_1 0.070(6) 0.105(10) 0.077(8) -0.007(8) 0.028(6) -0.020(8)
Cl02_1 0.061(4) 0.069(6) 0.062(5) -0.002(4) 0.011(4) -0.011(5)
F1_2 0.0623(19) 0.0565(17) 0.0327(15) 0.0053(13) 0.0027(13) 0.0255(14)
O2_2 0.0383(16) 0.0389(16) 0.0354(17) 0.0027(13) 0.0043(13) -0.0045(13)
N2_2 0.0342(18) 0.0381(18) 0.0254(17) 0.0043(14) 0.0044(14) -0.0028(14)
Fe3_2 0.0319(3) 0.0400(4) 0.0303(3) 0.0082(3) 0.0071(3) -0.0011(3)
N3_2 0.045(2) 0.0315(16) 0.0354(19) -0.0093(14) 0.0142(15) -0.0059(15)
Fe4_2 0.0405(4) 0.0328(3) 0.0360(4) -0.0088(3) 0.0113(3) -0.0067(3)
O4_2 0.0383(17) 0.0464(18) 0.051(2) 0.0028(15) 0.0139(15) -0.0027(14)
O5_2 0.0419(17) 0.0440(18) 0.0407(18) 0.0019(14) 0.0190(15) -0.0043(13)
C1_2 0.033(2) 0.0295(17) 0.0230(18) 0.0006(14) 0.0074(15) 0.0004(15)
C2_2 0.0292(19) 0.0312(17) 0.0239(19) -0.0004(14) 0.0085(15) 0.0021(15)
C3_2 0.035(2) 0.0313(18) 0.024(2) -0.0017(15) 0.0041(17) 0.0034(16)
C4_2 0.041(2) 0.0281(19) 0.030(2) -0.0019(16) 0.0047(17) 0.0046(16)
C5_2 0.039(2) 0.0284(19) 0.030(2) 0.0008(16) 0.0072(16) 0.0047(16)
C6_2 0.034(2) 0.0297(18) 0.0260(19) 0.0017(15) 0.0096(15) 0.0032(15)
C47_2 0.0330(19) 0.0282(18) 0.0250(19) 0.0007(14) 0.0086(15) -0.0007(15)
C48_2 0.032(2) 0.0296(17) 0.0238(18) 0.0038(14) 0.0094(15) 0.0008(15)
C49_2 0.0344(19) 0.0288(18) 0.0226(18) 0.0003(14) 0.0105(15) 0.0012(15)
C50_2 0.033(2) 0.0317(19) 0.0223(19) -0.0007(15) 0.0077(15) 0.0001(16)
C51_2 0.0330(19) 0.0334(19) 0.0226(18) 0.0029(15) 0.0110(15) 0.0002(15)
C52_2 0.034(2) 0.027(2) 0.032(2) 0.0034(15) 0.0129(15) 0.0027(15)
N1_2 0.0350(18) 0.0277(16) 0.0235(15) 0.0015(13) 0.0039(13) 0.0013(14)
C7_2 0.037(2) 0.026(2) 0.0283(19) -0.0017(15) 0.0039(15) 0.0032(16)
C8_2 0.035(2) 0.033(2) 0.034(2) 0.0035(17) 0.0059(16) -0.0028(18)
C9_2 0.037(2) 0.035(2) 0.029(2) 0.0055(18) 0.0042(16) -0.0009(17)
C10_2 0.032(2) 0.032(2) 0.0314(19) 0.0040(16) 0.0051(15) 0.0028(16)
C11_2 0.037(2) 0.031(2) 0.0316(19) 0.0027(16) 0.0067(16) 0.0001(18)
C12_2 0.039(2) 0.033(2) 0.030(2) 0.0058(17) 0.0042(16) 0.0019(17)
C13_2 0.038(2) 0.035(2) 0.027(2) 0.0039(16) 0.0070(16) -0.0018(17)
C14_2 0.034(2) 0.044(2) 0.027(2) 0.0014(16) 0.0078(16) 0.0015(17)
C15_2 0.045(2) 0.042(2) 0.027(2) 0.0029(17) 0.0096(17) 0.0068(19)
C16_2 0.044(2) 0.048(2) 0.028(2) 0.0074(17) 0.0093(17) 0.0148(18)
C17_2 0.038(2) 0.060(2) 0.029(2) 0.0053(18) 0.0037(19) 0.0041(19)
C18_2 0.035(2) 0.054(2) 0.032(2) 0.0012(17) 0.0043(17) -0.0029(17)
C19_2 0.036(2) 0.041(2) 0.030(2) 0.0052(16) 0.0060(16) -0.0023(16)
C20_2 0.028(4) 0.056(3) 0.034(4) 0.000(3) 0.003(3) -0.003(3)
C21_2 0.034(6) 0.057(4) 0.035(4) 0.001(3) 0.003(4) -0.013(4)
C22_2 0.034(6) 0.066(4) 0.033(4) -0.003(3) 0.007(4) -0.020(4)
C23_2 0.037(5) 0.057(4) 0.035(5) -0.009(3) 0.013(4) -0.018(4)
C24_2 0.037(4) 0.056(3) 0.035(5) -0.005(3) 0.013(4) -0.011(3)
C25_2 0.039(4) 0.054(3) 0.034(5) -0.004(3) 0.007(5) -0.007(3)
C26_2 0.046(4) 0.057(3) 0.037(6) -0.004(4) 0.018(4) -0.012(3)
O1_2 0.040(3) 0.053(3) 0.047(6) -0.007(4) 0.017(4) -0.013(3)
C27_2 0.056(5) 0.056(4) 0.055(6) -0.005(4) 0.019(4) -0.016(3)
C28_2 0.054(4) 0.051(4) 0.045(4) -0.004(4) 0.015(4) -0.018(3)
C29_2 0.058(5) 0.058(5) 0.043(4) -0.008(4) 0.008(4) -0.017(4)
C30_2 0.066(5) 0.048(5) 0.040(4) -0.013(4) 0.012(3) -0.022(4)
C31_2 0.058(5) 0.043(5) 0.039(4) -0.011(3) 0.018(3) -0.017(4)
C32_2 0.052(4) 0.037(4) 0.040(3) -0.009(3) 0.020(3) -0.020(3)
C33_2 0.055(4) 0.047(5) 0.038(4) -0.009(4) 0.017(4) -0.014(4)
C34_2 0.058(4) 0.033(3) 0.036(3) -0.010(3) 0.021(3) -0.015(3)
C35_2 0.068(5) 0.032(3) 0.039(4) -0.009(3) 0.026(4) -0.016(4)
C36_2 0.076(5) 0.029(3) 0.041(4) -0.003(3) 0.027(4) -0.008(4)
C37_2 0.065(6) 0.034(3) 0.035(4) -0.003(3) 0.025(4) -0.006(3)
C38_2 0.057(5) 0.031(3) 0.037(4) -0.006(3) 0.022(4) -0.012(3)
C39_2 0.057(5) 0.030(3) 0.037(4) -0.007(3) 0.019(4) -0.015(3)
O3_2 0.057(6) 0.030(3) 0.039(4) -0.009(3) 0.013(4) -0.017(3)
F2_2 0.107(9) 0.026(3) 0.048(6) -0.005(3) 0.021(6) -0.008(4)
C20A_2 0.030(6) 0.056(4) 0.031(5) 0.000(4) 0.006(4) -0.004(4)
C21A_2 0.033(6) 0.057(5) 0.032(5) -0.001(4) 0.006(5) -0.008(5)
C22A_2 0.037(7) 0.061(5) 0.034(5) -0.003(4) 0.004(5) -0.013(5)
C23A_2 0.044(7) 0.059(5) 0.036(6) -0.003(4) 0.009(5) -0.012(5)
C24A_2 0.047(6) 0.059(4) 0.036(6) -0.004(4) 0.008(5) -0.012(4)
C25A_2 0.038(6) 0.055(4) 0.033(6) -0.001(4) 0.008(6) -0.007(4)
C26A_2 0.052(6) 0.058(5) 0.042(7) -0.003(5) 0.012(5) -0.013(4)
O1A_2 0.052(5) 0.059(5) 0.045(5) -0.005(4) 0.011(5) -0.012(4)
C27A_2 0.055(6) 0.055(5) 0.043(6) -0.003(5) 0.011(5) -0.014(4)
C28A_2 0.057(5) 0.051(5) 0.043(5) -0.004(4) 0.014(4) -0.016(4)
C29A_2 0.061(6) 0.055(6) 0.043(5) -0.009(5) 0.012(5) -0.019(5)
C30A_2 0.065(6) 0.050(7) 0.038(5) -0.007(5) 0.018(5) -0.021(6)
C31A_2 0.061(7) 0.043(6) 0.040(5) -0.008(5) 0.019(5) -0.020(6)
C32A_2 0.058(5) 0.040(5) 0.040(4) -0.006(4) 0.018(4) -0.018(4)
C33A_2 0.056(6) 0.042(6) 0.040(5) -0.004(5) 0.015(5) -0.017(5)
C34A_2 0.059(6) 0.033(4) 0.038(5) -0.008(4) 0.020(4) -0.015(4)
C35A_2 0.060(6) 0.032(4) 0.033(5) -0.009(4) 0.032(5) -0.014(4)
C36A_2 0.064(6) 0.031(4) 0.036(5) -0.005(4) 0.032(5) -0.008(4)
C37A_2 0.063(7) 0.034(4) 0.041(6) -0.007(4) 0.024(6) -0.005(4)
C38A_2 0.056(6) 0.031(4) 0.038(5) -0.012(4) 0.022(5) -0.007(4)
C39A_2 0.055(6) 0.034(4) 0.036(5) -0.011(4) 0.021(4) -0.012(4)
O3A_2 0.062(8) 0.035(4) 0.038(7) -0.011(4) 0.011(6) -0.014(4)
F2A_2 0.085(11) 0.029(4) 0.055(9) -0.004(5) 0.034(8) -0.006(5)
C20B_2 0.035(7) 0.057(4) 0.035(5) 0.000(4) 0.003(5) -0.007(5)
C21B_2 0.032(8) 0.060(6) 0.035(5) -0.001(4) 0.003(5) -0.012(6)
C22B_2 0.039(8) 0.063(6) 0.036(6) -0.003(4) 0.006(6) -0.016(6)
C23B_2 0.041(8) 0.060(6) 0.034(6) -0.008(5) 0.010(6) -0.015(6)
C24B_2 0.040(6) 0.057(4) 0.036(6) -0.005(4) 0.011(5) -0.010(5)
C25B_2 0.036(6) 0.056(4) 0.032(6) -0.003(4) 0.007(6) -0.007(5)
C26B_2 0.049(6) 0.059(4) 0.039(7) -0.005(5) 0.017(6) -0.011(4)
O1B_2 0.045(6) 0.055(5) 0.046(7) -0.004(6) 0.019(6) -0.015(5)
C27B_2 0.049(6) 0.055(5) 0.047(7) -0.004(5) 0.017(6) -0.018(5)
C28B_2 0.053(5) 0.054(5) 0.042(6) -0.006(5) 0.017(5) -0.018(5)
C29B_2 0.057(6) 0.055(6) 0.041(6) -0.006(5) 0.016(6) -0.021(5)
C30B_2 0.063(6) 0.051(7) 0.041(6) -0.007(6) 0.018(5) -0.022(6)
C31B_2 0.062(6) 0.046(7) 0.040(5) -0.009(5) 0.019(5) -0.019(6)
C32B_2 0.055(5) 0.040(5) 0.039(5) -0.007(4) 0.022(4) -0.021(4)
C33B_2 0.052(6) 0.045(6) 0.041(6) -0.007(5) 0.018(5) -0.018(5)
C34B_2 0.057(5) 0.034(4) 0.036(5) -0.009(4) 0.023(5) -0.016(4)
C35B_2 0.060(6) 0.035(4) 0.033(6) -0.009(5) 0.032(5) -0.013(5)
C36B_2 0.070(7) 0.035(5) 0.040(6) -0.010(5) 0.024(6) -0.009(5)
C37B_2 0.065(7) 0.034(4) 0.040(7) -0.010(4) 0.022(6) -0.008(5)
C38B_2 0.058(6) 0.034(4) 0.038(6) -0.010(4) 0.020(5) -0.010(4)
C39B_2 0.055(6) 0.036(4) 0.037(6) -0.012(4) 0.021(5) -0.012(4)
O3B_2 0.058(8) 0.036(4) 0.036(8) -0.014(4) 0.016(6) -0.012(4)
F2B_2 0.095(14) 0.035(5) 0.048(13) -0.013(6) 0.001(11) -0.011(6)
C40_2 0.052(3) 0.0332(18) 0.042(2) -0.0086(17) 0.017(2) -0.0051(18)
C41_2 0.040(2) 0.030(2) 0.032(2) -0.0055(16) 0.0120(17) -0.0034(17)
C42_2 0.036(2) 0.028(2) 0.034(2) -0.0018(16) 0.0119(17) -0.0017(16)
C43_2 0.040(2) 0.026(2) 0.028(2) -0.0029(16) 0.0101(17) -0.0001(16)
C44_2 0.0368(19) 0.0252(19) 0.028(2) 0.0036(15) 0.0086(16) -0.0006(16)
C45_2 0.036(2) 0.035(2) 0.036(2) -0.0031(17) 0.0118(18) -0.0001(17)
C46_2 0.045(2) 0.032(2) 0.042(2) -0.0119(18) 0.0171(19) -0.0007(18)
C53_2 0.037(2) 0.025(2) 0.0236(17) 0.0002(15) 0.0037(15) 0.0008(17)
C54_2 0.032(4) 0.065(9) 0.027(3) -0.007(4) 0.008(3) 0.001(4)
C55_2 0.042(5) 0.090(10) 0.030(3) -0.011(4) 0.012(3) 0.001(6)
C54A_2 0.039(6) 0.051(11) 0.031(4) -0.009(5) 0.010(4) -0.002(6)
C55A_2 0.037(6) 0.068(10) 0.030(4) -0.005(5) 0.011(4) -0.013(6)
C56_2 0.048(3) 0.061(3) 0.031(2) -0.001(2) 0.0096(19) -0.014(2)
C57_2 0.045(3) 0.066(3) 0.030(2) 0.000(2) 0.0109(19) -0.014(2)
C58_2 0.048(3) 0.060(3) 0.040(3) -0.007(2) 0.021(2) -0.007(2)
C59_2 0.041(2) 0.043(2) 0.034(2) -0.0041(18) 0.0144(19) -0.0064(17)
C60_2 0.038(2) 0.031(2) 0.032(2) 0.0027(16) 0.0071(16) 0.0073(16)
C61_2 0.039(3) 0.044(3) 0.040(3) -0.002(2) 0.008(2) 0.009(2)
C62_2 0.047(3) 0.040(3) 0.035(2) 0.0083(19) 0.006(2) 0.005(2)
C63_2 0.037(2) 0.037(2) 0.035(2) 0.0024(18) 0.0032(19) 0.0051(18)
C64_2 0.049(2) 0.029(2) 0.041(2) -0.0033(18) -0.001(2) 0.0034(18)
C65_2 0.057(3) 0.036(3) 0.050(3) -0.005(2) 0.004(2) -0.005(2)
C66_2 0.055(3) 0.040(3) 0.046(2) -0.014(2) 0.003(2) 0.011(2)
C67_2 0.071(3) 0.028(2) 0.057(3) -0.005(2) -0.014(3) 0.006(2)
C68_2 0.040(2) 0.0322(19) 0.028(2) 0.0033(16) 0.0109(17) -0.0022(18)
C69_2 0.041(3) 0.026(3) 0.030(3) 0.011(3) 0.013(2) 0.007(3)
C70_2 0.041(4) 0.023(3) 0.032(3) 0.009(2) 0.015(3) 0.006(3)
C71_2 0.044(4) 0.029(3) 0.036(3) 0.007(2) 0.015(3) 0.003(3)
C72_2 0.055(5) 0.036(4) 0.036(3) 0.006(2) 0.015(3) -0.003(4)
C73_2 0.058(5) 0.035(3) 0.033(3) 0.002(3) 0.015(3) 0.000(4)
C74_2 0.057(5) 0.040(4) 0.033(3) 0.003(3) 0.022(3) 0.001(4)
C75_2 0.049(4) 0.030(3) 0.033(3) 0.006(3) 0.017(3) 0.005(3)
C76_2 0.046(4) 0.040(4) 0.033(3) 0.011(3) 0.018(3) 0.007(3)
C77_2 0.043(3) 0.032(4) 0.035(4) 0.008(3) 0.016(3) 0.003(3)
C78_2 0.045(4) 0.054(5) 0.039(4) 0.007(3) 0.020(3) 0.002(3)
C79_2 0.038(3) 0.057(6) 0.041(5) 0.004(4) 0.015(3) -0.006(3)
C80_2 0.047(3) 0.051(6) 0.036(4) 0.000(3) 0.016(3) -0.005(3)
C81_2 0.043(3) 0.031(5) 0.040(4) 0.004(3) 0.019(3) 0.003(3)
C82_2 0.044(3) 0.028(4) 0.036(4) 0.006(3) 0.016(3) 0.003(3)
O6_2 0.045(4) 0.032(3) 0.035(3) 0.004(3) 0.017(3) 0.000(3)
O7_2 0.059(5) 0.033(3) 0.030(4) 0.003(3) 0.018(3) -0.011(3)
C69A_2 0.049(7) 0.024(10) 0.033(6) 0.006(7) 0.020(5) 0.007(7)
C70A_2 0.050(8) 0.032(10) 0.036(6) 0.002(6) 0.019(6) 0.003(8)
C71A_2 0.055(9) 0.046(12) 0.028(7) 0.012(7) 0.016(7) -0.004(9)
C72A_2 0.059(10) 0.041(11) 0.034(7) 0.005(7) 0.014(7) -0.001(10)
C73A_2 0.063(10) 0.046(12) 0.028(8) 0.002(7) 0.013(7) -0.002(10)
C74A_2 0.062(10) 0.050(11) 0.034(7) -0.004(7) 0.016(7) -0.001(10)
C75A_2 0.052(8) 0.031(9) 0.031(6) 0.003(6) 0.017(6) 0.006(8)
C76A_2 0.054(8) 0.035(9) 0.024(7) 0.003(7) 0.022(6) 0.002(8)
C77A_2 0.051(7) 0.042(10) 0.026(7) -0.001(7) 0.024(6) 0.003(7)
C78A_2 0.048(7) 0.037(10) 0.034(10) -0.004(9) 0.027(7) 0.005(7)
C79A_2 0.046(9) 0.053(13) 0.040(9) -0.012(8) 0.033(7) -0.004(8)
C80A_2 0.049(8) 0.050(14) 0.042(9) -0.010(8) 0.036(7) -0.007(7)
C81A_2 0.049(8) 0.041(14) 0.028(7) -0.002(7) 0.031(6) -0.005(8)
C82A_2 0.047(6) 0.021(10) 0.024(7) 0.008(6) 0.022(6) 0.010(6)
Fe1_3 0.0416(4) 0.0306(3) 0.0265(3) 0.0002(2) 0.0115(3) 0.0004(3)
N1_3 0.0366(19) 0.0320(17) 0.0283(17) -0.0049(13) 0.0095(14) -0.0024(14)
C1_3 0.0324(19) 0.0327(18) 0.0289(19) -0.0073(15) 0.0154(14) -0.0049(15)
Fe2_3 0.0379(3) 0.0312(3) 0.0308(3) -0.0075(3) 0.0089(3) -0.0061(3)
N2_3 0.0355(17) 0.0338(16) 0.0259(16) 0.0024(13) 0.0151(13) -0.0021(13)
C2_3 0.033(2) 0.0328(19) 0.033(2) -0.0044(15) 0.0139(16) -0.0051(16)
N3_3 0.0396(19) 0.0365(17) 0.0263(17) -0.0056(14) 0.0095(14) -0.0055(14)
C3_3 0.038(2) 0.029(2) 0.042(2) -0.0067(17) 0.0148(17) -0.0019(17)
O4_3 0.0389(15) 0.0372(17) 0.0392(17) -0.0068(13) 0.0112(13) -0.0028(13)
C4_3 0.041(2) 0.0368(19) 0.038(2) -0.0136(17) 0.0164(17) -0.0059(17)
O5_3 0.0464(18) 0.052(2) 0.0304(15) -0.0077(14) 0.0097(13) 0.0015(15)
C5_3 0.037(2) 0.039(2) 0.030(2) -0.0090(16) 0.0134(18) -0.0033(17)
O6_3 0.0407(16) 0.0391(17) 0.0254(13) -0.0016(12) 0.0109(12) -0.0013(13)
C6_3 0.032(2) 0.0362(19) 0.0276(19) -0.0067(15) 0.0140(15) -0.0037(15)
O7_3 0.0383(15) 0.0432(18) 0.0345(16) 0.0016(14) 0.0099(13) -0.0035(13)
C7_3 0.029(2) 0.0333(19) 0.0294(19) -0.0038(14) 0.0123(16) -0.0065(16)
C8_3 0.040(2) 0.038(2) 0.0282(19) -0.0072(16) 0.0144(18) -0.0077(18)
C9_3 0.040(2) 0.039(2) 0.0244(19) -0.0009(16) 0.0125(18) -0.0039(18)
C10_3 0.029(2) 0.0334(18) 0.0262(18) -0.0023(14) 0.0102(16) -0.0070(16)
C11_3 0.031(2) 0.0330(19) 0.0258(18) -0.0032(15) 0.0115(17) 0.0005(16)
C12_3 0.035(2) 0.034(2) 0.0258(19) -0.0008(15) 0.0093(17) -0.0024(17)
C13_3 0.0359(15) 0.0431(12) 0.0290(10) 0.0039(9) 0.0170(10) 0.0064(11)
C14_3 0.0359(15) 0.0431(12) 0.0290(10) 0.0039(9) 0.0170(10) 0.0064(11)
C15_3 0.0359(15) 0.0431(12) 0.0290(10) 0.0039(9) 0.0170(10) 0.0064(11)
C16_3 0.0359(15) 0.0431(12) 0.0290(10) 0.0039(9) 0.0170(10) 0.0064(11)
C17_3 0.042(5) 0.040(4) 0.028(5) 0.008(4) 0.023(4) 0.008(3)
C18_3 0.040(5) 0.036(3) 0.034(4) 0.003(3) 0.018(3) 0.012(3)
C19_3 0.0359(15) 0.0431(12) 0.0290(10) 0.0039(9) 0.0170(10) 0.0064(11)
O2_3 0.046(6) 0.023(4) 0.030(4) 0.004(3) 0.018(4) 0.006(4)
F1_3 0.030(6) 0.073(10) 0.032(5) 0.021(6) 0.015(5) 0.007(5)
C20_3 0.046(5) 0.030(4) 0.046(5) 0.008(3) 0.017(4) 0.014(4)
C21_3 0.062(7) 0.028(5) 0.052(6) 0.011(5) 0.025(5) 0.011(4)
C22_3 0.071(7) 0.030(5) 0.069(6) 0.007(5) 0.035(6) 0.008(5)
C23_3 0.069(7) 0.031(6) 0.077(6) 0.000(5) 0.034(5) 0.001(5)
C24_3 0.052(6) 0.041(5) 0.065(4) -0.004(4) 0.024(4) 0.004(4)
C25_3 0.044(6) 0.034(5) 0.047(4) 0.005(4) 0.017(4) 0.013(4)
C26_3 0.059(7) 0.066(7) 0.076(5) -0.027(4) 0.021(5) 0.003(5)
O1_3 0.055(5) 0.112(8) 0.063(5) -0.022(4) 0.019(4) 0.005(5)
C27_3 0.074(5) 0.098(9) 0.067(5) -0.016(6) 0.011(5) 0.031(6)
C28_3 0.080(5) 0.051(5) 0.067(6) -0.020(5) 0.004(5) 0.019(4)
C29_3 0.094(6) 0.043(5) 0.075(8) -0.018(6) -0.005(6) 0.012(5)
C30_3 0.096(6) 0.041(6) 0.081(9) -0.003(5) -0.010(6) -0.001(5)
C31_3 0.073(6) 0.037(5) 0.070(8) -0.005(5) -0.003(6) -0.007(4)
C32_3 0.065(4) 0.028(4) 0.063(7) -0.020(4) 0.004(5) -0.003(4)
C33_3 0.063(4) 0.047(5) 0.062(7) -0.020(5) 0.013(5) 0.012(4)
C34_3 0.049(5) 0.036(4) 0.053(6) -0.016(3) 0.009(4) -0.006(3)
C35_3 0.056(5) 0.035(5) 0.056(6) -0.015(4) 0.008(4) -0.011(4)
C36_3 0.040(5) 0.048(5) 0.043(4) -0.017(4) 0.010(3) -0.010(4)
C37_3 0.035(5) 0.042(5) 0.031(4) -0.008(4) 0.008(4) -0.001(4)
C38_3 0.033(5) 0.036(4) 0.035(4) -0.013(3) 0.011(3) -0.001(3)
C39_3 0.029(4) 0.036(4) 0.032(4) -0.010(3) 0.011(3) -0.002(3)
C40_3 0.025(5) 0.038(4) 0.024(4) -0.010(3) 0.011(3) 0.006(3)
O3_3 0.035(4) 0.034(4) 0.040(5) -0.012(4) 0.001(3) -0.003(3)
F2_3 0.050(5) 0.062(7) 0.046(3) -0.020(4) 0.006(3) -0.018(4)
C14A_3 0.0359(15) 0.0431(12) 0.0290(10) 0.0039(9) 0.0170(10) 0.0064(11)
C15A_3 0.0359(15) 0.0431(12) 0.0290(10) 0.0039(9) 0.0170(10) 0.0064(11)
C16A_3 0.0359(15) 0.0431(12) 0.0290(10) 0.0039(9) 0.0170(10) 0.0064(11)
C17A_3 0.041(6) 0.038(5) 0.032(6) 0.005(5) 0.019(5) 0.008(4)
C18A_3 0.044(6) 0.039(4) 0.035(6) 0.003(4) 0.016(5) 0.008(4)
C19A_3 0.0359(15) 0.0431(12) 0.0290(10) 0.0039(9) 0.0170(10) 0.0064(11)
O2A_3 0.038(7) 0.033(5) 0.029(5) 0.001(4) 0.018(5) 0.005(5)
F1A_3 0.050(9) 0.037(9) 0.035(7) 0.005(6) 0.007(7) 0.011(6)
C20A_3 0.051(7) 0.032(5) 0.044(6) 0.008(4) 0.012(5) 0.010(5)
C21A_3 0.061(8) 0.028(6) 0.048(7) -0.001(6) 0.018(7) 0.001(6)
C22A_3 0.067(9) 0.028(7) 0.051(7) 0.002(7) 0.014(7) -0.002(6)
C23A_3 0.072(8) 0.031(7) 0.054(7) -0.002(6) 0.017(6) -0.003(6)
C24A_3 0.069(8) 0.033(6) 0.057(5) 0.001(5) 0.019(5) 0.003(6)
C25A_3 0.062(8) 0.032(6) 0.045(6) 0.004(5) 0.015(6) 0.007(6)
C26A_3 0.066(7) 0.042(7) 0.055(6) -0.001(5) 0.013(5) 0.008(7)
O1A_3 0.063(5) 0.021(6) 0.061(6) 0.008(5) 0.022(5) 0.008(6)
C27A_3 0.063(5) 0.052(7) 0.058(5) 0.001(5) 0.018(4) 0.004(5)
C28A_3 0.074(7) 0.039(6) 0.060(5) -0.006(5) 0.011(5) 0.001(6)
C29A_3 0.080(9) 0.036(6) 0.062(6) -0.002(5) 0.013(6) 0.007(7)
C30A_3 0.057(8) 0.026(6) 0.058(6) -0.007(5) 0.023(6) -0.005(5)
C31A_3 0.053(7) 0.023(5) 0.046(6) -0.008(5) 0.020(6) -0.009(5)
C32A_3 0.061(7) 0.025(5) 0.042(6) -0.009(4) 0.014(5) -0.008(5)
C33A_3 0.072(8) 0.038(6) 0.044(5) -0.008(5) 0.012(6) 0.002(6)
C34A_3 0.065(6) 0.032(4) 0.034(6) -0.011(4) 0.004(5) -0.003(4)
C35A_3 0.072(7) 0.039(7) 0.047(8) -0.016(5) -0.005(6) -0.008(5)
C36A_3 0.061(7) 0.047(6) 0.032(6) -0.012(4) -0.002(5) -0.009(5)
C37A_3 0.047(8) 0.043(6) 0.035(6) -0.011(5) 0.007(6) -0.004(5)
C38A_3 0.043(7) 0.033(4) 0.035(6) -0.010(4) 0.011(5) -0.001(4)
C39A_3 0.055(7) 0.032(4) 0.042(7) -0.013(4) 0.000(5) 0.000(4)
C40A_3 0.033(6) 0.030(4) 0.026(6) -0.005(4) 0.012(5) 0.004(4)
O3A_3 0.055(7) 0.031(5) 0.039(7) -0.010(4) 0.003(4) -0.004(4)
F2A_3 0.071(8) 0.054(8) 0.043(6) -0.015(5) -0.010(6) -0.019(6)
C14B_3 0.0359(15) 0.0431(12) 0.0290(10) 0.0039(9) 0.0170(10) 0.0064(11)
C15B_3 0.0359(15) 0.0431(12) 0.0290(10) 0.0039(9) 0.0170(10) 0.0064(11)
C16B_3 0.0359(15) 0.0431(12) 0.0290(10) 0.0039(9) 0.0170(10) 0.0064(11)
C17B_3 0.051(8) 0.041(5) 0.044(7) 0.009(5) 0.013(6) 0.007(5)
C18B_3 0.044(7) 0.042(3) 0.041(6) 0.005(3) 0.016(5) 0.006(4)
C19B_3 0.0359(15) 0.0431(12) 0.0290(10) 0.0039(9) 0.0170(10) 0.0064(11)
O2B_3 0.040(6) 0.036(6) 0.035(5) 0.002(4) 0.016(5) 0.002(5)
F1B_3 0.047(12) 0.085(14) 0.033(9) 0.012(9) 0.008(10) 0.013(8)
C20B_3 0.041(9) 0.039(5) 0.048(6) 0.004(5) 0.018(6) 0.008(6)
C21B_3 0.060(11) 0.045(6) 0.050(8) 0.007(6) 0.014(8) -0.001(7)
C22B_3 0.085(12) 0.048(7) 0.056(7) 0.005(7) 0.016(8) -0.011(8)
C23B_3 0.074(12) 0.050(8) 0.056(7) 0.003(7) 0.018(8) -0.014(9)
C24B_3 0.064(10) 0.044(7) 0.054(6) -0.002(5) 0.027(6) -0.004(7)
C25B_3 0.038(11) 0.035(8) 0.048(6) 0.003(5) 0.017(6) 0.011(8)
C26B_3 0.055(12) 0.044(9) 0.053(6) -0.003(6) 0.036(7) -0.008(9)
O1B_3 0.064(9) 0.039(8) 0.054(7) 0.001(6) 0.025(7) 0.011(8)
C27B_3 0.075(7) 0.040(12) 0.055(8) -0.002(8) 0.020(7) 0.011(8)
C28B_3 0.072(6) 0.041(8) 0.055(9) -0.004(8) 0.016(7) 0.006(6)
C29B_3 0.073(7) 0.035(8) 0.054(11) -0.007(8) 0.016(8) 0.007(7)
C30B_3 0.071(7) 0.034(8) 0.063(10) -0.001(8) 0.013(8) 0.003(7)
C31B_3 0.066(8) 0.033(9) 0.059(11) -0.002(8) 0.013(8) 0.001(7)
C32B_3 0.066(7) 0.029(8) 0.045(10) -0.012(8) 0.012(7) -0.002(6)
C33B_3 0.068(7) 0.037(8) 0.046(10) -0.009(8) 0.016(8) 0.004(7)
C14C_3 0.0359(15) 0.0431(12) 0.0290(10) 0.0039(9) 0.0170(10) 0.0064(11)
C15C_3 0.0359(15) 0.0431(12) 0.0290(10) 0.0039(9) 0.0170(10) 0.0064(11)
C16C_3 0.0359(15) 0.0431(12) 0.0290(10) 0.0039(9) 0.0170(10) 0.0064(11)
C17C_3 0.039(8) 0.042(6) 0.033(8) 0.006(6) 0.019(7) 0.007(6)
C18C_3 0.047(7) 0.041(5) 0.037(7) 0.005(5) 0.013(6) 0.006(4)
C19C_3 0.0359(15) 0.0431(12) 0.0290(10) 0.0039(9) 0.0170(10) 0.0064(11)
O2C_3 0.035(7) 0.034(6) 0.030(5) 0.004(5) 0.021(5) 0.004(5)
F1C_3 0.038(10) 0.045(18) 0.030(9) 0.012(11) 0.016(9) 0.004(10)
C20C_3 0.048(9) 0.036(6) 0.045(7) 0.004(6) 0.016(6) 0.009(7)
C21C_3 0.062(11) 0.031(10) 0.051(8) 0.006(7) 0.024(8) 0.010(9)
C22C_3 0.070(12) 0.034(11) 0.060(8) 0.007(9) 0.026(9) 0.006(10)
C23C_3 0.069(12) 0.035(12) 0.064(9) 0.004(8) 0.024(8) 0.005(10)
C24C_3 0.066(9) 0.045(9) 0.056(8) 0.000(7) 0.017(7) -0.002(8)
C25C_3 0.055(9) 0.037(8) 0.047(7) 0.003(6) 0.014(7) 0.008(7)
C26C_3 0.080(10) 0.048(13) 0.061(8) -0.006(10) 0.009(8) -0.002(10)
O1C_3 0.076(10) 0.061(17) 0.075(12) -0.017(14) 0.005(9) -0.006(11)
C27C_3 0.083(13) 0.048(16) 0.065(9) -0.006(9) 0.003(9) -0.004(13)
C28C_3 0.076(11) 0.036(9) 0.068(8) -0.006(7) 0.006(8) 0.000(8)
C29C_3 0.074(12) 0.033(9) 0.068(8) -0.005(8) 0.004(9) 0.001(9)
C30C_3 0.074(11) 0.036(8) 0.068(8) -0.006(7) 0.005(8) 0.004(8)
C31C_3 0.066(9) 0.032(7) 0.062(8) -0.009(7) 0.010(8) 0.000(7)
C32C_3 0.063(10) 0.033(8) 0.061(8) -0.012(7) 0.008(8) -0.003(8)
C33C_3 0.069(11) 0.036(9) 0.062(8) -0.009(7) 0.010(8) 0.002(8)
C20D_3 0.047(10) 0.035(8) 0.047(7) 0.007(6) 0.013(8) 0.010(8)
C21D_3 0.059(10) 0.035(8) 0.049(8) 0.005(7) 0.017(8) 0.004(8)
C22D_3 0.073(12) 0.038(8) 0.057(8) 0.002(8) 0.017(8) -0.002(9)
C23D_3 0.074(12) 0.040(9) 0.057(8) 0.000(7) 0.016(8) -0.005(10)
C24D_3 0.063(11) 0.037(8) 0.056(7) 0.002(6) 0.017(7) 0.005(9)
C25D_3 0.052(13) 0.034(8) 0.048(8) 0.006(7) 0.015(8) 0.010(9)
C26D_3 0.066(9) 0.046(12) 0.057(7) -0.002(7) 0.017(6) 0.001(10)
O1D_3 0.065(9) 0.047(12) 0.059(7) 0.000(8) 0.017(6) 0.002(10)
C27D_3 0.063(5) 0.052(7) 0.058(5) 0.001(5) 0.018(4) 0.004(5)
C28D_3 0.067(6) 0.036(7) 0.055(10) -0.007(8) 0.018(7) 0.006(6)
C29D_3 0.075(8) 0.036(7) 0.064(12) -0.003(9) 0.006(9) 0.005(6)
C30D_3 0.076(8) 0.036(7) 0.067(11) -0.007(9) 0.005(9) 0.003(6)
C31D_3 0.070(8) 0.033(7) 0.061(11) -0.008(8) 0.006(9) -0.001(6)
C32D_3 0.066(7) 0.033(7) 0.049(11) -0.011(8) 0.014(8) -0.001(7)
C33D_3 0.063(7) 0.031(8) 0.048(11) -0.009(8) 0.017(8) 0.002(6)
C41_3 0.038(2) 0.0360(19) 0.021(2) -0.0059(16) 0.0034(17) -0.0045(15)
C42_3 0.039(2) 0.035(2) 0.032(2) -0.0035(18) 0.0080(19) -0.0014(17)
C43_3 0.034(2) 0.039(2) 0.038(2) -0.0070(19) 0.0079(19) -0.0063(17)
C44_3 0.035(2) 0.037(2) 0.025(2) -0.0033(17) 0.0025(17) -0.0023(16)
C45_3 0.036(2) 0.039(2) 0.033(2) -0.0026(18) 0.0084(19) -0.0023(17)
C46_3 0.036(2) 0.038(2) 0.027(2) -0.0034(18) 0.0043(18) -0.0079(17)
C47_3 0.035(2) 0.037(2) 0.032(2) -0.0029(16) 0.0109(16) -0.0055(16)
C48_3 0.0290(19) 0.0341(19) 0.0336(19) -0.0039(15) 0.0118(15) -0.0034(16)
C49_3 0.033(2) 0.0353(19) 0.035(2) -0.0024(15) 0.0150(16) -0.0024(16)
C50_3 0.040(2) 0.033(2) 0.039(2) -0.0011(17) 0.0147(17) -0.0005(17)
C51_3 0.039(2) 0.038(2) 0.038(2) 0.0055(17) 0.0107(17) 0.0013(18)
C52_3 0.036(2) 0.041(2) 0.033(2) -0.0005(17) 0.0078(18) -0.0025(18)
C53_3 0.035(2) 0.031(2) 0.034(2) -0.0043(17) 0.0079(18) -0.0038(17)
C54_3 0.049(3) 0.035(2) 0.040(3) -0.0027(19) 0.021(2) -0.0039(19)
C55_3 0.056(3) 0.042(2) 0.048(3) 0.000(2) 0.020(2) -0.011(2)
C56_3 0.031(3) 0.038(3) 0.031(3) 0.0019(19) 0.008(2) -0.004(2)
C57_3 0.035(2) 0.039(3) 0.036(3) 0.004(2) 0.013(2) -0.006(2)
C56A_3 0.054(8) 0.042(6) 0.029(9) -0.006(6) 0.031(7) -0.002(7)
C57A_3 0.059(17) 0.046(6) 0.049(8) 0.002(4) 0.032(10) -0.003(7)
C58_3 0.045(2) 0.040(2) 0.036(2) 0.0107(19) 0.0173(19) 0.004(2)
C59_3 0.0411(19) 0.030(2) 0.0312(19) 0.0005(16) 0.0117(16) -0.0003(17)
C60_3 0.049(3) 0.041(2) 0.047(3) 0.006(2) 0.005(2) 0.001(2)
C61_3 0.065(4) 0.036(2) 0.074(4) 0.011(2) 0.002(3) 0.002(2)
C62_3 0.099(5) 0.076(4) 0.054(3) 0.027(3) 0.023(3) 0.020(4)
C63_3 0.046(3) 0.044(3) 0.078(4) 0.008(3) -0.002(3) 0.004(2)
C64_3 0.055(2) 0.039(2) 0.043(2) -0.0183(18) 0.0162(18) -0.0079(19)
C65_3 0.067(6) 0.041(8) 0.060(8) -0.025(5) 0.000(5) -0.001(7)
C66_3 0.047(6) 0.042(2) 0.056(5) -0.016(2) 0.015(5) -0.011(3)
C67_3 0.070(7) 0.052(8) 0.036(8) -0.030(7) 0.021(6) -0.012(6)
C65A_3 0.061(8) 0.059(9) 0.044(9) -0.024(7) 0.019(8) -0.008(7)
C66A_3 0.047(6) 0.042(2) 0.056(5) -0.016(2) 0.015(5) -0.011(3)
C67A_3 0.055(4) 0.055(9) 0.039(6) -0.011(5) 0.018(4) -0.015(5)
C65B_3 0.066(15) 0.044(14) 0.042(6) -0.021(6) 0.018(8) -0.011(13)
C66B_3 0.047(6) 0.042(2) 0.056(5) -0.016(2) 0.015(5) -0.011(3)
C67B_3 0.052(6) 0.039(14) 0.045(15) -0.019(13) 0.012(9) -0.010(6)
C68_3 0.0382(19) 0.026(2) 0.0269(17) -0.0031(15) 0.0096(14) 0.0028(16)
C69_3 0.029(2) 0.0365(19) 0.0233(19) -0.0015(16) 0.0053(15) 0.0000(16)
C70_3 0.033(2) 0.0369(19) 0.030(2) -0.0047(17) 0.0058(16) 0.0025(17)
C71_3 0.043(3) 0.037(2) 0.044(3) -0.0028(19) 0.011(2) 0.0030(19)
C72_3 0.069(4) 0.039(3) 0.080(4) -0.006(3) 0.035(3) 0.008(2)
C73_3 0.105(5) 0.052(3) 0.115(6) -0.008(3) 0.073(5) 0.015(3)
C74_3 0.090(5) 0.055(3) 0.100(5) -0.004(3) 0.067(4) 0.012(3)
C75_3 0.051(3) 0.049(2) 0.046(3) -0.005(2) 0.025(2) 0.004(2)
C76_3 0.048(3) 0.053(2) 0.045(3) 0.003(2) 0.027(2) 0.003(2)
C77_3 0.035(2) 0.044(2) 0.031(2) -0.0005(18) 0.0113(18) -0.0016(18)
C78_3 0.039(2) 0.047(2) 0.037(2) 0.004(2) 0.013(2) -0.0038(19)
C79_3 0.048(3) 0.036(2) 0.041(3) 0.0047(19) 0.017(2) -0.0050(19)
C80_3 0.041(2) 0.033(2) 0.034(2) -0.0020(18) 0.0122(19) -0.0014(18)
C81_3 0.035(2) 0.0353(19) 0.025(2) -0.0012(16) 0.0106(17) -0.0039(17)
C82_3 0.029(2) 0.0363(18) 0.024(2) -0.0031(16) 0.0052(16) -0.0035(16)
O8_3 0.052(2) 0.0383(19) 0.0461(18) -0.0064(14) 0.0206(15) -0.0068(14)
N03A_3 0.067(4) 0.066(4) 0.071(4) 0.015(3) 0.034(4) -0.001(3)
C03A_3 0.066(5) 0.062(4) 0.069(5) 0.013(4) 0.033(4) 0.002(4)
C03B_3 0.076(6) 0.066(5) 0.091(7) 0.014(5) 0.038(5) -0.007(4)
N02A_3 0.051(2) 0.067(3) 0.042(2) 0.003(2) 0.0070(18) -0.014(2)
C02A_3 0.054(3) 0.058(3) 0.042(2) -0.006(2) 0.013(2) -0.022(2)
C02B_3 0.063(4) 0.076(4) 0.050(3) 0.009(3) 0.020(3) -0.011(3)

loop_
_atom_type_symbol
_atom_type_description
_atom_type_scat_dispersion_real
_atom_type_scat_dispersion_imag
_atom_type_scat_source
C C 0.0033 0.0016 'International Tables Vol C Tables 4.2.6.8 and 6.1.1.4'
H H 0.0000 0.0000 'International Tables Vol C Tables 4.2.6.8 and 6.1.1.4'
N N 0.0061 0.0033 'International Tables Vol C Tables 4.2.6.8 and 6.1.1.4'
O O 0.0106 0.0060 'International Tables Vol C Tables 4.2.6.8 and 6.1.1.4'
F F 0.0171 0.0103 'International Tables Vol C Tables 4.2.6.8 and 6.1.1.4'
Fe Fe 0.3463 0.8444 'International Tables Vol C Tables 4.2.6.8 and 6.1.1.4'
Cl Cl 0.1484 0.1585 'International Tables Vol C Tables 4.2.6.8 and 6.1.1.4'

loop_
_geom_angle_atom_site_label_1
_geom_angle_atom_site_label_2
_geom_angle_atom_site_label_3
_geom_angle
O3D_1 Fe1_1 O4_1 126.7(15)
O3_1 Fe1_1 O4_1 120.0(16)
O3C_1 Fe1_1 O4_1 116(6)
O4_1 Fe1_1 O3A_1 122.0(11)
O3D_1 Fe1_1 O6_1 109.6(15)
O3_1 Fe1_1 O6_1 116.3(16)
O3C_1 Fe1_1 O6_1 121(6)
O4_1 Fe1_1 O6_1 118.30(16)
O3A_1 Fe1_1 O6_1 115.6(12)
O3_1 Fe1_1 N3_1 90.7(8)
O4_1 Fe1_1 N3_1 100.3(16)
O6_1 Fe1_1 N3_1 102.1(19)
O3D_1 Fe1_1 N3D_1 90.7(9)
O4_1 Fe1_1 N3D_1 101.0(19)
O6_1 Fe1_1 N3D_1 101(2)
O3C_1 Fe1_1 N3C_1 88(2)
O4_1 Fe1_1 N3C_1 99.5(9)
O6_1 Fe1_1 N3C_1 103.4(8)
O4_1 Fe1_1 N3A_1 100.1(14)
O3A_1 Fe1_1 N3A_1 86.8(7)
O6_1 Fe1_1 N3A_1 103.1(16)
O4_1 Fe1_1 Cl02_1 85.5(5)
O3A_1 Fe1_1 Cl02_1 81.9(7)
O6_1 Fe1_1 Cl02_1 82.3(5)
N3A_1 Fe1_1 Cl02_1 168.8(6)
N2C_1 Fe2_1 O2C_1 100(3)
O2B_1 Fe2_1 N2B_1 97.1(11)
N2C_1 Fe2_1 O7_1 92(7)
O2C_1 Fe2_1 O7_1 120(5)
O2B_1 Fe2_1 O7_1 118.4(16)
N2B_1 Fe2_1 O7_1 104.9(18)
O2_1 Fe2_1 O7_1 124.3(5)
N2C_1 Fe2_1 O5_1 100(6)
O2C_1 Fe2_1 O5_1 120(5)
O2B_1 Fe2_1 O5_1 120.1(16)
N2B_1 Fe2_1 O5_1 93.4(17)
O2_1 Fe2_1 O5_1 118.9(6)
O7_1 Fe2_1 O5_1 115.16(16)
O7_1 Fe2_1 O2A_1 117.2(16)
O5_1 Fe2_1 O2A_1 124.1(17)
O7_1 Fe2_1 N2A_1 104(2)
O5_1 Fe2_1 N2A_1 98(2)
O2A_1 Fe2_1 N2A_1 87.5(11)
O2_1 Fe2_1 N2_1 86.2(4)
O7_1 Fe2_1 N2_1 99.4(6)
O5_1 Fe2_1 N2_1 97.6(6)
O2_1 Fe2_1 N01A_1 88.9(4)
O7_1 Fe2_1 N01A_1 85.62(19)
O5_1 Fe2_1 N01A_1 82.4(2)
N2_1 Fe2_1 N01A_1 174.4(4)
C59_1 O4_1 Fe1_1 146.2(3)
C59_1 O5_1 Fe2_1 137.9(4)
C68_1 O6_1 Fe1_1 137.3(3)
C68_1 O7_1 Fe2_1 145.0(3)
C42_1 C41_1 C46_1 119.8(4)
C42_1 C41_1 N3C_1 120.3(9)
C46_1 C41_1 N3C_1 120.0(9)
C42_1 C41_1 N3D_1 117(3)
C46_1 C41_1 N3D_1 123(3)
C42_1 C41_1 N3_1 118(2)
C46_1 C41_1 N3_1 122(2)
C42_1 C41_1 N3A_1 120(2)
C46_1 C41_1 N3A_1 120(2)
C43_1 C42_1 C41_1 120.1(4)
C43_1 C42_1 H42_1 120.0
C41_1 C42_1 H42_1 120.0
C42_1 C43_1 C44_1 121.1(4)
C42_1 C43_1 H43_1 119.4
C44_1 C43_1 H43_1 119.4
C45_1 C44_1 C43_1 118.1(4)
C45_1 C44_1 C47_1 120.1(7)
C43_1 C44_1 C47_1 121.5(7)
C45_1 C44_1 C47A_1 127.0(14)
C43_1 C44_1 C47A_1 114.8(14)
C45_1 C44_1 C47B_1 123(2)
C43_1 C44_1 C47B_1 119(2)
C46_1 C45_1 C44_1 121.1(4)
C46_1 C45_1 H45_1 119.4
C44_1 C45_1 H45_1 119.4
C45_1 C46_1 C41_1 119.7(4)
C45_1 C46_1 H46_1 120.1
C41_1 C46_1 H46_1 120.1
O6_1 C68_1 O7_1 126.4(5)
O6_1 C68_1 C69_1 117.6(4)
O7_1 C68_1 C69_1 116.1(4)
C70_1 C69_1 C82_1 121.2(4)
C70_1 C69_1 C68_1 120.4(4)
C82_1 C69_1 C68_1 118.4(4)
C69_1 C70_1 C75_1 119.0(4)
C69_1 C70_1 C71_1 121.8(4)
C75_1 C70_1 C71_1 119.2(4)
C72_1 C71_1 C70_1 119.9(5)
C72_1 C71_1 H71_1 120.1
C70_1 C71_1 H71_1 120.1
C71_1 C72_1 C73_1 121.3(5)
C71_1 C72_1 H72_1 119.4
C73_1 C72_1 H72_1 119.4
C74_1 C73_1 C72_1 120.6(5)
C74_1 C73_1 H73_1 119.7
C72_1 C73_1 H73_1 119.7
C73_1 C74_1 C75_1 121.3(5)
C73_1 C74_1 H74_1 119.3
C75_1 C74_1 H74_1 119.3
C76_1 C75_1 C70_1 119.8(5)
C76_1 C75_1 C74_1 122.4(5)
C70_1 C75_1 C74_1 117.7(5)
C75_1 C76_1 C77_1 122.1(5)
C75_1 C76_1 H76_1 118.9
C77_1 C76_1 H76_1 118.9
C76_1 C77_1 C78_1 123.0(5)
C76_1 C77_1 C82_1 118.8(5)
C78_1 C77_1 C82_1 118.2(5)
C79_1 C78_1 C77_1 120.9(5)
C79_1 C78_1 H78_1 119.6
C77_1 C78_1 H78_1 119.6
C78_1 C79_1 C80_1 120.4(5)
C78_1 C79_1 H79_1 119.8
C80_1 C79_1 H79_1 119.8
C81_1 C80_1 C79_1 121.3(5)
C81_1 C80_1 H80_1 119.3
C79_1 C80_1 H80_1 119.3
C80_1 C81_1 C82_1 120.7(5)
C80_1 C81_1 H81_1 119.7
C82_1 C81_1 H81_1 119.7
C69_1 C82_1 C81_1 122.5(4)
C69_1 C82_1 C77_1 119.0(4)
C81_1 C82_1 C77_1 118.5(4)
N1_1 C53_1 C54_1 113(2)
N1A_1 C53_1 C54B_1 109(4)
N1_1 C53_1 H53A_1 108.9
C54_1 C53_1 H53A_1 108.9
N1_1 C53_1 H53B_1 108.9
C54_1 C53_1 H53B_1 108.9
H53A_1 C53_1 H53B_1 107.7
N1A_1 C53_1 H53D_1 109.9
C54B_1 C53_1 H53D_1 109.9
N1A_1 C53_1 H53E_1 109.9
C54B_1 C53_1 H53E_1 109.9
H53D_1 C53_1 H53E_1 108.3
C53_1 C54_1 C55_1 110.2(5)
C53_1 C54_1 H54A_1 109.6
C55_1 C54_1 H54A_1 109.6
C53_1 C54_1 H54B_1 109.6
C55_1 C54_1 H54B_1 109.6
H54A_1 C54_1 H54B_1 108.1
C56_1 C55_1 C54_1 111.9(6)
C56_1 C55_1 H55A_1 109.2
C54_1 C55_1 H55A_1 109.2
C56_1 C55_1 H55B_1 109.2
C54_1 C55_1 H55B_1 109.2
H55A_1 C55_1 H55B_1 107.9
C55_1 C56_1 C57_1 116.1(7)
C55_1 C56_1 H56A_1 108.3
C57_1 C56_1 H56A_1 108.3
C55_1 C56_1 H56B_1 108.3
C57_1 C56_1 H56B_1 108.3
H56A_1 C56_1 H56B_1 107.4
C58_1 C57_1 C56B_1 120.8(13)
C58_1 C57_1 C56_1 113.9(6)
C58_1 C57_1 H57A_1 108.8
C56_1 C57_1 H57A_1 108.8
C58_1 C57_1 H57B_1 108.8
C56_1 C57_1 H57B_1 108.8
H57A_1 C57_1 H57B_1 107.7
C58_1 C57_1 H57D_1 107.1
C56B_1 C57_1 H57D_1 107.1
C58_1 C57_1 H57E_1 107.1
C56B_1 C57_1 H57E_1 107.1
H57D_1 C57_1 H57E_1 106.8
C57_1 C58_1 C59_1 114.7(5)
C57_1 C58_1 H58A_1 108.6
C59_1 C58_1 H58A_1 108.6
C57_1 C58_1 H58B_1 108.6
C59_1 C58_1 H58B_1 108.6
H58A_1 C58_1 H58B_1 107.6
O5_1 C59_1 O4_1 125.1(5)
O5_1 C59_1 C58_1 116.8(5)
O4_1 C59_1 C58_1 118.0(5)
C55B_1 C54B_1 C53_1 113.7(14)
C55B_1 C54B_1 H54D_1 108.8
C53_1 C54B_1 H54D_1 108.8
C55B_1 C54B_1 H54E_1 108.8
C53_1 C54B_1 H54E_1 108.8
H54D_1 C54B_1 H54E_1 107.7
C54B_1 C55B_1 C56B_1 117.3(17)
C54B_1 C55B_1 H55D_1 108.0
C56B_1 C55B_1 H55D_1 108.0
C54B_1 C55B_1 H55E_1 108.0
C56B_1 C55B_1 H55E_1 108.0
H55D_1 C55B_1 H55E_1 107.2
C55B_1 C56B_1 C57_1 109.1(17)
C55B_1 C56B_1 H56D_1 109.9
C57_1 C56B_1 H56D_1 109.9
C55B_1 C56B_1 H56E_1 109.9
C57_1 C56B_1 H56E_1 109.9
H56D_1 C56B_1 H56E_1 108.3
C2_1 C1_1 N1_1 110.9(7)
C2_1 C1_1 C6_1 120.6(7)
N1_1 C1_1 C6_1 128.6(8)
C3_1 C2_1 C1_1 121.7(7)
C3_1 C2_1 C49_1 131.6(7)
C1_1 C2_1 C49_1 106.8(6)
C2_1 C3_1 C4_1 119.4(7)
C2_1 C3_1 H3_1 120.3
C4_1 C3_1 H3_1 120.3
C3_1 C4_1 C5_1 118.2(8)
C3_1 C4_1 C64_1 121.4(8)
C5_1 C4_1 C64_1 120.2(8)
C6_1 C5_1 C4_1 124.3(8)
C6_1 C5_1 H5_1 117.8
C4_1 C5_1 H5_1 117.8
C5_1 C6_1 C1_1 115.8(8)
C5_1 C6_1 C7_1 123.2(8)
C1_1 C6_1 C7_1 120.7(8)
C52_1 C47_1 C48_1 116.9(8)
C52_1 C47_1 C44_1 120.6(9)
C48_1 C47_1 C44_1 122.0(9)
C47_1 C48_1 C49_1 120.5(8)
C47_1 C48_1 N1_1 129.3(9)
C49_1 C48_1 N1_1 110.1(7)
C50_1 C49_1 C48_1 120.3(8)
C50_1 C49_1 C2_1 133.3(8)
C48_1 C49_1 C2_1 106.4(7)
C51_1 C50_1 C49_1 120.5(9)
C51_1 C50_1 H50_1 119.8
C49_1 C50_1 H50_1 119.8
C50_1 C51_1 C52_1 117.0(8)
C50_1 C51_1 C60_1 120.8(9)
C52_1 C51_1 C60_1 122.1(8)
C47_1 C52_1 C51_1 124.3(8)
C47_1 C52_1 H52_1 117.8
C51_1 C52_1 H52_1 117.8
C1_1 N1_1 C48_1 105.8(8)
C1_1 N1_1 C53_1 126(2)
C48_1 N1_1 C53_1 120(2)
C66_1 C64_1 C67_1 109.8(9)
C66_1 C64_1 C4_1 111.3(8)
C67_1 C64_1 C4_1 107.2(8)
C66_1 C64_1 C65_1 107.9(9)
C67_1 C64_1 C65_1 111.0(9)
C4_1 C64_1 C65_1 109.7(9)
C64_1 C65_1 H65A_1 109.5
C64_1 C65_1 H65B_1 109.5
H65A_1 C65_1 H65B_1 109.5
C64_1 C65_1 H65C_1 109.5
H65A_1 C65_1 H65C_1 109.5
H65B_1 C65_1 H65C_1 109.5
C64_1 C66_1 H66A_1 109.5
C64_1 C66_1 H66B_1 109.5
H66A_1 C66_1 H66B_1 109.5
C64_1 C66_1 H66C_1 109.5
H66A_1 C66_1 H66C_1 109.5
H66B_1 C66_1 H66C_1 109.5
C64_1 C67_1 H67A_1 109.5
C64_1 C67_1 H67B_1 109.5
H67A_1 C67_1 H67B_1 109.5
C64_1 C67_1 H67C_1 109.5
H67A_1 C67_1 H67C_1 109.5
H67B_1 C67_1 H67C_1 109.5
C51_1 C60_1 C63_1 112.9(11)
C51_1 C60_1 C62_1 111.5(9)
C63_1 C60_1 C62_1 107.9(8)
C51_1 C60_1 C61_1 107.6(10)
C63_1 C60_1 C61_1 108.3(8)
C62_1 C60_1 C61_1 108.4(7)
C60_1 C61_1 H61A_1 109.5
C60_1 C61_1 H61B_1 109.5
H61A_1 C61_1 H61B_1 109.5
C60_1 C61_1 H61C_1 109.5
H61A_1 C61_1 H61C_1 109.5
H61B_1 C61_1 H61C_1 109.5
C60_1 C62_1 H62A_1 109.5
C60_1 C62_1 H62B_1 109.5
H62A_1 C62_1 H62B_1 109.5
C60_1 C62_1 H62C_1 109.5
H62A_1 C62_1 H62C_1 109.5
H62B_1 C62_1 H62C_1 109.5
C60_1 C63_1 H63A_1 109.5
C60_1 C63_1 H63B_1 109.5
H63A_1 C63_1 H63B_1 109.5
C60_1 C63_1 H63C_1 109.5
H63A_1 C63_1 H63C_1 109.5
H63B_1 C63_1 H63C_1 109.5
C8_1 C7_1 C12_1 117.6(8)
C8_1 C7_1 C6_1 122.7(11)
C12_1 C7_1 C6_1 119.5(11)
C7_1 C8_1 C9_1 121.1(8)
C7_1 C8_1 H8_1 119.5
C9_1 C8_1 H8_1 119.5
C10_1 C9_1 C8_1 120.0(8)
C10_1 C9_1 H9_1 120.0
C8_1 C9_1 H9_1 120.0
C11_1 C10_1 C9_1 120.2(8)
C11_1 C10_1 N2_1 121.5(11)
C9_1 C10_1 N2_1 118.3(12)
C10_1 C11_1 C12_1 119.1(8)
C10_1 C11_1 H11_1 120.4
C12_1 C11_1 H11_1 120.4
C11_1 C12_1 C7_1 121.8(8)
C11_1 C12_1 H12_1 119.1
C7_1 C12_1 H12_1 119.1
N2_1 C13_1 C14_1 126.8(10)
N2_1 C13_1 H13_1 116.6
C14_1 C13_1 H13_1 116.6
C19_1 C14_1 C15_1 120.8(7)
C19_1 C14_1 C13_1 123.4(8)
C15_1 C14_1 C13_1 115.9(8)
C16_1 C15_1 C14_1 118.3(8)
C16_1 C15_1 H15_1 120.8
C14_1 C15_1 H15_1 120.8
C15_1 C16_1 F1_1 118.9(8)
C15_1 C16_1 C17_1 122.8(8)
F1_1 C16_1 C17_1 118.2(8)
C16_1 C17_1 C18_1 120.1(8)
C16_1 C17_1 H17_1 120.0
C18_1 C17_1 H17_1 120.0
C17_1 C18_1 C19_1 119.6(8)
C17_1 C18_1 C20_1 118.1(8)
C19_1 C18_1 C20_1 122.3(7)
O2_1 C19_1 C14_1 123.2(8)
O2_1 C19_1 C18_1 118.4(8)
C14_1 C19_1 C18_1 118.4(7)
C19_1 O2_1 Fe2_1 135.5(8)
C13_1 N2_1 C10_1 115.8(10)
C13_1 N2_1 Fe2_1 124.6(8)
C10_1 N2_1 Fe2_1 119.1(9)
C25_1 C20_1 C21_1 119.2(8)
C25_1 C20_1 C18_1 120.1(8)
C21_1 C20_1 C18_1 120.7(8)
C22_1 C21_1 C20_1 119.6(8)
C22_1 C21_1 H21_1 120.2
C20_1 C21_1 H21_1 120.2
C21_1 C22_1 C23_1 120.8(8)
C21_1 C22_1 H22_1 119.6
C23_1 C22_1 H22_1 119.6
C24_1 C23_1 C22_1 119.5(8)
C24_1 C23_1 H23_1 120.3
C22_1 C23_1 H23_1 120.3
C25_1 C24_1 C23_1 119.8(8)
C25_1 C24_1 C26_1 121.1(7)
C23_1 C24_1 C26_1 119.1(8)
C24_1 C25_1 C20_1 121.0(8)
C24_1 C25_1 H25_1 119.5
C20_1 C25_1 H25_1 119.5
O1_1 C26_1 C24_1 108.1(8)
O1_1 C26_1 H26A_1 110.1
C24_1 C26_1 H26A_1 110.1
O1_1 C26_1 H26B_1 110.1
C24_1 C26_1 H26B_1 110.1
H26A_1 C26_1 H26B_1 108.4
C27_1 O1_1 C26_1 110.6(7)
O1_1 C27_1 C28_1 107.2(6)
O1_1 C27_1 H27A_1 110.3
C28_1 C27_1 H27A_1 110.3
O1_1 C27_1 H27B_1 110.3
C28_1 C27_1 H27B_1 110.3
H27A_1 C27_1 H27B_1 108.5
C29_1 C28_1 C33_1 120.1(7)
C29_1 C28_1 C27_1 119.2(7)
C33_1 C28_1 C27_1 120.7(7)
C30_1 C29_1 C28_1 120.4(7)
C30_1 C29_1 H29_1 119.8
C28_1 C29_1 H29_1 119.8
C29_1 C30_1 C31_1 119.8(8)
C29_1 C30_1 H30_1 120.1
C31_1 C30_1 H30_1 120.1
C30_1 C31_1 C32_1 120.7(8)
C30_1 C31_1 H31_1 119.6
C32_1 C31_1 H31_1 119.6
C31_1 C32_1 C33_1 118.7(8)
C31_1 C32_1 C34_1 121.8(11)
C33_1 C32_1 C34_1 119.4(11)
C28_1 C33_1 C32_1 120.2(8)
C28_1 C33_1 H33_1 119.9
C32_1 C33_1 H33_1 119.9
C35_1 C34_1 C39_1 119.5(11)
C35_1 C34_1 C32_1 120.8(12)
C39_1 C34_1 C32_1 119.7(13)
C34_1 C35_1 C36_1 120.5(11)
C34_1 C35_1 H35_1 119.8
C36_1 C35_1 H35_1 119.8
F2_1 C36_1 C37_1 118.5(12)
F2_1 C36_1 C35_1 119.7(12)
C37_1 C36_1 C35_1 121.8(10)
C36_1 C37_1 C38_1 118.5(11)
C36_1 C37_1 H37_1 120.8
C38_1 C37_1 H37_1 120.8
C37_1 C38_1 C39_1 121.0(10)
C37_1 C38_1 C40_1 115.2(12)
C39_1 C38_1 C40_1 123.8(13)
O3_1 C39_1 C34_1 119.3(14)
O3_1 C39_1 C38_1 121.9(14)
C34_1 C39_1 C38_1 118.7(10)
N3_1 C40_1 C38_1 127.2(18)
N3_1 C40_1 H40_1 116.4
C38_1 C40_1 H40_1 116.4
C39_1 O3_1 Fe1_1 132.4(15)
C40_1 N3_1 C41_1 116.7(15)
C40_1 N3_1 Fe1_1 122.5(14)
C41_1 N3_1 Fe1_1 119.9(13)
C2A_1 C1A_1 C6A_1 120.9(14)
C2A_1 C1A_1 N1A_1 110.5(12)
C6A_1 C1A_1 N1A_1 128.6(15)
C1A_1 C2A_1 C3A_1 120.2(13)
C1A_1 C2A_1 C49A_1 106.4(11)
C3A_1 C2A_1 C49A_1 133.4(14)
C4A_1 C3A_1 C2A_1 120.2(15)
C4A_1 C3A_1 H3D_1 119.9
C2A_1 C3A_1 H3D_1 119.9
C3A_1 C4A_1 C5A_1 118.2(15)
C3A_1 C4A_1 C64A_1 122.8(16)
C5A_1 C4A_1 C64A_1 118.9(16)
C6A_1 C5A_1 C4A_1 122.8(15)
C6A_1 C5A_1 H5D_1 118.6
C4A_1 C5A_1 H5D_1 118.6
C5A_1 C6A_1 C1A_1 117.3(15)
C5A_1 C6A_1 C7A_1 120.9(17)
C1A_1 C6A_1 C7A_1 121.7(16)
C48A_1 C47A_1 C52A_1 117.7(14)
C48A_1 C47A_1 C44_1 120.0(15)
C52A_1 C47A_1 C44_1 122.1(16)
C47A_1 C48A_1 C49A_1 121.6(14)
C47A_1 C48A_1 N1A_1 129.6(16)
C49A_1 C48A_1 N1A_1 108.8(12)
C50A_1 C49A_1 C48A_1 119.0(14)
C50A_1 C49A_1 C2A_1 133.4(15)
C48A_1 C49A_1 C2A_1 107.6(12)
C51A_1 C50A_1 C49A_1 121.3(16)
C51A_1 C50A_1 H50D_1 119.4
C49A_1 C50A_1 H50D_1 119.4
C50A_1 C51A_1 C52A_1 118.6(16)
C50A_1 C51A_1 C60A_1 119(2)
C52A_1 C51A_1 C60A_1 121.9(19)
C47A_1 C52A_1 C51A_1 121.8(16)
C47A_1 C52A_1 H52D_1 119.1
C51A_1 C52A_1 H52D_1 119.1
C53_1 N1A_1 C1A_1 115(4)
C53_1 N1A_1 C48A_1 123(5)
C1A_1 N1A_1 C48A_1 106.6(13)
C66A_1 C64A_1 C4A_1 113(2)
C66A_1 C64A_1 C67A_1 111(2)
C4A_1 C64A_1 C67A_1 107.1(19)
C66A_1 C64A_1 C65A_1 109.7(19)
C4A_1 C64A_1 C65A_1 109(2)
C67A_1 C64A_1 C65A_1 106.1(17)
C64A_1 C65A_1 H65D_1 109.5
C64A_1 C65A_1 H65E_1 109.5
H65D_1 C65A_1 H65E_1 109.5
C64A_1 C65A_1 H65F_1 109.5
H65D_1 C65A_1 H65F_1 109.5
H65E_1 C65A_1 H65F_1 109.5
C64A_1 C66A_1 H66D_1 109.5
C64A_1 C66A_1 H66E_1 109.5
H66D_1 C66A_1 H66E_1 109.5
C64A_1 C66A_1 H66F_1 109.5
H66D_1 C66A_1 H66F_1 109.5
H66E_1 C66A_1 H66F_1 109.5
C64A_1 C67A_1 H67D_1 109.5
C64A_1 C67A_1 H67E_1 109.5
H67D_1 C67A_1 H67E_1 109.5
C64A_1 C67A_1 H67F_1 109.5
H67D_1 C67A_1 H67F_1 109.5
H67E_1 C67A_1 H67F_1 109.5
C63A_1 C60A_1 C62A_1 109.6(17)
C63A_1 C60A_1 C61A_1 106.7(19)
C62A_1 C60A_1 C61A_1 110.8(17)
C63A_1 C60A_1 C51A_1 108(2)
C62A_1 C60A_1 C51A_1 107(2)
C61A_1 C60A_1 C51A_1 115(2)
C60A_1 C61A_1 H61D_1 109.5
C60A_1 C61A_1 H61E_1 109.5
H61D_1 C61A_1 H61E_1 109.5
C60A_1 C61A_1 H61F_1 109.5
H61D_1 C61A_1 H61F_1 109.5
H61E_1 C61A_1 H61F_1 109.5
C60A_1 C62A_1 H62D_1 109.5
C60A_1 C62A_1 H62E_1 109.5
H62D_1 C62A_1 H62E_1 109.5
C60A_1 C62A_1 H62F_1 109.5
H62D_1 C62A_1 H62F_1 109.5
H62E_1 C62A_1 H62F_1 109.5
C60A_1 C63A_1 H63D_1 109.5
C60A_1 C63A_1 H63E_1 109.5
H63D_1 C63A_1 H63E_1 109.5
C60A_1 C63A_1 H63F_1 109.5
H63D_1 C63A_1 H63F_1 109.5
H63E_1 C63A_1 H63F_1 109.5
C8A_1 C7A_1 C12A_1 119.4(14)
C8A_1 C7A_1 C6A_1 124.2(19)
C12A_1 C7A_1 C6A_1 116(2)
C7A_1 C8A_1 C9A_1 120.5(15)
C7A_1 C8A_1 H8D_1 119.8
C9A_1 C8A_1 H8D_1 119.8
C10A_1 C9A_1 C8A_1 119.4(15)
C10A_1 C9A_1 H9D_1 120.3
C8A_1 C9A_1 H9D_1 120.3
C11A_1 C10A_1 C9A_1 120.7(15)
C11A_1 C10A_1 N2A_1 122(3)
C9A_1 C10A_1 N2A_1 117(4)
C10A_1 C11A_1 C12A_1 119.3(16)
C10A_1 C11A_1 H11D_1 120.3
C12A_1 C11A_1 H11D_1 120.3
C7A_1 C12A_1 C11A_1 120.4(16)
C7A_1 C12A_1 H12D_1 119.8
C11A_1 C12A_1 H12D_1 119.8
N2A_1 C13A_1 C14A_1 127(2)
N2A_1 C13A_1 H13D_1 116.7
C14A_1 C13A_1 H13D_1 116.7
C19A_1 C14A_1 C15A_1 120.1(14)
C19A_1 C14A_1 C13A_1 125.2(15)
C15A_1 C14A_1 C13A_1 114.7(16)
C16A_1 C15A_1 C14A_1 119.0(15)
C16A_1 C15A_1 H15D_1 120.5
C14A_1 C15A_1 H15D_1 120.5
F1A_1 C16A_1 C15A_1 118.9(17)
F1A_1 C16A_1 C17A_1 120.0(17)
C15A_1 C16A_1 C17A_1 121.2(14)
C16A_1 C17A_1 C18A_1 120.8(15)
C16A_1 C17A_1 H17D_1 119.6
C18A_1 C17A_1 H17D_1 119.6
C17A_1 C18A_1 C19A_1 118.5(14)
C17A_1 C18A_1 C20A_1 120.9(17)
C19A_1 C18A_1 C20A_1 120.5(17)
O2A_1 C19A_1 C14A_1 121.5(16)
O2A_1 C19A_1 C18A_1 118.2(17)
C14A_1 C19A_1 C18A_1 120.3(14)
C19A_1 O2A_1 Fe2_1 133.0(19)
C13A_1 N2A_1 C10A_1 118(2)
C13A_1 N2A_1 Fe2_1 126.1(17)
C10A_1 N2A_1 Fe2_1 116(2)
C25A_1 C20A_1 C21A_1 116.7(11)
C25A_1 C20A_1 C18A_1 125.9(16)
C21A_1 C20A_1 C18A_1 117.4(17)
C22A_1 C21A_1 C20A_1 122.5(12)
C22A_1 C21A_1 H21D_1 118.8
C20A_1 C21A_1 H21D_1 118.8
C21A_1 C22A_1 C23A_1 119.4(12)
C21A_1 C22A_1 H22D_1 120.3
C23A_1 C22A_1 H22D_1 120.3
C24A_1 C23A_1 C22A_1 119.6(12)
C24A_1 C23A_1 H23D_1 120.2
C22A_1 C23A_1 H23D_1 120.2
C25A_1 C24A_1 C23A_1 119.8(11)
C25A_1 C24A_1 C26A_1 120.2(12)
C23A_1 C24A_1 C26A_1 119.9(12)
C24A_1 C25A_1 C20A_1 122.0(12)
C24A_1 C25A_1 H25D_1 119.0
C20A_1 C25A_1 H25D_1 119.0
O1A_1 C26A_1 C24A_1 106.2(12)
O1A_1 C26A_1 H26D_1 110.5
C24A_1 C26A_1 H26D_1 110.5
O1A_1 C26A_1 H26E_1 110.5
C24A_1 C26A_1 H26E_1 110.5
H26D_1 C26A_1 H26E_1 108.7
C27A_1 O1A_1 C26A_1 109.6(11)
O1A_1 C27A_1 C28A_1 109.0(9)
O1A_1 C27A_1 H27D_1 109.9
C28A_1 C27A_1 H27D_1 109.9
O1A_1 C27A_1 H27E_1 109.9
C28A_1 C27A_1 H27E_1 109.9
H27D_1 C27A_1 H27E_1 108.3
C29A_1 C28A_1 C33A_1 119.4(11)
C29A_1 C28A_1 C27A_1 122.3(11)
C33A_1 C28A_1 C27A_1 118.4(11)
C30A_1 C29A_1 C28A_1 119.9(11)
C30A_1 C29A_1 H29D_1 120.0
C28A_1 C29A_1 H29D_1 120.0
C31A_1 C30A_1 C29A_1 120.7(12)
C31A_1 C30A_1 H30D_1 119.7
C29A_1 C30A_1 H30D_1 119.7
C30A_1 C31A_1 C32A_1 120.1(11)
C30A_1 C31A_1 H31D_1 120.0
C32A_1 C31A_1 H31D_1 120.0
C33A_1 C32A_1 C31A_1 119.8(11)
C33A_1 C32A_1 C34A_1 119.3(12)
C31A_1 C32A_1 C34A_1 120.6(12)
C32A_1 C33A_1 C28A_1 120.1(12)
C32A_1 C33A_1 H33D_1 119.9
C28A_1 C33A_1 H33D_1 119.9
C35A_1 C34A_1 C39A_1 120.6(10)
C35A_1 C34A_1 C32A_1 118.4(12)
C39A_1 C34A_1 C32A_1 121.0(12)
C36A_1 C35A_1 C34A_1 120.3(11)
C36A_1 C35A_1 H35D_1 119.9
C34A_1 C35A_1 H35D_1 119.9
F2A_1 C36A_1 C37A_1 119.9(10)
F2A_1 C36A_1 C35A_1 119.3(10)
C37A_1 C36A_1 C35A_1 120.8(10)
C36A_1 C37A_1 C38A_1 120.1(10)
C36A_1 C37A_1 H37D_1 120.0
C38A_1 C37A_1 H37D_1 120.0
C37A_1 C38A_1 C39A_1 119.9(10)
C37A_1 C38A_1 C40A_1 116.9(11)
C39A_1 C38A_1 C40A_1 123.1(12)
O3A_1 C39A_1 C34A_1 120.0(12)
O3A_1 C39A_1 C38A_1 121.8(12)
C34A_1 C39A_1 C38A_1 117.9(10)
N3A_1 C40A_1 C38A_1 128.2(16)
N3A_1 C40A_1 H40D_1 115.9
C38A_1 C40A_1 H40D_1 115.9
C39A_1 O3A_1 Fe1_1 133.3(13)
C40A_1 N3A_1 C41_1 117.4(13)
C40A_1 N3A_1 Fe1_1 125.4(11)
C41_1 N3A_1 Fe1_1 117.2(11)
C2B_1 C1B_1 C6B_1 121.1(15)
C2B_1 C1B_1 N1B_1 110.5(13)
C6B_1 C1B_1 N1B_1 128.4(17)
C3B_1 C2B_1 C1B_1 120.1(15)
C3B_1 C2B_1 C49B_1 133.8(16)
C1B_1 C2B_1 C49B_1 106.1(12)
C4B_1 C3B_1 C2B_1 120.3(17)
C4B_1 C3B_1 H3G_1 119.9
C2B_1 C3B_1 H3G_1 119.9
C3B_1 C4B_1 C5B_1 118.1(17)
C3B_1 C4B_1 C64B_1 122(2)
C5B_1 C4B_1 C64B_1 120(2)
C6B_1 C5B_1 C4B_1 123.7(18)
C6B_1 C5B_1 H5G_1 118.2
C4B_1 C5B_1 H5G_1 118.2
C5B_1 C6B_1 C1B_1 116.6(17)
C5B_1 C6B_1 C7B_1 126(2)
C1B_1 C6B_1 C7B_1 118(2)
C52B_1 C47B_1 C48B_1 115.4(17)
C52B_1 C47B_1 C44_1 125(2)
C48B_1 C47B_1 C44_1 119.0(19)
C47B_1 C48B_1 C49B_1 121.5(15)
C47B_1 C48B_1 N1B_1 129.5(17)
C49B_1 C48B_1 N1B_1 108.9(13)
C50B_1 C49B_1 C48B_1 120.2(15)
C50B_1 C49B_1 C2B_1 132.1(17)
C48B_1 C49B_1 C2B_1 107.7(12)
C51B_1 C50B_1 C49B_1 120.5(18)
C51B_1 C50B_1 H50G_1 119.8
C49B_1 C50B_1 H50G_1 119.8
C50B_1 C51B_1 C52B_1 117.3(18)
C50B_1 C51B_1 C60B_1 121(2)
C52B_1 C51B_1 C60B_1 121(2)
C47B_1 C52B_1 C51B_1 124.7(18)
C47B_1 C52B_1 H52G_1 117.7
C51B_1 C52B_1 H52G_1 117.7
C1B_1 N1B_1 C48B_1 106.6(14)
C1B_1 N1B_1 C53_1 118(7)
C48B_1 N1B_1 C53_1 121(7)
C66B_1 C64B_1 C4B_1 114(2)
C66B_1 C64B_1 C67B_1 111(2)
C4B_1 C64B_1 C67B_1 105(3)
C66B_1 C64B_1 C65B_1 108.3(19)
C4B_1 C64B_1 C65B_1 109(2)
C67B_1 C64B_1 C65B_1 108.7(19)
C64B_1 C65B_1 H65G_1 109.5
C64B_1 C65B_1 H65H_1 109.5
H65G_1 C65B_1 H65H_1 109.5
C64B_1 C65B_1 H65I_1 109.5
H65G_1 C65B_1 H65I_1 109.5
H65H_1 C65B_1 H65I_1 109.5
C64B_1 C66B_1 H66G_1 109.5
C64B_1 C66B_1 H66H_1 109.5
H66G_1 C66B_1 H66H_1 109.5
C64B_1 C66B_1 H66I_1 109.5
H66G_1 C66B_1 H66I_1 109.5
H66H_1 C66B_1 H66I_1 109.5
C64B_1 C67B_1 H67G_1 109.5
C64B_1 C67B_1 H67H_1 109.5
H67G_1 C67B_1 H67H_1 109.5
C64B_1 C67B_1 H67I_1 109.5
H67G_1 C67B_1 H67I_1 109.5
H67H_1 C67B_1 H67I_1 109.5
C63B_1 C60B_1 C62B_1 108(2)
C63B_1 C60B_1 C51B_1 115(3)
C62B_1 C60B_1 C51B_1 113(3)
C63B_1 C60B_1 C61B_1 109(2)
C62B_1 C60B_1 C61B_1 110(2)
C51B_1 C60B_1 C61B_1 101(3)
C60B_1 C61B_1 H61G_1 109.5
C60B_1 C61B_1 H61H_1 109.5
H61G_1 C61B_1 H61H_1 109.5
C60B_1 C61B_1 H61I_1 109.5
H61G_1 C61B_1 H61I_1 109.5
H61H_1 C61B_1 H61I_1 109.5
C60B_1 C62B_1 H62G_1 109.5
C60B_1 C62B_1 H62H_1 109.5
H62G_1 C62B_1 H62H_1 109.5
C60B_1 C62B_1 H62I_1 109.5
H62G_1 C62B_1 H62I_1 109.5
H62H_1 C62B_1 H62I_1 109.5
C60B_1 C63B_1 H63G_1 109.5
C60B_1 C63B_1 H63H_1 109.5
H63G_1 C63B_1 H63H_1 109.5
C60B_1 C63B_1 H63I_1 109.5
H63G_1 C63B_1 H63I_1 109.5
H63H_1 C63B_1 H63I_1 109.5
C8B_1 C7B_1 C12B_1 119.2(16)
C8B_1 C7B_1 C6B_1 117(3)
C12B_1 C7B_1 C6B_1 124(3)
C9B_1 C8B_1 C7B_1 119.7(17)
C9B_1 C8B_1 H8G_1 120.2
C7B_1 C8B_1 H8G_1 120.2
C10B_1 C9B_1 C8B_1 121.2(17)
C10B_1 C9B_1 H9G_1 119.4
C8B_1 C9B_1 H9G_1 119.4
C9B_1 C10B_1 C11B_1 119.3(16)
C9B_1 C10B_1 N2B_1 129(4)
C11B_1 C10B_1 N2B_1 111(3)
C10B_1 C11B_1 C12B_1 119.8(17)
C10B_1 C11B_1 H11G_1 120.1
C12B_1 C11B_1 H11G_1 120.1
C11B_1 C12B_1 C7B_1 120.9(17)
C11B_1 C12B_1 H12G_1 119.6
C7B_1 C12B_1 H12G_1 119.6
N2B_1 C13B_1 C14B_1 127(2)
N2B_1 C13B_1 H13G_1 116.5
C14B_1 C13B_1 H13G_1 116.5
C19B_1 C14B_1 C15B_1 120.1(14)
C19B_1 C14B_1 C13B_1 125.7(16)
C15B_1 C14B_1 C13B_1 114.2(17)
C16B_1 C15B_1 C14B_1 120.5(16)
C16B_1 C15B_1 H15G_1 119.8
C14B_1 C15B_1 H15G_1 119.8
F1B_1 C16B_1 C15B_1 119.8(18)
F1B_1 C16B_1 C17B_1 120.8(17)
C15B_1 C16B_1 C17B_1 119.3(15)
C16B_1 C17B_1 C18B_1 120.8(16)
C16B_1 C17B_1 H17G_1 119.6
C18B_1 C17B_1 H17G_1 119.6
C17B_1 C18B_1 C19B_1 120.1(16)
O2B_1 C19B_1 C14B_1 121.5(17)
O2B_1 C19B_1 C18B_1 119.3(17)
C14B_1 C19B_1 C18B_1 119.2(14)
C19B_1 O2B_1 Fe2_1 126.8(18)
C13B_1 N2B_1 C10B_1 115(2)
C13B_1 N2B_1 Fe2_1 121.4(19)
C10B_1 N2B_1 Fe2_1 123(2)
N2C_1 C13C_1 C14C_1 126(3)
N2C_1 C13C_1 H13J_1 116.9
C14C_1 C13C_1 H13J_1 116.9
C15C_1 C14C_1 C19C_1 119.8(17)
C15C_1 C14C_1 C13C_1 115(2)
C19C_1 C14C_1 C13C_1 125(2)
C16C_1 C15C_1 C14C_1 119.9(18)
C16C_1 C15C_1 H15J_1 120.0
C14C_1 C15C_1 H15J_1 120.0
F1C_1 C16C_1 C17C_1 121(2)
F1C_1 C16C_1 C15C_1 119(2)
C17C_1 C16C_1 C15C_1 120.4(17)
C16C_1 C17C_1 C18C_1 119.7(18)
C16C_1 C17C_1 H17J_1 120.2
C18C_1 C17C_1 H17J_1 120.2
C17C_1 C18C_1 C19C_1 120.1(18)
C17C_1 C18C_1 C20C_1 120.1(14)
C19C_1 C18C_1 C20C_1 119.8(14)
O2C_1 C19C_1 C14C_1 121(2)
O2C_1 C19C_1 C18C_1 119(2)
C14C_1 C19C_1 C18C_1 120.0(17)
C19C_1 O2C_1 Fe2_1 125(4)
C13C_1 N2C_1 Fe2_1 120(5)
C21C_1 C20C_1 C25C_1 119.9(19)
C21C_1 C20C_1 C18C_1 120.2(14)
C25C_1 C20C_1 C18C_1 119.9(14)
C20C_1 C21C_1 C22C_1 120.1(19)
C20C_1 C21C_1 H21J_1 119.9
C22C_1 C21C_1 H21J_1 119.9
C21C_1 C22C_1 C23C_1 120.0(19)
C21C_1 C22C_1 H22J_1 120.0
C23C_1 C22C_1 H22J_1 120.0
C24C_1 C23C_1 C22C_1 119.8(18)
C24C_1 C23C_1 H23J_1 120.1
C22C_1 C23C_1 H23J_1 120.1
C25C_1 C24C_1 C23C_1 120.2(17)
C25C_1 C24C_1 C26C_1 120(2)
C23C_1 C24C_1 C26C_1 119(2)
C24C_1 C25C_1 C20C_1 119.9(18)
C24C_1 C25C_1 H25J_1 120.1
C20C_1 C25C_1 H25J_1 120.1
O1C_1 C26C_1 C24C_1 108(2)
O1C_1 C26C_1 H26J_1 110.1
C24C_1 C26C_1 H26J_1 110.1
O1C_1 C26C_1 H26K_1 110.1
C24C_1 C26C_1 H26K_1 110.1
H26J_1 C26C_1 H26K_1 108.4
C27C_1 O1C_1 C26C_1 109.7(18)
O1C_1 C27C_1 C28C_1 110(2)
O1C_1 C27C_1 H27J_1 109.6
C28C_1 C27C_1 H27J_1 109.6
O1C_1 C27C_1 H27K_1 109.6
C28C_1 C27C_1 H27K_1 109.6
H27J_1 C27C_1 H27K_1 108.1
C29C_1 C28C_1 C33C_1 119.9(17)
C29C_1 C28C_1 C27C_1 120(2)
C33C_1 C28C_1 C27C_1 120(2)
C30C_1 C29C_1 C28C_1 120.2(18)
C30C_1 C29C_1 H29J_1 119.9
C28C_1 C29C_1 H29J_1 119.9
C31C_1 C30C_1 C29C_1 119.9(19)
C31C_1 C30C_1 H30J_1 120.1
C29C_1 C30C_1 H30J_1 120.1
C30C_1 C31C_1 C32C_1 120.0(19)
C30C_1 C31C_1 H31J_1 120.0
C32C_1 C31C_1 H31J_1 120.0
C33C_1 C32C_1 C31C_1 120.1(19)
C33C_1 C32C_1 C34C_1 119.9(14)
C31C_1 C32C_1 C34C_1 119.8(14)
C32C_1 C33C_1 C28C_1 119.9(18)
C32C_1 C33C_1 H33J_1 120.1
C28C_1 C33C_1 H33J_1 120.1
C35C_1 C34C_1 C39C_1 120.3(18)
C35C_1 C34C_1 C32C_1 119.8(14)
C39C_1 C34C_1 C32C_1 119.9(13)
C36C_1 C35C_1 C34C_1 119.8(18)
C36C_1 C35C_1 H35J_1 120.1
C34C_1 C35C_1 H35J_1 120.1
F2C_1 C36C_1 C37C_1 120(2)
F2C_1 C36C_1 C35C_1 120(2)
C37C_1 C36C_1 C35C_1 120.4(17)
C36C_1 C37C_1 C38C_1 119.9(18)
C36C_1 C37C_1 H37J_1 120.1
C38C_1 C37C_1 H37J_1 120.1
C37C_1 C38C_1 C39C_1 120.1(16)
C37C_1 C38C_1 C40C_1 115(2)
C39C_1 C38C_1 C40C_1 124(2)
O3C_1 C39C_1 C34C_1 118(2)
O3C_1 C39C_1 C38C_1 122(2)
C34C_1 C39C_1 C38C_1 119.6(16)
N3C_1 C40C_1 C38C_1 125(3)
N3C_1 C40C_1 H40J_1 117.3
C38C_1 C40C_1 H40J_1 117.3
C39C_1 O3C_1 Fe1_1 131(3)
C40C_1 N3C_1 C41_1 118(2)
C40C_1 N3C_1 Fe1_1 120(5)
C41_1 N3C_1 Fe1_1 117.9(18)
C35D_1 C34D_1 C39D_1 119.9(14)
C34D_1 C35D_1 C36D_1 120.1(14)
C34D_1 C35D_1 H35M_1 119.9
C36D_1 C35D_1 H35M_1 119.9
F2D_1 C36D_1 C37D_1 119.1(14)
F2D_1 C36D_1 C35D_1 119.4(14)
C37D_1 C36D_1 C35D_1 121.4(13)
C36D_1 C37D_1 C38D_1 118.6(13)
C36D_1 C37D_1 H37M_1 120.7
C38D_1 C37D_1 H37M_1 120.7
C37D_1 C38D_1 C39D_1 120.5(13)
C37D_1 C38D_1 C40D_1 114.6(15)
C39D_1 C38D_1 C40D_1 124.6(15)
O3D_1 C39D_1 C38D_1 122.6(16)
O3D_1 C39D_1 C34D_1 118.3(16)
C38D_1 C39D_1 C34D_1 119.0(13)
N3D_1 C40D_1 C38D_1 125(2)
N3D_1 C40D_1 H40M_1 117.4
C38D_1 C40D_1 H40M_1 117.4
C39D_1 O3D_1 Fe1_1 130.8(18)
C40D_1 N3D_1 C41_1 116.6(16)
C40D_1 N3D_1 Fe1_1 123.7(15)
C41_1 N3D_1 Fe1_1 119.4(15)
C01A_1 N01A_1 Fe2_1 142.3(6)
N01A_1 C01A_1 C01B_1 165.2(8)
C01A_1 C01B_1 H1ZA_1 109.5
C01A_1 C01B_1 H1ZB_1 109.5
H1ZA_1 C01B_1 H1ZB_1 109.5
C01A_1 C01B_1 H1ZC_1 109.5
H1ZA_1 C01B_1 H1ZC_1 109.5
H1ZB_1 C01B_1 H1ZC_1 109.5
Cl02_1 C04A_1 Cl01_1 112.5(3)
Cl02_1 C04A_1 H4ZA_1 109.1
Cl01_1 C04A_1 H4ZA_1 109.1
Cl02_1 C04A_1 H4ZB_1 109.1
Cl01_1 C04A_1 H4ZB_1 109.1
H4ZA_1 C04A_1 H4ZB_1 107.8
C04A_1 Cl02_1 Fe1_1 109.0(9)
C19_2 O2_2 Fe3_2 132.3(3)
C13_2 N2_2 C10_2 118.5(4)
C13_2 N2_2 Fe3_2 125.0(3)
C10_2 N2_2 Fe3_2 116.1(3)
O2_2 Fe3_2 O7_2 119.0(4)
O2_2 Fe3_2 O5_2 120.87(14)
O7_2 Fe3_2 O5_2 109.4(4)
O2_2 Fe3_2 O7A_2 124.4(14)
O5_2 Fe3_2 O7A_2 107.5(15)
O2_2 Fe3_2 N2_2 89.53(14)
O7_2 Fe3_2 N2_2 108.6(4)
O5_2 Fe3_2 N2_2 105.78(14)
O7A_2 Fe3_2 N2_2 102.9(14)
C40_2 N3_2 C41_2 115.6(4)
C40_2 N3_2 Fe4_2 124.5(3)
C41_2 N3_2 Fe4_2 119.8(3)
O3A_2 Fe4_2 O4_2 133.3(18)
O3_2 Fe4_2 O4_2 128.2(8)
O3_2 Fe4_2 O6_2 119.2(9)
O4_2 Fe4_2 O6_2 111.7(3)
O4_2 Fe4_2 O3B_2 140.2(11)
O3A_2 Fe4_2 O6A_2 122(2)
O4_2 Fe4_2 O6A_2 103.7(12)
O3A_2 Fe4_2 N3_2 89.8(11)
O3_2 Fe4_2 N3_2 86.8(6)
O4_2 Fe4_2 N3_2 96.89(14)
O6_2 Fe4_2 N3_2 96.5(3)
O3B_2 Fe4_2 N3_2 82.1(9)
O6A_2 Fe4_2 N3_2 96.1(14)
O3A_2 Fe4_2 N02A_3 83.0(11)
O3_2 Fe4_2 N02A_3 85.6(6)
O4_2 Fe4_2 N02A_3 85.59(15)
O6_2 Fe4_2 N02A_3 89.7(3)
O3B_2 Fe4_2 N02A_3 91.0(8)
O6A_2 Fe4_2 N02A_3 90.7(14)
N3_2 Fe4_2 N02A_3 171.90(16)
C59_2 O4_2 Fe4_2 139.2(3)
C59_2 O5_2 Fe3_2 146.4(3)
C6_2 C1_2 N1_2 128.7(4)
C6_2 C1_2 C2_2 121.2(4)
N1_2 C1_2 C2_2 110.1(3)
C3_2 C2_2 C1_2 119.7(4)
C3_2 C2_2 C49_2 133.7(4)
C1_2 C2_2 C49_2 106.6(3)
C2_2 C3_2 C4_2 120.9(4)
C2_2 C3_2 H3_2 119.5
C4_2 C3_2 H3_2 119.5
C3_2 C4_2 C5_2 117.8(4)
C3_2 C4_2 C64_2 120.6(4)
C5_2 C4_2 C64_2 121.6(4)
C6_2 C5_2 C4_2 123.3(4)
C6_2 C5_2 H5_2 118.4
C4_2 C5_2 H5_2 118.4
C5_2 C6_2 C1_2 117.0(4)
C5_2 C6_2 C7_2 121.1(4)
C1_2 C6_2 C7_2 121.9(4)
C52_2 C47_2 C48_2 116.2(4)
C52_2 C47_2 C44_2 122.1(4)
C48_2 C47_2 C44_2 121.7(4)
C49_2 C48_2 C47_2 121.5(4)
C49_2 C48_2 N1_2 110.1(3)
C47_2 C48_2 N1_2 128.4(4)
C48_2 C49_2 C50_2 120.0(4)
C48_2 C49_2 C2_2 107.0(3)
C50_2 C49_2 C2_2 133.0(4)
C51_2 C50_2 C49_2 120.2(4)
C51_2 C50_2 H50_2 119.9
C49_2 C50_2 H50_2 119.9
C50_2 C51_2 C52_2 118.0(4)
C50_2 C51_2 C60_2 123.3(4)
C52_2 C51_2 C60_2 118.7(4)
C47_2 C52_2 C51_2 123.8(4)
C47_2 C52_2 H52_2 118.1
C51_2 C52_2 H52_2 118.1
C1_2 N1_2 C48_2 106.3(3)
C1_2 N1_2 C53_2 118.6(3)
C48_2 N1_2 C53_2 118.7(3)
C8_2 C7_2 C12_2 118.7(4)
C8_2 C7_2 C6_2 121.3(4)
C12_2 C7_2 C6_2 120.0(4)
C7_2 C8_2 C9_2 120.6(4)
C7_2 C8_2 H8_2 119.7
C9_2 C8_2 H8_2 119.7
C10_2 C9_2 C8_2 119.5(4)
C10_2 C9_2 H9_2 120.3
C8_2 C9_2 H9_2 120.3
C9_2 C10_2 C11_2 120.5(4)
C9_2 C10_2 N2_2 121.7(4)
C11_2 C10_2 N2_2 117.8(4)
C12_2 C11_2 C10_2 119.4(4)
C12_2 C11_2 H11_2 120.3
C10_2 C11_2 H11_2 120.3
C11_2 C12_2 C7_2 121.1(4)
C11_2 C12_2 H12_2 119.4
C7_2 C12_2 H12_2 119.4
N2_2 C13_2 C14_2 126.3(4)
N2_2 C13_2 H13_2 116.8
C14_2 C13_2 H13_2 116.8
C15_2 C14_2 C19_2 121.1(4)
C15_2 C14_2 C13_2 115.6(4)
C19_2 C14_2 C13_2 123.2(4)
C16_2 C15_2 C14_2 118.4(4)
C16_2 C15_2 H15_2 120.8
C14_2 C15_2 H15_2 120.8
F1_2 C16_2 C15_2 119.6(4)
F1_2 C16_2 C17_2 118.3(4)
C15_2 C16_2 C17_2 122.1(4)
C18_2 C17_2 C16_2 120.9(4)
C18_2 C17_2 H17_2 119.5
C16_2 C17_2 H17_2 119.5
C17_2 C18_2 C19_2 119.6(5)
C17_2 C18_2 C20_2 119.0(7)
C19_2 C18_2 C20_2 121.1(7)
C17_2 C18_2 C20A_2 123.1(11)
C19_2 C18_2 C20A_2 117.0(11)
C17_2 C18_2 C20B_2 118.4(14)
C19_2 C18_2 C20B_2 120.2(14)
O2_2 C19_2 C14_2 123.3(4)
O2_2 C19_2 C18_2 118.9(4)
C14_2 C19_2 C18_2 117.7(4)
C25_2 C20_2 C21_2 119.5(8)
C25_2 C20_2 C18_2 120.1(10)
C21_2 C20_2 C18_2 120.3(10)
C22_2 C21_2 C20_2 120.9(8)
C22_2 C21_2 H21_2 119.5
C20_2 C21_2 H21_2 119.5
C21_2 C22_2 C23_2 120.0(8)
C21_2 C22_2 H22_2 120.0
C23_2 C22_2 H22_2 120.0
C22_2 C23_2 C24_2 119.5(8)
C22_2 C23_2 H23_2 120.3
C24_2 C23_2 H23_2 120.3
C25_2 C24_2 C23_2 120.1(8)
C25_2 C24_2 C26_2 121.4(8)
C23_2 C24_2 C26_2 118.3(8)
C20_2 C25_2 C24_2 120.0(8)
C20_2 C25_2 H25_2 120.0
C24_2 C25_2 H25_2 120.0
O1_2 C26_2 C24_2 107.1(9)
O1_2 C26_2 H26A_2 110.3
C24_2 C26_2 H26A_2 110.3
O1_2 C26_2 H26B_2 110.3
C24_2 C26_2 H26B_2 110.3
H26A_2 C26_2 H26B_2 108.6
C26_2 O1_2 C27_2 109.8(9)
O1_2 C27_2 C28_2 108.9(10)
O1_2 C27_2 H27A_2 109.9
C28_2 C27_2 H27A_2 109.9
O1_2 C27_2 H27B_2 109.9
C28_2 C27_2 H27B_2 109.9
H27A_2 C27_2 H27B_2 108.3
C33_2 C28_2 C29_2 119.0(9)
C33_2 C28_2 C27_2 121.4(9)
C29_2 C28_2 C27_2 119.4(9)
C30_2 C29_2 C28_2 119.8(9)
C30_2 C29_2 H29_2 120.1
C28_2 C29_2 H29_2 120.1
C31_2 C30_2 C29_2 120.4(10)
C31_2 C30_2 H30_2 119.8
C29_2 C30_2 H30_2 119.8
C30_2 C31_2 C32_2 120.3(9)
C30_2 C31_2 H31_2 119.9
C32_2 C31_2 H31_2 119.9
C33_2 C32_2 C31_2 119.0(8)
C33_2 C32_2 C34_2 120.4(8)
C31_2 C32_2 C34_2 120.5(9)
C32_2 C33_2 C28_2 121.2(9)
C32_2 C33_2 H33_2 119.4
C28_2 C33_2 H33_2 119.4
C35_2 C34_2 C39_2 119.4(8)
C35_2 C34_2 C32_2 119.1(8)
C39_2 C34_2 C32_2 121.5(8)
C36_2 C35_2 C34_2 120.9(8)
C36_2 C35_2 H35_2 119.6
C34_2 C35_2 H35_2 119.6
F2_2 C36_2 C37_2 118.8(10)
F2_2 C36_2 C35_2 119.5(9)
C37_2 C36_2 C35_2 121.7(8)
C36_2 C37_2 C38_2 118.7(9)
C36_2 C37_2 H37_2 120.7
C38_2 C37_2 H37_2 120.7
C37_2 C38_2 C39_2 121.5(9)
C37_2 C38_2 C40_2 115.6(10)
C39_2 C38_2 C40_2 122.8(10)
O3_2 C39_2 C38_2 123.3(10)
O3_2 C39_2 C34_2 118.9(10)
C38_2 C39_2 C34_2 117.8(8)
C39_2 O3_2 Fe4_2 133.6(14)
C21A_2 C20A_2 C25A_2 118.9(12)
C21A_2 C20A_2 C18_2 114.7(16)
C25A_2 C20A_2 C18_2 126.4(16)
C22A_2 C21A_2 C20A_2 120.3(13)
C22A_2 C21A_2 H21D_2 119.8
C20A_2 C21A_2 H21D_2 119.8
C21A_2 C22A_2 C23A_2 119.8(14)
C21A_2 C22A_2 H22D_2 120.1
C23A_2 C22A_2 H22D_2 120.1
C24A_2 C23A_2 C22A_2 121.1(13)
C24A_2 C23A_2 H23D_2 119.4
C22A_2 C23A_2 H23D_2 119.4
C23A_2 C24A_2 C25A_2 118.1(13)
C23A_2 C24A_2 C26A_2 121.4(13)
C25A_2 C24A_2 C26A_2 120.5(13)
C20A_2 C25A_2 C24A_2 121.7(13)
C20A_2 C25A_2 H25D_2 119.2
C24A_2 C25A_2 H25D_2 119.2
O1A_2 C26A_2 C24A_2 112.4(15)
O1A_2 C26A_2 H26D_2 109.1
C24A_2 C26A_2 H26D_2 109.1
O1A_2 C26A_2 H26E_2 109.1
C24A_2 C26A_2 H26E_2 109.1
H26D_2 C26A_2 H26E_2 107.9
C27A_2 O1A_2 C26A_2 114.4(13)
O1A_2 C27A_2 C28A_2 114.8(14)
O1A_2 C27A_2 H27D_2 108.6
C28A_2 C27A_2 H27D_2 108.6
O1A_2 C27A_2 H27E_2 108.6
C28A_2 C27A_2 H27E_2 108.6
H27D_2 C27A_2 H27E_2 107.5
C33A_2 C28A_2 C29A_2 119.3(14)
C33A_2 C28A_2 C27A_2 123.8(14)
C29A_2 C28A_2 C27A_2 116.9(14)
C30A_2 C29A_2 C28A_2 120.4(15)
C30A_2 C29A_2 H29D_2 119.8
C28A_2 C29A_2 H29D_2 119.8
C29A_2 C30A_2 C31A_2 120.1(16)
C29A_2 C30A_2 H30D_2 119.9
C31A_2 C30A_2 H30D_2 119.9
C30A_2 C31A_2 C32A_2 119.9(15)
C30A_2 C31A_2 H31D_2 120.0
C32A_2 C31A_2 H31D_2 120.0
C33A_2 C32A_2 C31A_2 119.6(14)
C33A_2 C32A_2 C34A_2 123.0(14)
C31A_2 C32A_2 C34A_2 117.2(14)
C32A_2 C33A_2 C28A_2 120.5(14)
C32A_2 C33A_2 H33D_2 119.7
C28A_2 C33A_2 H33D_2 119.7
C35A_2 C34A_2 C39A_2 118.7(13)
C35A_2 C34A_2 C32A_2 117.4(14)
C39A_2 C34A_2 C32A_2 123.8(14)
C36A_2 C35A_2 C34A_2 120.8(13)
C36A_2 C35A_2 H35D_2 119.6
C34A_2 C35A_2 H35D_2 119.6
F2A_2 C36A_2 C35A_2 120.1(16)
F2A_2 C36A_2 C37A_2 118.2(16)
C35A_2 C36A_2 C37A_2 121.6(14)
C36A_2 C37A_2 C38A_2 118.5(14)
C36A_2 C37A_2 H37D_2 120.8
C38A_2 C37A_2 H37D_2 120.8
C37A_2 C38A_2 C39A_2 120.2(14)
C37A_2 C38A_2 C40_2 112.6(17)
C39A_2 C38A_2 C40_2 127.0(17)
O3A_2 C39A_2 C38A_2 121.3(18)
O3A_2 C39A_2 C34A_2 118.7(17)
C38A_2 C39A_2 C34A_2 120.0(13)
C39A_2 O3A_2 Fe4_2 133(3)
C25B_2 C20B_2 C21B_2 118.1(15)
C25B_2 C20B_2 C18_2 121(2)
C21B_2 C20B_2 C18_2 121(3)
C22B_2 C21B_2 C20B_2 120.9(16)
C22B_2 C21B_2 H21G_2 119.5
C20B_2 C21B_2 H21G_2 119.5
C21B_2 C22B_2 C23B_2 120.1(16)
C21B_2 C22B_2 H22G_2 120.0
C23B_2 C22B_2 H22G_2 120.0
C22B_2 C23B_2 C24B_2 120.6(16)
C22B_2 C23B_2 H23G_2 119.7
C24B_2 C23B_2 H23G_2 119.7
C23B_2 C24B_2 C25B_2 118.4(15)
C23B_2 C24B_2 C26B_2 121.0(16)
C25B_2 C24B_2 C26B_2 120.6(17)
C20B_2 C25B_2 C24B_2 121.9(15)
C20B_2 C25B_2 H25G_2 119.0
C24B_2 C25B_2 H25G_2 119.0
O1B_2 C26B_2 C24B_2 112.3(19)
O1B_2 C26B_2 H26G_2 109.1
C24B_2 C26B_2 H26G_2 109.1
O1B_2 C26B_2 H26H_2 109.1
C24B_2 C26B_2 H26H_2 109.1
H26G_2 C26B_2 H26H_2 107.9
C26B_2 O1B_2 C27B_2 114(2)
O1B_2 C27B_2 C28B_2 115.2(19)
O1B_2 C27B_2 H27G_2 108.5
C28B_2 C27B_2 H27G_2 108.5
O1B_2 C27B_2 H27H_2 108.5
C28B_2 C27B_2 H27H_2 108.5
H27G_2 C27B_2 H27H_2 107.5
C33B_2 C28B_2 C29B_2 118.2(15)
C33B_2 C28B_2 C27B_2 119.5(17)
C29B_2 C28B_2 C27B_2 122.3(17)
C30B_2 C29B_2 C28B_2 120.8(16)
C30B_2 C29B_2 H29G_2 119.6
C28B_2 C29B_2 H29G_2 119.6
C31B_2 C30B_2 C29B_2 120.4(16)
C31B_2 C30B_2 H30G_2 119.8
C29B_2 C30B_2 H30G_2 119.8
C30B_2 C31B_2 C32B_2 119.2(16)
C30B_2 C31B_2 H31G_2 120.4
C32B_2 C31B_2 H31G_2 120.4
C33B_2 C32B_2 C31B_2 120.2(15)
C33B_2 C32B_2 C34B_2 121.2(14)
C31B_2 C32B_2 C34B_2 118.6(14)
C32B_2 C33B_2 C28B_2 121.3(16)
C32B_2 C33B_2 H33G_2 119.4
C28B_2 C33B_2 H33G_2 119.4
C35B_2 C34B_2 C39B_2 120.5(14)
C35B_2 C34B_2 C32B_2 119.6(14)
C39B_2 C34B_2 C32B_2 120.0(14)
C36B_2 C35B_2 C34B_2 120.2(15)
C36B_2 C35B_2 H35G_2 119.9
C34B_2 C35B_2 H35G_2 119.9
F2B_2 C36B_2 C37B_2 120.8(17)
F2B_2 C36B_2 C35B_2 118.7(17)
C37B_2 C36B_2 C35B_2 120.3(15)
C36B_2 C37B_2 C38B_2 119.6(16)
C36B_2 C37B_2 H37G_2 120.2
C38B_2 C37B_2 H37G_2 120.2
C37B_2 C38B_2 C39B_2 120.9(15)
C37B_2 C38B_2 C40_2 120.9(18)
C39B_2 C38B_2 C40_2 117.8(17)
O3B_2 C39B_2 C38B_2 121.7(17)
O3B_2 C39B_2 C34B_2 119.9(17)
C38B_2 C39B_2 C34B_2 118.4(14)
C39B_2 O3B_2 Fe4_2 138(2)
N3_2 C40_2 C38B_2 134.3(12)
N3_2 C40_2 C38_2 127.5(7)
N3_2 C40_2 C38A_2 123.0(12)
N3_2 C40_2 H40_2 116.2
C38_2 C40_2 H40_2 116.2
C46_2 C41_2 C42_2 119.5(4)
C46_2 C41_2 N3_2 121.4(4)
C42_2 C41_2 N3_2 119.1(4)
C43_2 C42_2 C41_2 119.1(4)
C43_2 C42_2 H42_2 120.4
C41_2 C42_2 H42_2 120.4
C42_2 C43_2 C44_2 122.2(4)
C42_2 C43_2 H43_2 118.9
C44_2 C43_2 H43_2 118.9
C43_2 C44_2 C45_2 117.8(4)
C43_2 C44_2 C47_2 121.0(4)
C45_2 C44_2 C47_2 121.0(4)
C46_2 C45_2 C44_2 120.4(4)
C46_2 C45_2 H45_2 119.8
C44_2 C45_2 H45_2 119.8
C41_2 C46_2 C45_2 120.8(4)
C41_2 C46_2 H46_2 119.6
C45_2 C46_2 H46_2 119.6
N1_2 C53_2 C54A_2 118.2(7)
N1_2 C53_2 C54_2 109.9(6)
N1_2 C53_2 H53A_2 109.7
C54_2 C53_2 H53A_2 109.7
N1_2 C53_2 H53B_2 109.7
C54_2 C53_2 H53B_2 109.7
H53A_2 C53_2 H53B_2 108.2
N1_2 C53_2 H53E_2 107.8
C54A_2 C53_2 H53E_2 107.8
N1_2 C53_2 H53F_2 107.8
C54A_2 C53_2 H53F_2 107.8
H53E_2 C53_2 H53F_2 107.1
C53_2 C54_2 C55_2 109.9(8)
C53_2 C54_2 H54A_2 109.7
C55_2 C54_2 H54A_2 109.7
C53_2 C54_2 H54B_2 109.7
C55_2 C54_2 H54B_2 109.7
H54A_2 C54_2 H54B_2 108.2
C56_2 C55_2 C54_2 112.5(8)
C56_2 C55_2 H55A_2 109.1
C54_2 C55_2 H55A_2 109.1
C56_2 C55_2 H55B_2 109.1
C54_2 C55_2 H55B_2 109.1
H55A_2 C55_2 H55B_2 107.8
C53_2 C54A_2 C55A_2 113.2(11)
C53_2 C54A_2 H54D_2 108.9
C55A_2 C54A_2 H54D_2 108.9
C53_2 C54A_2 H54E_2 108.9
C55A_2 C54A_2 H54E_2 108.9
H54D_2 C54A_2 H54E_2 107.8
C54A_2 C55A_2 C56_2 111.9(11)
C54A_2 C55A_2 H55D_2 109.2
C56_2 C55A_2 H55D_2 109.2
C54A_2 C55A_2 H55E_2 109.2
C56_2 C55A_2 H55E_2 109.2
H55D_2 C55A_2 H55E_2 107.9
C55_2 C56_2 C57_2 118.6(7)
C57_2 C56_2 C55A_2 109.1(7)
C55_2 C56_2 H56A_2 107.7
C57_2 C56_2 H56A_2 107.7
C55_2 C56_2 H56B_2 107.7
C57_2 C56_2 H56B_2 107.7
H56A_2 C56_2 H56B_2 107.1
C57_2 C56_2 H56D_2 109.9
C55A_2 C56_2 H56D_2 109.9
C57_2 C56_2 H56E_2 109.9
C55A_2 C56_2 H56E_2 109.9
H56D_2 C56_2 H56E_2 108.3
C56_2 C57_2 C58_2 113.8(4)
C56_2 C57_2 H57A_2 108.8
C58_2 C57_2 H57A_2 108.8
C56_2 C57_2 H57B_2 108.8
C58_2 C57_2 H57B_2 108.8
H57A_2 C57_2 H57B_2 107.7
C59_2 C58_2 C57_2 113.8(4)
C59_2 C58_2 H58A_2 108.8
C57_2 C58_2 H58A_2 108.8
C59_2 C58_2 H58B_2 108.8
C57_2 C58_2 H58B_2 108.8
H58A_2 C58_2 H58B_2 107.7
O5_2 C59_2 O4_2 124.6(4)
O5_2 C59_2 C58_2 117.2(4)
O4_2 C59_2 C58_2 118.2(4)
C63_2 C60_2 C51_2 111.9(3)
C63_2 C60_2 C61_2 108.0(4)
C51_2 C60_2 C61_2 110.4(4)
C63_2 C60_2 C62_2 108.4(4)
C51_2 C60_2 C62_2 109.5(4)
C61_2 C60_2 C62_2 108.6(4)
C60_2 C61_2 H61A_2 109.5
C60_2 C61_2 H61B_2 109.5
H61A_2 C61_2 H61B_2 109.5
C60_2 C61_2 H61C_2 109.5
H61A_2 C61_2 H61C_2 109.5
H61B_2 C61_2 H61C_2 109.5
C60_2 C62_2 H62A_2 109.5
C60_2 C62_2 H62B_2 109.5
H62A_2 C62_2 H62B_2 109.5
C60_2 C62_2 H62C_2 109.5
H62A_2 C62_2 H62C_2 109.5
H62B_2 C62_2 H62C_2 109.5
C60_2 C63_2 H63A_2 109.5
C60_2 C63_2 H63B_2 109.5
H63A_2 C63_2 H63B_2 109.5
C60_2 C63_2 H63C_2 109.5
H63A_2 C63_2 H63C_2 109.5
H63B_2 C63_2 H63C_2 109.5
C4_2 C64_2 C65_2 109.8(4)
C4_2 C64_2 C67_2 112.5(4)
C65_2 C64_2 C67_2 107.9(5)
C4_2 C64_2 C66_2 108.7(4)
C65_2 C64_2 C66_2 110.4(4)
C67_2 C64_2 C66_2 107.6(4)
C64_2 C65_2 H65A_2 109.5
C64_2 C65_2 H65B_2 109.5
H65A_2 C65_2 H65B_2 109.5
C64_2 C65_2 H65C_2 109.5
H65A_2 C65_2 H65C_2 109.5
H65B_2 C65_2 H65C_2 109.5
C64_2 C66_2 H66A_2 109.5
C64_2 C66_2 H66B_2 109.5
H66A_2 C66_2 H66B_2 109.5
C64_2 C66_2 H66C_2 109.5
H66A_2 C66_2 H66C_2 109.5
H66B_2 C66_2 H66C_2 109.5
C64_2 C67_2 H67A_2 109.5
C64_2 C67_2 H67B_2 109.5
H67A_2 C67_2 H67B_2 109.5
C64_2 C67_2 H67C_2 109.5
H67A_2 C67_2 H67C_2 109.5
H67B_2 C67_2 H67C_2 109.5
O7_2 C68_2 O6_2 126.5(8)
O6A_2 C68_2 O7A_2 120(3)
O7_2 C68_2 C69_2 116.6(8)
O6_2 C68_2 C69_2 116.8(7)
O6A_2 C68_2 C69A_2 126(3)
O7A_2 C68_2 C69A_2 113(3)
C82_2 C69_2 C70_2 122.0(5)
C82_2 C69_2 C68_2 116.9(5)
C70_2 C69_2 C68_2 121.0(5)
C69_2 C70_2 C75_2 118.8(5)
C69_2 C70_2 C71_2 122.1(5)
C75_2 C70_2 C71_2 119.1(5)
C72_2 C71_2 C70_2 119.9(6)
C72_2 C71_2 H71_2 120.1
C70_2 C71_2 H71_2 120.1
C71_2 C72_2 C73_2 121.0(6)
C71_2 C72_2 H72_2 119.5
C73_2 C72_2 H72_2 119.5
C74_2 C73_2 C72_2 120.6(6)
C74_2 C73_2 H73_2 119.7
C72_2 C73_2 H73_2 119.7
C73_2 C74_2 C75_2 119.9(6)
C73_2 C74_2 H74_2 120.0
C75_2 C74_2 H74_2 120.0
C76_2 C75_2 C70_2 119.5(5)
C76_2 C75_2 C74_2 121.0(5)
C70_2 C75_2 C74_2 119.5(5)
C77_2 C76_2 C75_2 121.5(5)
C77_2 C76_2 H76_2 119.2
C75_2 C76_2 H76_2 119.2
C76_2 C77_2 C78_2 121.8(6)
C76_2 C77_2 C82_2 119.5(5)
C78_2 C77_2 C82_2 118.7(5)
C79_2 C78_2 C77_2 121.5(6)
C79_2 C78_2 H78_2 119.3
C77_2 C78_2 H78_2 119.3
C78_2 C79_2 C80_2 119.6(6)
C78_2 C79_2 H79_2 120.2
C80_2 C79_2 H79_2 120.2
C81_2 C80_2 C79_2 120.9(6)
C81_2 C80_2 H80_2 119.6
C79_2 C80_2 H80_2 119.6
C80_2 C81_2 C82_2 120.6(6)
C80_2 C81_2 H81_2 119.7
C82_2 C81_2 H81_2 119.7
C69_2 C82_2 C81_2 122.7(6)
C69_2 C82_2 C77_2 118.6(5)
C81_2 C82_2 C77_2 118.7(5)
C68_2 O6_2 Fe4_2 135.9(7)
C68_2 O7_2 Fe3_2 152.3(9)
C82A_2 C69A_2 C70A_2 120.1(13)
C82A_2 C69A_2 C68_2 122.8(14)
C70A_2 C69A_2 C68_2 116.5(14)
C71A_2 C70A_2 C69A_2 121.8(14)
C71A_2 C70A_2 C75A_2 118.4(13)
C69A_2 C70A_2 C75A_2 119.5(12)
C72A_2 C71A_2 C70A_2 120.7(15)
C72A_2 C71A_2 H71D_2 119.6
C70A_2 C71A_2 H71D_2 119.6
C71A_2 C72A_2 C73A_2 120.4(15)
C71A_2 C72A_2 H72D_2 119.8
C73A_2 C72A_2 H72D_2 119.8
C74A_2 C73A_2 C72A_2 119.4(15)
C74A_2 C73A_2 H73D_2 120.3
C72A_2 C73A_2 H73D_2 120.3
C73A_2 C74A_2 C75A_2 120.4(15)
C73A_2 C74A_2 H74D_2 119.8
C75A_2 C74A_2 H74D_2 119.8
C76A_2 C75A_2 C74A_2 120.4(14)
C76A_2 C75A_2 C70A_2 119.1(13)
C74A_2 C75A_2 C70A_2 120.4(13)
C75A_2 C76A_2 C77A_2 121.3(14)
C75A_2 C76A_2 H76D_2 119.4
C77A_2 C76A_2 H76D_2 119.4
C76A_2 C77A_2 C78A_2 120.7(13)
C76A_2 C77A_2 C82A_2 119.2(13)
C78A_2 C77A_2 C82A_2 120.1(12)
C79A_2 C78A_2 C77A_2 120.9(14)
C79A_2 C78A_2 H78D_2 119.5
C77A_2 C78A_2 H78D_2 119.5
C78A_2 C79A_2 C80A_2 118.8(15)
C78A_2 C79A_2 H79D_2 120.6
C80A_2 C79A_2 H79D_2 120.6
C81A_2 C80A_2 C79A_2 120.5(15)
C81A_2 C80A_2 H80D_2 119.7
C79A_2 C80A_2 H80D_2 119.7
C80A_2 C81A_2 C82A_2 121.0(15)
C80A_2 C81A_2 H81D_2 119.5
C82A_2 C81A_2 H81D_2 119.5
C69A_2 C82A_2 C81A_2 121.8(14)
C69A_2 C82A_2 C77A_2 119.8(13)
C81A_2 C82A_2 C77A_2 118.4(13)
C68_2 O6A_2 Fe4_2 143(4)
C68_2 O7A_2 Fe3_2 137(3)
O2B_3 Fe1_3 O4_3 138.3(10)
O2A_3 Fe1_3 O4_3 120.6(15)
O2C_3 Fe1_3 O4_3 113.7(18)
O4_3 Fe1_3 O2_3 126.2(9)
O2B_3 Fe1_3 O6_3 107.8(10)
O2A_3 Fe1_3 O6_3 124.6(16)
O2C_3 Fe1_3 O6_3 130.7(19)
O4_3 Fe1_3 O6_3 113.71(13)
O2_3 Fe1_3 O6_3 119.2(9)
O2B_3 Fe1_3 N2_3 82.8(8)
O2A_3 Fe1_3 N2_3 87.6(10)
O2C_3 Fe1_3 N2_3 90.7(13)
O4_3 Fe1_3 N2_3 96.64(13)
O2_3 Fe1_3 N2_3 87.0(6)
O6_3 Fe1_3 N2_3 96.38(13)
O2B_3 Fe1_3 O8_3 95.2(7)
O2A_3 Fe1_3 O8_3 90.1(10)
O2C_3 Fe1_3 O8_3 87.0(13)
O4_3 Fe1_3 O8_3 83.96(13)
O2_3 Fe1_3 O8_3 90.8(6)
O6_3 Fe1_3 O8_3 85.41(12)
N2_3 Fe1_3 O8_3 177.68(13)
C1_3 N1_3 C48_3 105.7(3)
C1_3 N1_3 C53_3 119.0(3)
C48_3 N1_3 C53_3 119.6(3)
N1_3 C1_3 C2_3 110.7(4)
N1_3 C1_3 C6_3 128.9(4)
C2_3 C1_3 C6_3 120.3(4)
O3_3 Fe2_3 O5_3 116.5(8)
O3A_3 Fe2_3 O5_3 120.3(12)
O3_3 Fe2_3 O7_3 121.4(8)
O3A_3 Fe2_3 O7_3 119.1(12)
O5_3 Fe2_3 O7_3 119.93(14)
O3_3 Fe2_3 N3_3 91.2(5)
O3A_3 Fe2_3 N3_3 84.9(7)
O5_3 Fe2_3 N3_3 95.31(14)
O7_3 Fe2_3 N3_3 98.15(14)
O3_3 Fe2_3 O8_3 87.8(5)
O3A_3 Fe2_3 O8_3 94.5(7)
O5_3 Fe2_3 O8_3 80.48(13)
O7_3 Fe2_3 O8_3 86.76(12)
N3_3 Fe2_3 O8_3 174.72(14)
C13_3 N2_3 C10_3 117.9(4)
C13_3 N2_3 Fe1_3 125.3(3)
C10_3 N2_3 Fe1_3 116.4(3)
C3_3 C2_3 C1_3 120.6(4)
C3_3 C2_3 C49_3 133.0(4)
C1_3 C2_3 C49_3 106.4(4)
C40_3 N3_3 C41_3 120.7(8)
C40A_3 N3_3 C41_3 110.9(9)
C40_3 N3_3 Fe2_3 120.0(8)
C40A_3 N3_3 Fe2_3 127.9(9)
C41_3 N3_3 Fe2_3 119.3(3)
C4_3 C3_3 C2_3 120.3(4)
C4_3 C3_3 H3_3 119.9
C2_3 C3_3 H3_3 119.9
C59_3 O4_3 Fe1_3 139.3(3)
C3_3 C4_3 C5_3 117.6(4)
C3_3 C4_3 C64_3 120.3(4)
C5_3 C4_3 C64_3 122.1(4)
C59_3 O5_3 Fe2_3 134.5(3)
C6_3 C5_3 C4_3 124.2(4)
C6_3 C5_3 H5_3 117.9
C4_3 C5_3 H5_3 117.9
C68_3 O6_3 Fe1_3 136.8(3)
C5_3 C6_3 C1_3 116.6(4)
C5_3 C6_3 C7_3 121.7(4)
C1_3 C6_3 C7_3 121.7(4)
C68_3 O7_3 Fe2_3 140.4(3)
C12_3 C7_3 C8_3 117.7(4)
C12_3 C7_3 C6_3 119.7(4)
C8_3 C7_3 C6_3 122.6(4)
C9_3 C8_3 C7_3 121.3(4)
C9_3 C8_3 H8_3 119.4
C7_3 C8_3 H8_3 119.4
C8_3 C9_3 C10_3 119.9(4)
C8_3 C9_3 H9_3 120.0
C10_3 C9_3 H9_3 120.0
C9_3 C10_3 C11_3 119.4(4)
C9_3 C10_3 N2_3 121.8(4)
C11_3 C10_3 N2_3 118.8(4)
C12_3 C11_3 C10_3 120.1(4)
C12_3 C11_3 H11_3 120.0
C10_3 C11_3 H11_3 120.0
C11_3 C12_3 C7_3 121.5(4)
C11_3 C12_3 H12_3 119.2
C7_3 C12_3 H12_3 119.2
N2_3 C13_3 C14B_3 130.9(9)
N2_3 C13_3 C14_3 126.6(7)
N2_3 C13_3 C14C_3 119.3(15)
N2_3 C13_3 C14A_3 124.6(10)
N2_3 C13_3 H13_3 116.7
C14_3 C13_3 H13_3 116.7
C15_3 C14_3 C19_3 119.5(9)
C15_3 C14_3 C13_3 115.2(10)
C19_3 C14_3 C13_3 123.8(11)
C16_3 C15_3 C14_3 119.4(10)
C16_3 C15_3 H15_3 120.3
C14_3 C15_3 H15_3 120.3
F1_3 C16_3 C15_3 120.3(12)
F1_3 C16_3 C17_3 117.4(11)
C15_3 C16_3 C17_3 122.3(9)
C16_3 C17_3 C18_3 119.6(9)
C16_3 C17_3 H17_3 120.2
C18_3 C17_3 H17_3 120.2
C17_3 C18_3 C19_3 119.5(9)
C17_3 C18_3 C20_3 120.7(8)
C19_3 C18_3 C20_3 119.7(8)
O2_3 C19_3 C18_3 119.4(10)
O2_3 C19_3 C14_3 121.3(11)
C18_3 C19_3 C14_3 119.3(8)
C19_3 O2_3 Fe1_3 133.5(13)
C25_3 C20_3 C21_3 117.6(9)
C25_3 C20_3 C18_3 122.1(9)
C21_3 C20_3 C18_3 120.3(9)
C22_3 C21_3 C20_3 121.5(11)
C22_3 C21_3 H21_3 119.3
C20_3 C21_3 H21_3 119.3
C23_3 C22_3 C21_3 119.8(11)
C23_3 C22_3 H22_3 120.1
C21_3 C22_3 H22_3 120.1
C22_3 C23_3 C24_3 120.3(10)
C22_3 C23_3 H23_3 119.8
C24_3 C23_3 H23_3 119.8
C25_3 C24_3 C23_3 118.9(10)
C25_3 C24_3 C26_3 121.3(9)
C23_3 C24_3 C26_3 119.4(9)
C24_3 C25_3 C20_3 121.8(10)
C24_3 C25_3 H25_3 119.1
C20_3 C25_3 H25_3 119.1
O1_3 C26_3 C24_3 111.9(9)
O1_3 C26_3 H26A_3 109.2
C24_3 C26_3 H26A_3 109.2
O1_3 C26_3 H26B_3 109.2
C24_3 C26_3 H26B_3 109.2
H26A_3 C26_3 H26B_3 107.9
C26_3 O1_3 C27_3 107.7(11)
O1_3 C27_3 C28_3 108.9(8)
O1_3 C27_3 H27A_3 109.9
C28_3 C27_3 H27A_3 109.9
O1_3 C27_3 H27B_3 109.9
C28_3 C27_3 H27B_3 109.9
H27A_3 C27_3 H27B_3 108.3
C29_3 C28_3 C33_3 119.7(10)
C29_3 C28_3 C27_3 121.5(10)
C33_3 C28_3 C27_3 118.8(10)
C28_3 C29_3 C30_3 120.5(11)
C28_3 C29_3 H29_3 119.8
C30_3 C29_3 H29_3 119.8
C31_3 C30_3 C29_3 119.5(12)
C31_3 C30_3 H30_3 120.3
C29_3 C30_3 H30_3 120.3
C30_3 C31_3 C32_3 120.9(11)
C30_3 C31_3 H31_3 119.5
C32_3 C31_3 H31_3 119.5
C33_3 C32_3 C31_3 119.4(11)
C33_3 C32_3 C34_3 121.6(10)
C31_3 C32_3 C34_3 118.9(9)
C32_3 C33_3 C28_3 120.0(11)
C32_3 C33_3 H33_3 120.0
C28_3 C33_3 H33_3 120.0
C35_3 C34_3 C39_3 118.9(8)
C35_3 C34_3 C32_3 120.7(8)
C39_3 C34_3 C32_3 120.4(8)
C36_3 C35_3 C34_3 121.5(9)
C36_3 C35_3 H35_3 119.2
C34_3 C35_3 H35_3 119.2
C35_3 C36_3 F2_3 119.5(9)
C35_3 C36_3 C37_3 121.8(8)
F2_3 C36_3 C37_3 118.7(9)
C36_3 C37_3 C38_3 118.2(8)
C36_3 C37_3 H37_3 120.9
C38_3 C37_3 H37_3 120.9
C39_3 C38_3 C37_3 120.9(8)
C39_3 C38_3 C40_3 125.2(9)
C37_3 C38_3 C40_3 113.9(9)
O3_3 C39_3 C38_3 121.9(9)
O3_3 C39_3 C34_3 119.3(10)
C38_3 C39_3 C34_3 118.6(7)
N3_3 C40_3 C38_3 129.2(13)
N3_3 C40_3 H40_3 115.4
C38_3 C40_3 H40_3 115.4
C39_3 O3_3 Fe2_3 132.3(11)
C15A_3 C14A_3 C19A_3 117.1(12)
C15A_3 C14A_3 C13_3 119.3(15)
C19A_3 C14A_3 C13_3 123.3(16)
C16A_3 C15A_3 C14A_3 120.3(13)
C16A_3 C15A_3 H15D_3 119.9
C14A_3 C15A_3 H15D_3 119.9
F1A_3 C16A_3 C17A_3 120.2(15)
F1A_3 C16A_3 C15A_3 117.2(15)
C17A_3 C16A_3 C15A_3 122.2(13)
C16A_3 C17A_3 C18A_3 118.5(13)
C16A_3 C17A_3 H17D_3 120.7
C18A_3 C17A_3 H17D_3 120.7
C17A_3 C18A_3 C19A_3 120.6(12)
C17A_3 C18A_3 C20A_3 117.1(12)
C19A_3 C18A_3 C20A_3 122.2(13)
O2A_3 C19A_3 C18A_3 117.4(16)
O2A_3 C19A_3 C14A_3 121.9(17)
C18A_3 C19A_3 C14A_3 120.6(12)
C19A_3 O2A_3 Fe1_3 136(2)
C25A_3 C20A_3 C21A_3 120.9(13)
C25A_3 C20A_3 C18A_3 120.3(15)
C21A_3 C20A_3 C18A_3 118.8(14)
C22A_3 C21A_3 C20A_3 120.7(13)
C22A_3 C21A_3 H21D_3 119.6
C20A_3 C21A_3 H21D_3 119.6
C21A_3 C22A_3 C23A_3 117.9(14)
C21A_3 C22A_3 H22D_3 121.0
C23A_3 C22A_3 H22D_3 121.0
C24A_3 C23A_3 C22A_3 121.5(14)
C24A_3 C23A_3 H23A_3 119.2
C22A_3 C23A_3 H23A_3 119.2
C23A_3 C24A_3 C25A_3 120.0(13)
C23A_3 C24A_3 C26A_3 120.2(14)
C25A_3 C24A_3 C26A_3 119.1(14)
C20A_3 C25A_3 C24A_3 118.8(14)
C20A_3 C25A_3 H25D_3 120.6
C24A_3 C25A_3 H25D_3 120.6
O1A_3 C26A_3 C24A_3 110.8(14)
O1A_3 C26A_3 H26D_3 109.5
C24A_3 C26A_3 H26D_3 109.5
O1A_3 C26A_3 H26E_3 109.5
C24A_3 C26A_3 H26E_3 109.5
H26D_3 C26A_3 H26E_3 108.1
C26A_3 O1A_3 C27A_3 111.5(13)
O1A_3 C27A_3 C28A_3 109.3(11)
O1A_3 C27A_3 H27D_3 109.8
C28A_3 C27A_3 H27D_3 109.8
O1A_3 C27A_3 H27E_3 109.8
C28A_3 C27A_3 H27E_3 109.8
H27D_3 C27A_3 H27E_3 108.3
C29A_3 C28A_3 C33A_3 120.9(12)
C29A_3 C28A_3 C27A_3 118.6(14)
C33A_3 C28A_3 C27A_3 120.5(13)
C28A_3 C29A_3 C30A_3 119.4(13)
C28A_3 C29A_3 H29D_3 120.3
C30A_3 C29A_3 H29D_3 120.3
C29A_3 C30A_3 C31A_3 119.2(13)
C29A_3 C30A_3 H30D_3 120.4
C31A_3 C30A_3 H30D_3 120.4
C32A_3 C31A_3 C30A_3 122.1(13)
C32A_3 C31A_3 H31D_3 118.9
C30A_3 C31A_3 H31D_3 118.9
C31A_3 C32A_3 C33A_3 117.7(13)
C31A_3 C32A_3 C34A_3 118.5(14)
C33A_3 C32A_3 C34A_3 123.7(14)
C32A_3 C33A_3 C28A_3 120.1(13)
C32A_3 C33A_3 H33D_3 120.0
C28A_3 C33A_3 H33D_3 120.0
C35A_3 C34A_3 C39A_3 118.0(11)
C35A_3 C34A_3 C32A_3 116.4(13)
C39A_3 C34A_3 C32A_3 125.5(13)
C36A_3 C35A_3 C34A_3 121.3(12)
C36A_3 C35A_3 H35D_3 119.4
C34A_3 C35A_3 H35D_3 119.4
F2A_3 C36A_3 C37A_3 119.6(12)
F2A_3 C36A_3 C35A_3 118.5(11)
C37A_3 C36A_3 C35A_3 122.0(11)
C36A_3 C37A_3 C38A_3 117.9(12)
C36A_3 C37A_3 H37D_3 121.1
C38A_3 C37A_3 H37D_3 121.1
C39A_3 C38A_3 C37A_3 121.7(11)
C39A_3 C38A_3 C40A_3 123.7(12)
C37A_3 C38A_3 C40A_3 114.4(12)
O3A_3 C39A_3 C38A_3 122.9(13)
O3A_3 C39A_3 C34A_3 118.1(14)
C38A_3 C39A_3 C34A_3 118.8(11)
N3_3 C40A_3 C38A_3 123.1(16)
N3_3 C40A_3 H40D_3 118.4
C38A_3 C40A_3 H40D_3 118.4
C39A_3 O3A_3 Fe2_3 134.8(17)
C19B_3 C14B_3 C15B_3 126.4(13)
C19B_3 C14B_3 C13_3 115.4(13)
C15B_3 C14B_3 C13_3 117.2(14)
C14B_3 C15B_3 C16B_3 115.2(13)
C14B_3 C15B_3 H15G_3 122.4
C16B_3 C15B_3 H15G_3 122.4
F1B_3 C16B_3 C17B_3 121.0(18)
F1B_3 C16B_3 C15B_3 118.4(19)
C17B_3 C16B_3 C15B_3 119.5(14)
C16B_3 C17B_3 C18B_3 122.1(14)
C16B_3 C17B_3 H17G_3 118.9
C18B_3 C17B_3 H17G_3 118.9
C19B_3 C18B_3 C17B_3 118.6(12)
C19B_3 C18B_3 C20B_3 120.2(13)
C17B_3 C18B_3 C20B_3 121.1(13)
O2B_3 C19B_3 C14B_3 125.4(16)
O2B_3 C19B_3 C18B_3 118.2(15)
C14B_3 C19B_3 C18B_3 115.9(11)
C19B_3 O2B_3 Fe1_3 139(2)
C21B_3 C20B_3 C25B_3 117.2(14)
C21B_3 C20B_3 C18B_3 119.5(16)
C25B_3 C20B_3 C18B_3 123.3(15)
C22B_3 C21B_3 C20B_3 120.2(16)
C22B_3 C21B_3 H21G_3 119.9
C20B_3 C21B_3 H21G_3 119.9
C21B_3 C22B_3 C23B_3 121.4(17)
C21B_3 C22B_3 H22G_3 119.3
C23B_3 C22B_3 H22G_3 119.3
C22B_3 C23B_3 C24B_3 119.9(16)
C22B_3 C23B_3 H23G_3 120.1
C24B_3 C23B_3 H23G_3 120.1
C23B_3 C24B_3 C25B_3 117.2(15)
C23B_3 C24B_3 C26B_3 122.6(16)
C25B_3 C24B_3 C26B_3 120.1(16)
C20B_3 C25B_3 C24B_3 124.1(15)
C20B_3 C25B_3 H25G_3 118.0
C24B_3 C25B_3 H25G_3 118.0
O1B_3 C26B_3 C24B_3 112.8(17)
O1B_3 C26B_3 H26G_3 109.0
C24B_3 C26B_3 H26G_3 109.0
O1B_3 C26B_3 H26H_3 109.0
C24B_3 C26B_3 H26H_3 109.0
H26G_3 C26B_3 H26H_3 107.8
C27B_3 O1B_3 C26B_3 110.7(15)
O1B_3 C27B_3 C28B_3 116.8(18)
O1B_3 C27B_3 H27G_3 108.1
C28B_3 C27B_3 H27G_3 108.1
O1B_3 C27B_3 H27H_3 108.1
C28B_3 C27B_3 H27H_3 108.1
H27G_3 C27B_3 H27H_3 107.3
C29B_3 C28B_3 C33B_3 117.3(15)
C29B_3 C28B_3 C27B_3 122.0(18)
C33B_3 C28B_3 C27B_3 120.7(18)
C28B_3 C29B_3 C30B_3 120.8(17)
C28B_3 C29B_3 H29G_3 119.6
C30B_3 C29B_3 H29G_3 119.6
C31B_3 C30B_3 C29B_3 120.8(18)
C31B_3 C30B_3 H30G_3 119.6
C29B_3 C30B_3 H30G_3 119.6
C30B_3 C31B_3 C32B_3 119.5(17)
C30B_3 C31B_3 H31G_3 120.3
C32B_3 C31B_3 H31G_3 120.3
C33B_3 C32B_3 C31B_3 119.0(18)
C32B_3 C33B_3 C28B_3 122.3(17)
C32B_3 C33B_3 H33G_3 118.9
C28B_3 C33B_3 H33G_3 118.9
C15C_3 C14C_3 C19C_3 118.2(16)
C15C_3 C14C_3 C13_3 109(2)
C19C_3 C14C_3 C13_3 132(2)
C16C_3 C15C_3 C14C_3 121.1(17)
C16C_3 C15C_3 H15J_3 119.5
C14C_3 C15C_3 H15J_3 119.5
F1C_3 C16C_3 C15C_3 121(2)
F1C_3 C16C_3 C17C_3 119(2)
C15C_3 C16C_3 C17C_3 120.5(16)
C16C_3 C17C_3 C18C_3 119.2(17)
C16C_3 C17C_3 H17J_3 120.4
C18C_3 C17C_3 H17J_3 120.4
C17C_3 C18C_3 C19C_3 119.8(16)
C17C_3 C18C_3 C20C_3 116.1(18)
C19C_3 C18C_3 C20C_3 121.0(18)
O2C_3 C19C_3 C18C_3 118(2)
O2C_3 C19C_3 C14C_3 121(2)
C18C_3 C19C_3 C14C_3 120.3(15)
C19C_3 O2C_3 Fe1_3 128(3)
C25C_3 C20C_3 C21C_3 119.4(16)
C25C_3 C20C_3 C18C_3 123.1(18)
C21C_3 C20C_3 C18C_3 117.4(18)
C22C_3 C21C_3 C20C_3 121.4(18)
C22C_3 C21C_3 H21J_3 119.3
C20C_3 C21C_3 H21J_3 119.3
C23C_3 C22C_3 C21C_3 119.1(18)
C23C_3 C22C_3 H22J_3 120.5
C21C_3 C22C_3 H22J_3 120.5
C22C_3 C23C_3 C24C_3 119.2(17)
C22C_3 C23C_3 H23J_3 120.4
C24C_3 C23C_3 H23J_3 120.4
C25C_3 C24C_3 C23C_3 121.4(17)
C25C_3 C24C_3 C26C_3 120(2)
C23C_3 C24C_3 C26C_3 117.5(19)
C20C_3 C25C_3 C24C_3 118.9(17)
C20C_3 C25C_3 H25J_3 120.6
C24C_3 C25C_3 H25J_3 120.6
O1C_3 C26C_3 C24C_3 108(2)
O1C_3 C26C_3 H26J_3 110.2
C24C_3 C26C_3 H26J_3 110.2
O1C_3 C26C_3 H26K_3 110.2
C24C_3 C26C_3 H26K_3 110.2
H26J_3 C26C_3 H26K_3 108.5
C27C_3 O1C_3 C26C_3 110.6(17)
O1C_3 C27C_3 C28C_3 115.2(19)
O1C_3 C27C_3 H27J_3 108.5
C28C_3 C27C_3 H27J_3 108.5
O1C_3 C27C_3 H27K_3 108.5
C28C_3 C27C_3 H27K_3 108.5
H27J_3 C27C_3 H27K_3 107.5
C29C_3 C28C_3 C33C_3 118.1(16)
C29C_3 C28C_3 C27C_3 120.1(19)
C33C_3 C28C_3 C27C_3 121.8(19)
C30C_3 C29C_3 C28C_3 120.8(18)
C30C_3 C29C_3 H29J_3 119.6
C28C_3 C29C_3 H29J_3 119.6
C29C_3 C30C_3 C31C_3 120.4(18)
C29C_3 C30C_3 H30J_3 119.8
C31C_3 C30C_3 H30J_3 119.8
C32C_3 C31C_3 C30C_3 119.4(18)
C32C_3 C31C_3 H31J_3 120.3
C30C_3 C31C_3 H31J_3 120.3
C33C_3 C32C_3 C31C_3 119.4(18)
C32C_3 C33C_3 C28C_3 121.8(17)
C32C_3 C33C_3 H33J_3 119.1
C28C_3 C33C_3 H33J_3 119.1
C21D_3 C20D_3 C25D_3 120.2(18)
C20D_3 C21D_3 C22D_3 119.7(18)
C20D_3 C21D_3 H21M_3 120.1
C22D_3 C21D_3 H21M_3 120.1
C21D_3 C22D_3 C23D_3 120.4(18)
C21D_3 C22D_3 H22M_3 119.8
C23D_3 C22D_3 H22M_3 119.8
C24D_3 C23D_3 C22D_3 119.4(18)
C24D_3 C23D_3 H23M_3 120.3
C22D_3 C23D_3 H23M_3 120.3
C25D_3 C24D_3 C23D_3 120.3(16)
C25D_3 C24D_3 C26D_3 121(2)
C23D_3 C24D_3 C26D_3 119(2)
C20D_3 C25D_3 C24D_3 119.7(17)
C20D_3 C25D_3 H25M_3 120.1
C24D_3 C25D_3 H25M_3 120.1
O1D_3 C26D_3 C24D_3 107(2)
O1D_3 C26D_3 H26M_3 110.3
C24D_3 C26D_3 H26M_3 110.3
O1D_3 C26D_3 H26N_3 110.3
C24D_3 C26D_3 H26N_3 110.3
H26M_3 C26D_3 H26N_3 108.5
C26D_3 O1D_3 C27D_3 108.6(18)
O1D_3 C27D_3 C28D_3 106.3(18)
O1D_3 C27D_3 H27M_3 110.5
C28D_3 C27D_3 H27M_3 110.5
O1D_3 C27D_3 H27N_3 110.5
C28D_3 C27D_3 H27N_3 110.5
H27M_3 C27D_3 H27N_3 108.7
C33D_3 C28D_3 C29D_3 120.1(16)
C33D_3 C28D_3 C27D_3 121(2)
C29D_3 C28D_3 C27D_3 119.3(19)
C28D_3 C29D_3 C30D_3 120.1(18)
C28D_3 C29D_3 H29M_3 119.9
C30D_3 C29D_3 H29M_3 119.9
C29D_3 C30D_3 C31D_3 119.7(18)
C29D_3 C30D_3 H30M_3 120.1
C31D_3 C30D_3 H30M_3 120.1
C32D_3 C31D_3 C30D_3 120.2(18)
C32D_3 C31D_3 H31M_3 119.9
C30D_3 C31D_3 H31M_3 119.9
C31D_3 C32D_3 C33D_3 119.8(18)
C28D_3 C33D_3 C32D_3 120.0(18)
C28D_3 C33D_3 H33M_3 120.0
C32D_3 C33D_3 H33M_3 120.0
C42_3 C41_3 C46_3 119.2(4)
C42_3 C41_3 N3_3 119.3(4)
C46_3 C41_3 N3_3 121.3(4)
C43_3 C42_3 C41_3 120.1(4)
C43_3 C42_3 H42_3 120.0
C41_3 C42_3 H42_3 120.0
C42_3 C43_3 C44_3 121.2(4)
C42_3 C43_3 H43_3 119.4
C44_3 C43_3 H43_3 119.4
C45_3 C44_3 C43_3 117.8(4)
C45_3 C44_3 C47_3 122.6(4)
C43_3 C44_3 C47_3 119.5(4)
C46_3 C45_3 C44_3 121.5(5)
C46_3 C45_3 H45_3 119.2
C44_3 C45_3 H45_3 119.2
C45_3 C46_3 C41_3 120.0(4)
C45_3 C46_3 H46_3 120.0
C41_3 C46_3 H46_3 120.0
C52_3 C47_3 C48_3 116.1(4)
C52_3 C47_3 C44_3 123.0(4)
C48_3 C47_3 C44_3 120.8(4)
C49_3 C48_3 N1_3 110.8(4)
C49_3 C48_3 C47_3 121.6(4)
N1_3 C48_3 C47_3 127.7(4)
C48_3 C49_3 C50_3 120.5(4)
C48_3 C49_3 C2_3 106.4(4)
C50_3 C49_3 C2_3 133.0(4)
C49_3 C50_3 C51_3 119.4(4)
C49_3 C50_3 H50_3 120.3
C51_3 C50_3 H50_3 120.3
C50_3 C51_3 C52_3 118.4(4)
C50_3 C51_3 C60_3 122.0(4)
C52_3 C51_3 C60_3 119.5(4)
C47_3 C52_3 C51_3 123.9(4)
C47_3 C52_3 H52_3 118.1
C51_3 C52_3 H52_3 118.1
N1_3 C53_3 C54_3 112.1(4)
N1_3 C53_3 H53A_3 109.2
C54_3 C53_3 H53A_3 109.2
N1_3 C53_3 H53B_3 109.2
C54_3 C53_3 H53B_3 109.2
H53A_3 C53_3 H53B_3 107.9
C55_3 C54_3 C53_3 112.2(4)
C55_3 C54_3 H54A_3 109.2
C53_3 C54_3 H54A_3 109.2
C55_3 C54_3 H54B_3 109.2
C53_3 C54_3 H54B_3 109.2
H54A_3 C54_3 H54B_3 107.9
C56_3 C55_3 C54_3 115.6(4)
C56A_3 C55_3 C54_3 110.5(9)
C56_3 C55_3 H55A_3 108.4
C54_3 C55_3 H55A_3 108.4
C56_3 C55_3 H55B_3 108.4
C54_3 C55_3 H55B_3 108.4
H55A_3 C55_3 H55B_3 107.4
C56A_3 C55_3 H55D_3 109.6
C54_3 C55_3 H55D_3 109.6
C56A_3 C55_3 H55E_3 109.6
C54_3 C55_3 H55E_3 109.6
H55D_3 C55_3 H55E_3 108.1
C55_3 C56_3 C57_3 114.8(4)
C55_3 C56_3 H56A_3 108.6
C57_3 C56_3 H56A_3 108.6
C55_3 C56_3 H56B_3 108.6
C57_3 C56_3 H56B_3 108.6
H56A_3 C56_3 H56B_3 107.5
C58_3 C57_3 C56_3 113.1(4)
C58_3 C57_3 H57A_3 109.0
C56_3 C57_3 H57A_3 109.0
C58_3 C57_3 H57B_3 109.0
C56_3 C57_3 H57B_3 109.0
H57A_3 C57_3 H57B_3 107.8
C57A_3 C56A_3 C55_3 113.0(18)
C57A_3 C56A_3 H56D_3 109.0
C55_3 C56A_3 H56D_3 109.0
C57A_3 C56A_3 H56E_3 109.0
C55_3 C56A_3 H56E_3 109.0
H56D_3 C56A_3 H56E_3 107.8
C58_3 C57A_3 C56A_3 114.0(18)
C58_3 C57A_3 H57D_3 108.7
C56A_3 C57A_3 H57D_3 108.7
C58_3 C57A_3 H57E_3 108.7
C56A_3 C57A_3 H57E_3 108.7
H57D_3 C57A_3 H57E_3 107.6
C57A_3 C58_3 C59_3 125.7(13)
C57_3 C58_3 C59_3 116.2(4)
C57_3 C58_3 H58A_3 108.2
C59_3 C58_3 H58A_3 108.2
C57_3 C58_3 H58B_3 108.2
C59_3 C58_3 H58B_3 108.2
H58A_3 C58_3 H58B_3 107.4
C57A_3 C58_3 H58D_3 105.9
C59_3 C58_3 H58D_3 105.9
C57A_3 C58_3 H58E_3 105.9
C59_3 C58_3 H58E_3 105.9
H58D_3 C58_3 H58E_3 106.2
O4_3 C59_3 O5_3 124.3(4)
O4_3 C59_3 C58_3 118.2(4)
O5_3 C59_3 C58_3 117.5(4)
C63_3 C60_3 C61_3 108.0(5)
C63_3 C60_3 C62_3 109.6(5)
C61_3 C60_3 C62_3 109.2(5)
C63_3 C60_3 C51_3 110.0(4)
C61_3 C60_3 C51_3 111.7(4)
C62_3 C60_3 C51_3 108.3(5)
C60_3 C61_3 H61A_3 109.5
C60_3 C61_3 H61B_3 109.5
H61A_3 C61_3 H61B_3 109.5
C60_3 C61_3 H61C_3 109.5
H61A_3 C61_3 H61C_3 109.5
H61B_3 C61_3 H61C_3 109.5
C60_3 C62_3 H62A_3 109.5
C60_3 C62_3 H62B_3 109.5
H62A_3 C62_3 H62B_3 109.5
C60_3 C62_3 H62C_3 109.5
H62A_3 C62_3 H62C_3 109.5
H62B_3 C62_3 H62C_3 109.5
C60_3 C63_3 H63A_3 109.5
C60_3 C63_3 H63B_3 109.5
H63A_3 C63_3 H63B_3 109.5
C60_3 C63_3 H63C_3 109.5
H63A_3 C63_3 H63C_3 109.5
H63B_3 C63_3 H63C_3 109.5
C66_3 C64_3 C65_3 109.6(9)
C66_3 C64_3 C4_3 112.5(13)
C65A_3 C64_3 C4_3 112.1(12)
C65_3 C64_3 C4_3 112.0(10)
C67B_3 C64_3 C4_3 113(2)
C66_3 C64_3 C67_3 109.6(9)
C65_3 C64_3 C67_3 108.6(8)
C4_3 C64_3 C67_3 104.4(10)
C67B_3 C64_3 C65B_3 107.9(14)
C4_3 C64_3 C65B_3 110(2)
C65A_3 C64_3 C66A_3 109.0(10)
C4_3 C64_3 C66A_3 108.9(14)
C65A_3 C64_3 C67A_3 108.6(9)
C4_3 C64_3 C67A_3 111.8(13)
C66A_3 C64_3 C67A_3 106.3(9)
C67B_3 C64_3 C66B_3 107.2(14)
C4_3 C64_3 C66B_3 112(2)
C65B_3 C64_3 C66B_3 107.0(14)
C64_3 C65_3 H65A_3 109.5
C64_3 C65_3 H65B_3 109.5
H65A_3 C65_3 H65B_3 109.5
C64_3 C65_3 H65C_3 109.5
H65A_3 C65_3 H65C_3 109.5
H65B_3 C65_3 H65C_3 109.5
C64_3 C66_3 H66A_3 109.5
C64_3 C66_3 H66B_3 109.5
H66A_3 C66_3 H66B_3 109.5
C64_3 C66_3 H66C_3 109.5
H66A_3 C66_3 H66C_3 109.5
H66B_3 C66_3 H66C_3 109.5
C64_3 C67_3 H67A_3 109.5
C64_3 C67_3 H67B_3 109.5
H67A_3 C67_3 H67B_3 109.5
C64_3 C67_3 H67C_3 109.5
H67A_3 C67_3 H67C_3 109.5
H67B_3 C67_3 H67C_3 109.5
C64_3 C65A_3 H65D_3 109.5
C64_3 C65A_3 H65E_3 109.5
H65D_3 C65A_3 H65E_3 109.5
C64_3 C65A_3 H65F_3 109.5
H65D_3 C65A_3 H65F_3 109.5
H65E_3 C65A_3 H65F_3 109.5
C64_3 C66A_3 H66D_3 109.5
C64_3 C66A_3 H66E_3 109.5
H66D_3 C66A_3 H66E_3 109.5
C64_3 C66A_3 H66F_3 109.5
H66D_3 C66A_3 H66F_3 109.5
H66E_3 C66A_3 H66F_3 109.5
C64_3 C67A_3 H67D_3 109.5
C64_3 C67A_3 H67E_3 109.5
H67D_3 C67A_3 H67E_3 109.5
C64_3 C67A_3 H67F_3 109.5
H67D_3 C67A_3 H67F_3 109.5
H67E_3 C67A_3 H67F_3 109.5
C64_3 C65B_3 H65G_3 109.5
C64_3 C65B_3 H65H_3 109.5
H65G_3 C65B_3 H65H_3 109.5
C64_3 C65B_3 H65I_3 109.5
H65G_3 C65B_3 H65I_3 109.5
H65H_3 C65B_3 H65I_3 109.5
C64_3 C66B_3 H66G_3 109.5
C64_3 C66B_3 H66H_3 109.5
H66G_3 C66B_3 H66H_3 109.5
C64_3 C66B_3 H66I_3 109.5
H66G_3 C66B_3 H66I_3 109.5
H66H_3 C66B_3 H66I_3 109.5
C64_3 C67B_3 H67G_3 109.5
C64_3 C67B_3 H67H_3 109.5
H67G_3 C67B_3 H67H_3 109.5
C64_3 C67B_3 H67I_3 109.5
H67G_3 C67B_3 H67I_3 109.5
H67H_3 C67B_3 H67I_3 109.5
O6_3 C68_3 O7_3 126.1(4)
O6_3 C68_3 C69_3 116.4(4)
O7_3 C68_3 C69_3 117.5(4)
C70_3 C69_3 C82_3 120.8(4)
C70_3 C69_3 C68_3 119.5(4)
C82_3 C69_3 C68_3 119.7(4)
C69_3 C70_3 C71_3 122.1(4)
C69_3 C70_3 C75_3 119.0(4)
C71_3 C70_3 C75_3 118.9(4)
C72_3 C71_3 C70_3 120.6(5)
C72_3 C71_3 H71_3 119.7
C70_3 C71_3 H71_3 119.7
C71_3 C72_3 C73_3 120.4(5)
C71_3 C72_3 H72_3 119.8
C73_3 C72_3 H72_3 119.8
C74_3 C73_3 C72_3 120.7(6)
C74_3 C73_3 H73_3 119.6
C72_3 C73_3 H73_3 119.6
C73_3 C74_3 C75_3 120.9(6)
C73_3 C74_3 H74_3 119.6
C75_3 C74_3 H74_3 119.6
C76_3 C75_3 C74_3 121.3(5)
C76_3 C75_3 C70_3 120.3(4)
C74_3 C75_3 C70_3 118.4(5)
C75_3 C76_3 C77_3 121.2(5)
C75_3 C76_3 H76_3 119.4
C77_3 C76_3 H76_3 119.4
C76_3 C77_3 C78_3 121.8(4)
C76_3 C77_3 C82_3 120.0(4)
C78_3 C77_3 C82_3 118.2(4)
C79_3 C78_3 C77_3 121.4(5)
C79_3 C78_3 H78_3 119.3
C77_3 C78_3 H78_3 119.3
C78_3 C79_3 C80_3 120.1(4)
C78_3 C79_3 H79_3 119.9
C80_3 C79_3 H79_3 119.9
C81_3 C80_3 C79_3 120.9(4)
C81_3 C80_3 H80_3 119.6
C79_3 C80_3 H80_3 119.6
C80_3 C81_3 C82_3 120.7(4)
C80_3 C81_3 H81_3 119.7
C82_3 C81_3 H81_3 119.7
C69_3 C82_3 C81_3 122.6(4)
C69_3 C82_3 C77_3 118.7(4)
C81_3 C82_3 C77_3 118.7(4)
Fe1_3 O8_3 Fe2_3 106.44(13)
Fe1_3 O8_3 HO1_3 98(4)
Fe2_3 O8_3 HO1_3 124(4)
Fe1_3 O8_3 HO2_3 119(4)
Fe2_3 O8_3 HO2_3 113(4)
HO1_3 O8_3 HO2_3 96(5)
N03A_3 C03A_3 C03B_3 178.1(10)
C03A_3 C03B_3 H3ZA_3 109.5
C03A_3 C03B_3 H3ZB_3 109.5
H3ZA_3 C03B_3 H3ZB_3 109.5
C03A_3 C03B_3 H3ZC_3 109.5
H3ZA_3 C03B_3 H3ZC_3 109.5
H3ZB_3 C03B_3 H3ZC_3 109.5
C02A_3 N02A_3 Fe4_2 155.9(5)
N02A_3 C02A_3 C02B_3 174.8(6)
C02A_3 C02B_3 H2ZA_3 109.5
C02A_3 C02B_3 H2ZB_3 109.5
H2ZA_3 C02B_3 H2ZB_3 109.5
C02A_3 C02B_3 H2ZC_3 109.5
H2ZA_3 C02B_3 H2ZC_3 109.5
H2ZB_3 C02B_3 H2ZC_3 109.5

loop_
_geom_bond_atom_site_label_1
_geom_bond_atom_site_label_2
_geom_bond_distance
Fe1_1 O3D_1 1.85(2)
Fe1_1 O3_1 1.87(2)
Fe1_1 O3C_1 1.92(7)
Fe1_1 O4_1 1.968(4)
Fe1_1 O3A_1 1.976(17)
Fe1_1 O6_1 2.007(3)
Fe1_1 N3_1 2.08(2)
Fe1_1 N3D_1 2.08(3)
Fe1_1 N3C_1 2.11(3)
Fe1_1 N3A_1 2.11(2)
Fe1_1 Cl02_1 2.299(15)
Fe2_1 N2C_1 1.83(11)
Fe2_1 O2C_1 1.87(8)
Fe2_1 O2B_1 1.89(3)
Fe2_1 N2B_1 1.91(3)
Fe2_1 O2_1 1.918(10)
Fe2_1 O7_1 1.974(4)
Fe2_1 O5_1 1.993(4)
Fe2_1 O2A_1 2.00(3)
Fe2_1 N2A_1 2.08(4)
Fe2_1 N2_1 2.176(14)
Fe2_1 N01A_1 2.403(6)
O4_1 C59_1 1.249(6)
O5_1 C59_1 1.248(6)
O6_1 C68_1 1.251(6)
O7_1 C68_1 1.259(6)
C41_1 C42_1 1.389(6)
C41_1 C46_1 1.395(6)
C41_1 N3C_1 1.419(17)
C41_1 N3D_1 1.422(14)
C41_1 N3_1 1.423(13)
C41_1 N3A_1 1.431(12)
C42_1 C43_1 1.376(5)
C42_1 H42_1 0.9500
C43_1 C44_1 1.406(5)
C43_1 H43_1 0.9500
C44_1 C45_1 1.391(6)
C44_1 C47_1 1.480(9)
C44_1 C47A_1 1.492(14)
C44_1 C47B_1 1.499(15)
C45_1 C46_1 1.387(6)
C45_1 H45_1 0.9500
C46_1 H46_1 0.9500
C68_1 C69_1 1.503(7)
C69_1 C70_1 1.398(7)
C69_1 C82_1 1.407(7)
C70_1 C75_1 1.427(7)
C70_1 C71_1 1.430(7)
C71_1 C72_1 1.356(7)
C71_1 H71_1 0.9500
C72_1 C73_1 1.414(8)
C72_1 H72_1 0.9500
C73_1 C74_1 1.334(8)
C73_1 H73_1 0.9500
C74_1 C75_1 1.442(7)
C74_1 H74_1 0.9500
C75_1 C76_1 1.382(7)
C76_1 C77_1 1.389(7)
C76_1 H76_1 0.9500
C77_1 C78_1 1.414(7)
C77_1 C82_1 1.440(7)
C78_1 C79_1 1.372(8)
C78_1 H78_1 0.9500
C79_1 C80_1 1.397(8)
C79_1 H79_1 0.9500
C80_1 C81_1 1.344(7)
C80_1 H80_1 0.9500
C81_1 C82_1 1.429(7)
C81_1 H81_1 0.9500
C53_1 N1A_1 1.38(6)
C53_1 N1B_1 1.49(10)
C53_1 N1_1 1.50(3)
C53_1 C54_1 1.505(8)
C53_1 C54B_1 1.614(17)
C53_1 H53A_1 0.9900
C53_1 H53B_1 0.9900
C53_1 H53D_1 0.9900
C53_1 H53E_1 0.9900
C54_1 C55_1 1.544(9)
C54_1 H54A_1 0.9900
C54_1 H54B_1 0.9900
C55_1 C56_1 1.496(11)
C55_1 H55A_1 0.9900
C55_1 H55B_1 0.9900
C56_1 C57_1 1.552(9)
C56_1 H56A_1 0.9900
C56_1 H56B_1 0.9900
C57_1 C58_1 1.497(7)
C57_1 C56B_1 1.524(19)
C57_1 H57A_1 0.9900
C57_1 H57B_1 0.9900
C57_1 H57D_1 0.9900
C57_1 H57E_1 0.9900
C58_1 C59_1 1.519(7)
C58_1 H58A_1 0.9900
C58_1 H58B_1 0.9900
C54B_1 C55B_1 1.462(19)
C54B_1 H54D_1 0.9900
C54B_1 H54E_1 0.9900
C55B_1 C56B_1 1.50(2)
C55B_1 H55D_1 0.9900
C55B_1 H55E_1 0.9900
C56B_1 H56D_1 0.9900
C56B_1 H56E_1 0.9900
C1_1 C2_1 1.390(9)
C1_1 N1_1 1.407(11)
C1_1 C6_1 1.412(9)
C2_1 C3_1 1.384(9)
C2_1 C49_1 1.450(9)
C3_1 C4_1 1.385(9)
C3_1 H3_1 0.9500
C4_1 C5_1 1.397(10)
C4_1 C64_1 1.550(13)
C5_1 C6_1 1.388(10)
C5_1 H5_1 0.9500
C6_1 C7_1 1.500(12)
C47_1 C52_1 1.388(9)
C47_1 C48_1 1.390(9)
C48_1 C49_1 1.408(9)
C48_1 N1_1 1.412(8)
C49_1 C50_1 1.394(9)
C50_1 C51_1 1.389(9)
C50_1 H50_1 0.9500
C51_1 C52_1 1.403(9)
C51_1 C60_1 1.521(17)
C52_1 H52_1 0.9500
C64_1 C66_1 1.522(12)
C64_1 C67_1 1.544(14)
C64_1 C65_1 1.553(14)
C65_1 H65A_1 0.9800
C65_1 H65B_1 0.9800
C65_1 H65C_1 0.9800
C66_1 H66A_1 0.9800
C66_1 H66B_1 0.9800
C66_1 H66C_1 0.9800
C67_1 H67A_1 0.9800
C67_1 H67B_1 0.9800
C67_1 H67C_1 0.9800
C60_1 C63_1 1.524(9)
C60_1 C62_1 1.531(10)
C60_1 C61_1 1.554(10)
C61_1 H61A_1 0.9800
C61_1 H61B_1 0.9800
C61_1 H61C_1 0.9800
C62_1 H62A_1 0.9800
C62_1 H62B_1 0.9800
C62_1 H62C_1 0.9800
C63_1 H63A_1 0.9800
C63_1 H63B_1 0.9800
C63_1 H63C_1 0.9800
C7_1 C8_1 1.386(9)
C7_1 C12_1 1.407(10)
C8_1 C9_1 1.391(10)
C8_1 H8_1 0.9500
C9_1 C10_1 1.389(10)
C9_1 H9_1 0.9500
C10_1 C11_1 1.383(9)
C10_1 N2_1 1.439(9)
C11_1 C12_1 1.385(10)
C11_1 H11_1 0.9500
C12_1 H12_1 0.9500
C13_1 N2_1 1.300(10)
C13_1 C14_1 1.431(10)
C13_1 H13_1 0.9500
C14_1 C19_1 1.404(10)
C14_1 C15_1 1.416(9)
C15_1 C16_1 1.359(10)
C15_1 H15_1 0.9500
C16_1 F1_1 1.366(9)
C16_1 C17_1 1.377(10)
C17_1 C18_1 1.384(10)
C17_1 H17_1 0.9500
C18_1 C19_1 1.427(9)
C18_1 C20_1 1.486(11)
C19_1 O2_1 1.315(9)
C20_1 C25_1 1.384(10)
C20_1 C21_1 1.396(10)
C21_1 C22_1 1.373(10)
C21_1 H21_1 0.9500
C22_1 C23_1 1.390(11)
C22_1 H22_1 0.9500
C23_1 C24_1 1.383(10)
C23_1 H23_1 0.9500
C24_1 C25_1 1.374(10)
C24_1 C26_1 1.520(10)
C25_1 H25_1 0.9500
C26_1 O1_1 1.431(9)
C26_1 H26A_1 0.9900
C26_1 H26B_1 0.9900
O1_1 C27_1 1.419(10)
C27_1 C28_1 1.522(9)
C27_1 H27A_1 0.9900
C27_1 H27B_1 0.9900
C28_1 C29_1 1.382(9)
C28_1 C33_1 1.385(9)
C29_1 C30_1 1.376(10)
C29_1 H29_1 0.9500
C30_1 C31_1 1.387(10)
C30_1 H30_1 0.9500
C31_1 C32_1 1.392(10)
C31_1 H31_1 0.9500
C32_1 C33_1 1.396(10)
C32_1 C34_1 1.513(13)
C33_1 H33_1 0.9500
C34_1 C35_1 1.387(12)
C34_1 C39_1 1.414(12)
C35_1 C36_1 1.389(11)
C35_1 H35_1 0.9500
C36_1 F2_1 1.351(11)
C36_1 C37_1 1.379(12)
C37_1 C38_1 1.401(12)
C37_1 H37_1 0.9500
C38_1 C39_1 1.415(11)
C38_1 C40_1 1.418(12)
C39_1 O3_1 1.322(13)
C40_1 N3_1 1.296(14)
C40_1 H40_1 0.9500
C1A_1 C2A_1 1.386(14)
C1A_1 C6A_1 1.410(14)
C1A_1 N1A_1 1.411(15)
C2A_1 C3A_1 1.394(14)
C2A_1 C49A_1 1.447(13)
C3A_1 C4A_1 1.392(15)
C3A_1 H3D_1 0.9500
C4A_1 C5A_1 1.405(15)
C4A_1 C64A_1 1.54(3)
C5A_1 C6A_1 1.381(15)
C5A_1 H5D_1 0.9500
C6A_1 C7A_1 1.48(2)
C47A_1 C48A_1 1.396(13)
C47A_1 C52A_1 1.399(14)
C48A_1 C49A_1 1.406(14)
C48A_1 N1A_1 1.413(14)
C49A_1 C50A_1 1.391(14)
C50A_1 C51A_1 1.383(14)
C50A_1 H50D_1 0.9500
C51A_1 C52A_1 1.410(14)
C51A_1 C60A_1 1.57(4)
C52A_1 H52D_1 0.9500
C64A_1 C66A_1 1.50(2)
C64A_1 C67A_1 1.55(2)
C64A_1 C65A_1 1.58(2)
C65A_1 H65D_1 0.9800
C65A_1 H65E_1 0.9800
C65A_1 H65F_1 0.9800
C66A_1 H66D_1 0.9800
C66A_1 H66E_1 0.9800
C66A_1 H66F_1 0.9800
C67A_1 H67D_1 0.9800
C67A_1 H67E_1 0.9800
C67A_1 H67F_1 0.9800
C60A_1 C63A_1 1.522(16)
C60A_1 C62A_1 1.533(16)
C60A_1 C61A_1 1.543(16)
C61A_1 H61D_1 0.9800
C61A_1 H61E_1 0.9800
C61A_1 H61F_1 0.9800
C62A_1 H62D_1 0.9800
C62A_1 H62E_1 0.9800
C62A_1 H62F_1 0.9800
C63A_1 H63D_1 0.9800
C63A_1 H63E_1 0.9800
C63A_1 H63F_1 0.9800
C7A_1 C8A_1 1.390(13)
C7A_1 C12A_1 1.393(13)
C8A_1 C9A_1 1.391(14)
C8A_1 H8D_1 0.9500
C9A_1 C10A_1 1.389(14)
C9A_1 H9D_1 0.9500
C10A_1 C11A_1 1.387(13)
C10A_1 N2A_1 1.436(16)
C11A_1 C12A_1 1.393(14)
C11A_1 H11D_1 0.9500
C12A_1 H12D_1 0.9500
C13A_1 N2A_1 1.298(16)
C13A_1 C14A_1 1.437(15)
C13A_1 H13D_1 0.9500
C14A_1 C19A_1 1.402(13)
C14A_1 C15A_1 1.404(13)
C15A_1 C16A_1 1.381(13)
C15A_1 H15D_1 0.9500
C16A_1 F1A_1 1.363(15)
C16A_1 C17A_1 1.389(13)
C17A_1 C18A_1 1.392(13)
C17A_1 H17D_1 0.9500
C18A_1 C19A_1 1.407(13)
C18A_1 C20A_1 1.513(16)
C19A_1 O2A_1 1.313(15)
C20A_1 C25A_1 1.385(12)
C20A_1 C21A_1 1.389(12)
C21A_1 C22A_1 1.373(12)
C21A_1 H21D_1 0.9500
C22A_1 C23A_1 1.383(12)
C22A_1 H22D_1 0.9500
C23A_1 C24A_1 1.381(12)
C23A_1 H23D_1 0.9500
C24A_1 C25A_1 1.378(12)
C24A_1 C26A_1 1.524(13)
C25A_1 H25D_1 0.9500
C26A_1 O1A_1 1.441(13)
C26A_1 H26D_1 0.9900
C26A_1 H26E_1 0.9900
O1A_1 C27A_1 1.422(12)
C27A_1 C28A_1 1.523(12)
C27A_1 H27D_1 0.9900
C27A_1 H27E_1 0.9900
C28A_1 C29A_1 1.390(12)
C28A_1 C33A_1 1.395(12)
C29A_1 C30A_1 1.388(12)
C29A_1 H29D_1 0.9500
C30A_1 C31A_1 1.369(12)
C30A_1 H30D_1 0.9500
C31A_1 C32A_1 1.391(12)
C31A_1 H31D_1 0.9500
C32A_1 C33A_1 1.389(12)
C32A_1 C34A_1 1.505(12)
C33A_1 H33D_1 0.9500
C34A_1 C35A_1 1.394(11)
C34A_1 C39A_1 1.419(11)
C35A_1 C36A_1 1.383(11)
C35A_1 H35D_1 0.9500
C36A_1 F2A_1 1.350(11)
C36A_1 C37A_1 1.382(11)
C37A_1 C38A_1 1.411(11)
C37A_1 H37D_1 0.9500
C38A_1 C39A_1 1.422(11)
C38A_1 C40A_1 1.432(11)
C39A_1 O3A_1 1.337(12)
C40A_1 N3A_1 1.301(13)
C40A_1 H40D_1 0.9500
C1B_1 C2B_1 1.396(14)
C1B_1 C6B_1 1.407(14)
C1B_1 N1B_1 1.409(15)
C2B_1 C3B_1 1.394(14)
C2B_1 C49B_1 1.446(13)
C3B_1 C4B_1 1.387(15)
C3B_1 H3G_1 0.9500
C4B_1 C5B_1 1.400(16)
C4B_1 C64B_1 1.52(4)
C5B_1 C6B_1 1.384(15)
C5B_1 H5G_1 0.9500
C6B_1 C7B_1 1.49(3)
C47B_1 C52B_1 1.398(15)
C47B_1 C48B_1 1.401(14)
C48B_1 C49B_1 1.405(14)
C48B_1 N1B_1 1.413(14)
C49B_1 C50B_1 1.394(14)
C50B_1 C51B_1 1.386(15)
C50B_1 H50G_1 0.9500
C51B_1 C52B_1 1.404(15)
C51B_1 C60B_1 1.54(5)
C52B_1 H52G_1 0.9500
C64B_1 C66B_1 1.50(2)
C64B_1 C67B_1 1.54(2)
C64B_1 C65B_1 1.56(2)
C65B_1 H65G_1 0.9800
C65B_1 H65H_1 0.9800
C65B_1 H65I_1 0.9800
C66B_1 H66G_1 0.9800
C66B_1 H66H_1 0.9800
C66B_1 H66I_1 0.9800
C67B_1 H67G_1 0.9800
C67B_1 H67H_1 0.9800
C67B_1 H67I_1 0.9800
C60B_1 C63B_1 1.520(17)
C60B_1 C62B_1 1.535(17)
C60B_1 C61B_1 1.546(17)
C61B_1 H61G_1 0.9800
C61B_1 H61H_1 0.9800
C61B_1 H61I_1 0.9800
C62B_1 H62G_1 0.9800
C62B_1 H62H_1 0.9800
C62B_1 H62I_1 0.9800
C63B_1 H63G_1 0.9800
C63B_1 H63H_1 0.9800
C63B_1 H63I_1 0.9800
C7B_1 C8B_1 1.390(14)
C7B_1 C12B_1 1.395(14)
C8B_1 C9B_1 1.389(14)
C8B_1 H8G_1 0.9500
C9B_1 C10B_1 1.387(14)
C9B_1 H9G_1 0.9500
C10B_1 C11B_1 1.389(14)
C10B_1 N2B_1 1.448(17)
C11B_1 C12B_1 1.390(14)
C11B_1 H11G_1 0.9500
C12B_1 H12G_1 0.9500
C13B_1 N2B_1 1.296(17)
C13B_1 C14B_1 1.433(16)
C13B_1 H13G_1 0.9500
C14B_1 C19B_1 1.398(13)
C14B_1 C15B_1 1.401(13)
C15B_1 C16B_1 1.386(14)
C15B_1 H15G_1 0.9500
C16B_1 F1B_1 1.363(15)
C16B_1 C17B_1 1.391(14)
C17B_1 C18B_1 1.393(14)
C17B_1 H17G_1 0.9500
C18B_1 C19B_1 1.398(13)
C19B_1 O2B_1 1.310(15)
C13C_1 N2C_1 1.298(19)
C13C_1 C14C_1 1.436(18)
C13C_1 H13J_1 0.9500
C14C_1 C15C_1 1.396(14)
C14C_1 C19C_1 1.397(14)
C15C_1 C16C_1 1.393(14)
C15C_1 H15J_1 0.9500
C16C_1 F1C_1 1.359(17)
C16C_1 C17C_1 1.393(14)
C17C_1 C18C_1 1.394(14)
C17C_1 H17J_1 0.9500
C18C_1 C19C_1 1.397(14)
C18C_1 C20C_1 1.504(18)
C19C_1 O2C_1 1.315(17)
C20C_1 C21C_1 1.384(14)
C20C_1 C25C_1 1.386(14)
C21C_1 C22C_1 1.385(14)
C21C_1 H21J_1 0.9500
C22C_1 C23C_1 1.386(14)
C22C_1 H22J_1 0.9500
C23C_1 C24C_1 1.385(14)
C23C_1 H23J_1 0.9500
C24C_1 C25C_1 1.384(14)
C24C_1 C26C_1 1.525(15)
C25C_1 H25J_1 0.9500
C26C_1 O1C_1 1.433(17)
C26C_1 H26J_1 0.9900
C26C_1 H26K_1 0.9900
O1C_1 C27C_1 1.428(17)
C27C_1 C28C_1 1.526(15)
C27C_1 H27J_1 0.9900
C27C_1 H27K_1 0.9900
C28C_1 C29C_1 1.387(14)
C28C_1 C33C_1 1.387(14)
C29C_1 C30C_1 1.385(14)
C29C_1 H29J_1 0.9500
C30C_1 C31C_1 1.385(14)
C30C_1 H30J_1 0.9500
C31C_1 C32C_1 1.386(14)
C31C_1 H31J_1 0.9500
C32C_1 C33C_1 1.385(14)
C32C_1 C34C_1 1.504(18)
C33C_1 H33J_1 0.9500
C34C_1 C35C_1 1.398(14)
C34C_1 C39C_1 1.401(14)
C35C_1 C36C_1 1.396(14)
C35C_1 H35J_1 0.9500
C36C_1 F2C_1 1.346(17)
C36C_1 C37C_1 1.396(14)
C37C_1 C38C_1 1.400(14)
C37C_1 H37J_1 0.9500
C38C_1 C39C_1 1.403(13)
C38C_1 C40C_1 1.431(16)
C39C_1 O3C_1 1.333(17)
C40C_1 N3C_1 1.295(18)
C40C_1 H40J_1 0.9500
C34D_1 C35D_1 1.383(13)
C34D_1 C39D_1 1.410(13)
C35D_1 C36D_1 1.388(12)
C35D_1 H35M_1 0.9500
C36D_1 F2D_1 1.355(13)
C36D_1 C37D_1 1.388(12)
C37D_1 C38D_1 1.400(13)
C37D_1 H37M_1 0.9500
C38D_1 C39D_1 1.410(12)
C38D_1 C40D_1 1.424(14)
C39D_1 O3D_1 1.323(14)
C40D_1 N3D_1 1.300(15)
C40D_1 H40M_1 0.9500
N01A_1 C01A_1 1.1551(19)
C01A_1 C01B_1 1.462(2)
C01B_1 H1ZA_1 0.9800
C01B_1 H1ZB_1 0.9800
C01B_1 H1ZC_1 0.9800
C04A_1 Cl02_1 1.760(2)
C04A_1 Cl01_1 1.760(2)
C04A_1 H4ZA_1 0.9900
C04A_1 H4ZB_1 0.9900
F1_2 C16_2 1.363(5)
O2_2 C19_2 1.304(5)
O2_2 Fe3_2 1.910(3)
N2_2 C13_2 1.294(6)
N2_2 C10_2 1.426(5)
N2_2 Fe3_2 2.065(4)
Fe3_2 O7_2 1.951(10)
Fe3_2 O5_2 1.962(3)
Fe3_2 O7A_2 2.04(5)
N3_2 C40_2 1.281(6)
N3_2 C41_2 1.437(5)
N3_2 Fe4_2 2.151(4)
Fe4_2 O3A_2 1.89(3)
Fe4_2 O3_2 1.936(18)
Fe4_2 O4_2 2.001(3)
Fe4_2 O6_2 2.015(11)
Fe4_2 O3B_2 2.06(3)
Fe4_2 O6A_2 2.07(5)
Fe4_2 N02A_3 2.259(4)
O4_2 C59_2 1.273(6)
O5_2 C59_2 1.238(6)
C1_2 C6_2 1.400(5)
C1_2 N1_2 1.407(5)
C1_2 C2_2 1.408(5)
C2_2 C3_2 1.383(5)
C2_2 C49_2 1.449(5)
C3_2 C4_2 1.398(6)
C3_2 H3_2 0.9500
C4_2 C5_2 1.403(6)
C4_2 C64_2 1.523(6)
C5_2 C6_2 1.393(6)
C5_2 H5_2 0.9500
C6_2 C7_2 1.483(6)
C47_2 C52_2 1.398(5)
C47_2 C48_2 1.400(5)
C47_2 C44_2 1.489(6)
C48_2 C49_2 1.397(5)
C48_2 N1_2 1.415(5)
C49_2 C50_2 1.403(5)
C50_2 C51_2 1.386(6)
C50_2 H50_2 0.9500
C51_2 C52_2 1.401(6)
C51_2 C60_2 1.533(6)
C52_2 H52_2 0.9500
N1_2 C53_2 1.482(5)
C7_2 C8_2 1.390(6)
C7_2 C12_2 1.400(6)
C8_2 C9_2 1.393(6)
C8_2 H8_2 0.9500
C9_2 C10_2 1.389(6)
C9_2 H9_2 0.9500
C10_2 C11_2 1.392(6)
C11_2 C12_2 1.376(6)
C11_2 H11_2 0.9500
C12_2 H12_2 0.9500
C13_2 C14_2 1.435(6)
C13_2 H13_2 0.9500
C14_2 C15_2 1.412(6)
C14_2 C19_2 1.417(6)
C15_2 C16_2 1.369(6)
C15_2 H15_2 0.9500
C16_2 C17_2 1.383(7)
C17_2 C18_2 1.374(7)
C17_2 H17_2 0.9500
C18_2 C19_2 1.438(6)
C18_2 C20_2 1.471(10)
C18_2 C20A_2 1.497(14)
C18_2 C20B_2 1.500(16)
C20_2 C25_2 1.390(10)
C20_2 C21_2 1.390(10)
C21_2 C22_2 1.380(10)
C21_2 H21_2 0.9500
C22_2 C23_2 1.394(10)
C22_2 H22_2 0.9500
C23_2 C24_2 1.399(10)
C23_2 H23_2 0.9500
C24_2 C25_2 1.394(10)
C24_2 C26_2 1.502(10)
C25_2 H25_2 0.9500
C26_2 O1_2 1.415(10)
C26_2 H26A_2 0.9900
C26_2 H26B_2 0.9900
O1_2 C27_2 1.446(11)
C27_2 C28_2 1.495(11)
C27_2 H27A_2 0.9900
C27_2 H27B_2 0.9900
C28_2 C33_2 1.378(10)
C28_2 C29_2 1.398(10)
C29_2 C30_2 1.376(11)
C29_2 H29_2 0.9500
C30_2 C31_2 1.367(10)
C30_2 H30_2 0.9500
C31_2 C32_2 1.397(10)
C31_2 H31_2 0.9500
C32_2 C33_2 1.373(10)
C32_2 C34_2 1.480(10)
C33_2 H33_2 0.9500
C34_2 C35_2 1.386(10)
C34_2 C39_2 1.437(9)
C35_2 C36_2 1.380(10)
C35_2 H35_2 0.9500
C36_2 F2_2 1.364(9)
C36_2 C37_2 1.377(10)
C37_2 C38_2 1.404(10)
C37_2 H37_2 0.9500
C38_2 C39_2 1.408(10)
C38_2 C40_2 1.445(13)
C39_2 O3_2 1.304(9)
C20A_2 C21A_2 1.395(13)
C20A_2 C25A_2 1.398(13)
C21A_2 C22A_2 1.394(13)
C21A_2 H21D_2 0.9500
C22A_2 C23A_2 1.395(13)
C22A_2 H22D_2 0.9500
C23A_2 C24A_2 1.392(13)
C23A_2 H23D_2 0.9500
C24A_2 C25A_2 1.402(13)
C24A_2 C26A_2 1.514(14)
C25A_2 H25D_2 0.9500
C26A_2 O1A_2 1.430(15)
C26A_2 H26D_2 0.9900
C26A_2 H26E_2 0.9900
O1A_2 C27A_2 1.418(15)
C27A_2 C28A_2 1.497(14)
C27A_2 H27D_2 0.9900
C27A_2 H27E_2 0.9900
C28A_2 C33A_2 1.383(13)
C28A_2 C29A_2 1.393(13)
C29A_2 C30A_2 1.374(13)
C29A_2 H29D_2 0.9500
C30A_2 C31A_2 1.376(13)
C30A_2 H30D_2 0.9500
C31A_2 C32A_2 1.400(13)
C31A_2 H31D_2 0.9500
C32A_2 C33A_2 1.375(13)
C32A_2 C34A_2 1.476(14)
C33A_2 H33D_2 0.9500
C34A_2 C35A_2 1.392(13)
C34A_2 C39A_2 1.414(12)
C35A_2 C36A_2 1.381(13)
C35A_2 H35D_2 0.9500
C36A_2 F2A_2 1.363(14)
C36A_2 C37A_2 1.394(13)
C37A_2 C38A_2 1.402(13)
C37A_2 H37D_2 0.9500
C38A_2 C39A_2 1.410(13)
C38A_2 C40_2 1.49(2)
C39A_2 O3A_2 1.307(14)
C20B_2 C25B_2 1.399(14)
C20B_2 C21B_2 1.399(14)
C21B_2 C22B_2 1.389(14)
C21B_2 H21G_2 0.9500
C22B_2 C23B_2 1.391(14)
C22B_2 H22G_2 0.9500
C23B_2 C24B_2 1.396(13)
C23B_2 H23G_2 0.9500
C24B_2 C25B_2 1.401(14)
C24B_2 C26B_2 1.512(15)
C25B_2 H25G_2 0.9500
C26B_2 O1B_2 1.421(17)
C26B_2 H26G_2 0.9900
C26B_2 H26H_2 0.9900
O1B_2 C27B_2 1.437(17)
C27B_2 C28B_2 1.500(15)
C27B_2 H27G_2 0.9900
C27B_2 H27H_2 0.9900
C28B_2 C33B_2 1.385(13)
C28B_2 C29B_2 1.392(13)
C29B_2 C30B_2 1.383(14)
C29B_2 H29G_2 0.9500
C30B_2 C31B_2 1.379(14)
C30B_2 H30G_2 0.9500
C31B_2 C32B_2 1.391(13)
C31B_2 H31G_2 0.9500
C32B_2 C33B_2 1.375(13)
C32B_2 C34B_2 1.468(15)
C33B_2 H33G_2 0.9500
C34B_2 C35B_2 1.394(13)
C34B_2 C39B_2 1.409(13)
C35B_2 C36B_2 1.388(13)
C35B_2 H35G_2 0.9500
C36B_2 F2B_2 1.361(15)
C36B_2 C37B_2 1.387(13)
C37B_2 C38B_2 1.400(14)
C37B_2 H37G_2 0.9500
C38B_2 C39B_2 1.401(13)
C38B_2 C40_2 1.44(2)
C39B_2 O3B_2 1.314(15)
C40_2 H40_2 0.9500
C41_2 C46_2 1.376(6)
C41_2 C42_2 1.404(6)
C42_2 C43_2 1.379(6)
C42_2 H42_2 0.9500
C43_2 C44_2 1.385(6)
C43_2 H43_2 0.9500
C44_2 C45_2 1.404(6)
C45_2 C46_2 1.385(6)
C45_2 H45_2 0.9500
C46_2 H46_2 0.9500
C53_2 C54A_2 1.487(13)
C53_2 C54_2 1.525(10)
C53_2 H53A_2 0.9900
C53_2 H53B_2 0.9900
C53_2 H53E_2 0.9900
C53_2 H53F_2 0.9900
C54_2 C55_2 1.546(9)
C54_2 H54A_2 0.9900
C54_2 H54B_2 0.9900
C55_2 C56_2 1.495(9)
C55_2 H55A_2 0.9900
C55_2 H55B_2 0.9900
C54A_2 C55A_2 1.521(12)
C54A_2 H54D_2 0.9900
C54A_2 H54E_2 0.9900
C55A_2 C56_2 1.563(12)
C55A_2 H55D_2 0.9900
C55A_2 H55E_2 0.9900
C56_2 C57_2 1.509(6)
C56_2 H56A_2 0.9900
C56_2 H56B_2 0.9900
C56_2 H56D_2 0.9900
C56_2 H56E_2 0.9900
C57_2 C58_2 1.526(7)
C57_2 H57A_2 0.9900
C57_2 H57B_2 0.9900
C58_2 C59_2 1.505(7)
C58_2 H58A_2 0.9900
C58_2 H58B_2 0.9900
C60_2 C63_2 1.527(6)
C60_2 C61_2 1.533(6)
C60_2 C62_2 1.543(7)
C61_2 H61A_2 0.9800
C61_2 H61B_2 0.9800
C61_2 H61C_2 0.9800
C62_2 H62A_2 0.9800
C62_2 H62B_2 0.9800
C62_2 H62C_2 0.9800
C63_2 H63A_2 0.9800
C63_2 H63B_2 0.9800
C63_2 H63C_2 0.9800
C64_2 C65_2 1.527(8)
C64_2 C67_2 1.535(7)
C64_2 C66_2 1.549(7)
C65_2 H65A_2 0.9800
C65_2 H65B_2 0.9800
C65_2 H65C_2 0.9800
C66_2 H66A_2 0.9800
C66_2 H66B_2 0.9800
C66_2 H66C_2 0.9800
C67_2 H67A_2 0.9800
C67_2 H67B_2 0.9800
C67_2 H67C_2 0.9800
C68_2 O6A_2 1.15(5)
C68_2 O7_2 1.247(11)
C68_2 O6_2 1.275(12)
C68_2 O7A_2 1.29(5)
C68_2 C69_2 1.502(7)
C68_2 C69A_2 1.524(15)
C69_2 C82_2 1.393(7)
C69_2 C70_2 1.409(7)
C70_2 C75_2 1.415(7)
C70_2 C71_2 1.430(7)
C71_2 C72_2 1.369(7)
C71_2 H71_2 0.9500
C72_2 C73_2 1.404(8)
C72_2 H72_2 0.9500
C73_2 C74_2 1.378(8)
C73_2 H73_2 0.9500
C74_2 C75_2 1.419(8)
C74_2 H74_2 0.9500
C75_2 C76_2 1.397(8)
C76_2 C77_2 1.397(8)
C76_2 H76_2 0.9500
C77_2 C78_2 1.419(8)
C77_2 C82_2 1.426(7)
C78_2 C79_2 1.367(8)
C78_2 H78_2 0.9500
C79_2 C80_2 1.412(8)
C79_2 H79_2 0.9500
C80_2 C81_2 1.368(8)
C80_2 H80_2 0.9500
C81_2 C82_2 1.423(8)
C81_2 H81_2 0.9500
C69A_2 C82A_2 1.406(12)
C69A_2 C70A_2 1.412(12)
C70A_2 C71A_2 1.405(13)
C70A_2 C75A_2 1.417(13)
C71A_2 C72A_2 1.399(13)
C71A_2 H71D_2 0.9500
C72A_2 C73A_2 1.404(13)
C72A_2 H72D_2 0.9500
C73A_2 C74A_2 1.397(13)
C73A_2 H73D_2 0.9500
C74A_2 C75A_2 1.405(12)
C74A_2 H74D_2 0.9500
C75A_2 C76A_2 1.399(12)
C76A_2 C77A_2 1.399(12)
C76A_2 H76D_2 0.9500
C77A_2 C78A_2 1.409(13)
C77A_2 C82A_2 1.414(12)
C78A_2 C79A_2 1.399(13)
C78A_2 H78D_2 0.9500
C79A_2 C80A_2 1.407(13)
C79A_2 H79D_2 0.9500
C80A_2 C81A_2 1.397(13)
C80A_2 H80D_2 0.9500
C81A_2 C82A_2 1.410(12)
C81A_2 H81D_2 0.9500
Fe1_3 O2B_3 1.85(2)
Fe1_3 O2A_3 1.87(3)
Fe1_3 O2C_3 1.98(4)
Fe1_3 O4_3 1.983(3)
Fe1_3 O2_3 1.987(15)
Fe1_3 O6_3 2.042(3)
Fe1_3 N2_3 2.132(4)
Fe1_3 O8_3 2.328(3)
N1_3 C1_3 1.397(5)
N1_3 C48_3 1.410(5)
N1_3 C53_3 1.478(6)
C1_3 C2_3 1.402(6)
C1_3 C6_3 1.408(6)
Fe2_3 O3_3 1.924(16)
Fe2_3 O3A_3 1.93(2)
Fe2_3 O5_3 2.014(3)
Fe2_3 O7_3 2.020(3)
Fe2_3 N3_3 2.133(4)
Fe2_3 O8_3 2.377(4)
N2_3 C13_3 1.297(5)
N2_3 C10_3 1.423(5)
C2_3 C3_3 1.399(6)
C2_3 C49_3 1.449(6)
N3_3 C40_3 1.306(14)
N3_3 C40A_3 1.31(2)
N3_3 C41_3 1.429(6)
C3_3 C4_3 1.389(6)
C3_3 H3_3 0.9500
O4_3 C59_3 1.254(5)
C4_3 C5_3 1.397(6)
C4_3 C64_3 1.539(6)
O5_3 C59_3 1.267(5)
C5_3 C6_3 1.397(6)
C5_3 H5_3 0.9500
O6_3 C68_3 1.251(5)
C6_3 C7_3 1.476(6)
O7_3 C68_3 1.258(5)
C7_3 C12_3 1.395(6)
C7_3 C8_3 1.402(6)
C8_3 C9_3 1.382(6)
C8_3 H8_3 0.9500
C9_3 C10_3 1.389(6)
C9_3 H9_3 0.9500
C10_3 C11_3 1.398(6)
C11_3 C12_3 1.374(6)
C11_3 H11_3 0.9500
C12_3 H12_3 0.9500
C13_3 C14B_3 1.401(14)
C13_3 C14_3 1.441(10)
C13_3 C14C_3 1.462(16)
C13_3 C14A_3 1.468(13)
C13_3 H13_3 0.9500
C14_3 C15_3 1.406(10)
C14_3 C19_3 1.419(11)
C15_3 C16_3 1.370(11)
C15_3 H15_3 0.9500
C16_3 F1_3 1.366(10)
C16_3 C17_3 1.385(11)
C17_3 C18_3 1.397(10)
C17_3 H17_3 0.9500
C18_3 C19_3 1.417(10)
C18_3 C20_3 1.502(11)
C19_3 O2_3 1.311(10)
C20_3 C25_3 1.390(11)
C20_3 C21_3 1.401(11)
C21_3 C22_3 1.378(11)
C21_3 H21_3 0.9500
C22_3 C23_3 1.378(12)
C22_3 H22_3 0.9500
C23_3 C24_3 1.398(11)
C23_3 H23_3 0.9500
C24_3 C25_3 1.386(11)
C24_3 C26_3 1.520(12)
C25_3 H25_3 0.9500
C26_3 O1_3 1.436(12)
C26_3 H26A_3 0.9900
C26_3 H26B_3 0.9900
O1_3 C27_3 1.464(12)
C27_3 C28_3 1.536(13)
C27_3 H27A_3 0.9900
C27_3 H27B_3 0.9900
C28_3 C29_3 1.383(12)
C28_3 C33_3 1.404(11)
C29_3 C30_3 1.388(12)
C29_3 H29_3 0.9500
C30_3 C31_3 1.381(12)
C30_3 H30_3 0.9500
C31_3 C32_3 1.393(12)
C31_3 H31_3 0.9500
C32_3 C33_3 1.385(12)
C32_3 C34_3 1.504(14)
C33_3 H33_3 0.9500
C34_3 C35_3 1.392(10)
C34_3 C39_3 1.420(9)
C35_3 C36_3 1.367(10)
C35_3 H35_3 0.9500
C36_3 F2_3 1.369(9)
C36_3 C37_3 1.376(10)
C37_3 C38_3 1.419(9)
C37_3 H37_3 0.9500
C38_3 C39_3 1.413(10)
C38_3 C40_3 1.439(10)
C39_3 O3_3 1.319(9)
C40_3 H40_3 0.9500
C14A_3 C15A_3 1.414(13)
C14A_3 C19A_3 1.422(12)
C15A_3 C16A_3 1.385(12)
C15A_3 H15D_3 0.9500
C16A_3 F1A_3 1.367(13)
C16A_3 C17A_3 1.379(13)
C17A_3 C18A_3 1.386(12)
C17A_3 H17D_3 0.9500
C18A_3 C19A_3 1.403(12)
C18A_3 C20A_3 1.506(13)
C19A_3 O2A_3 1.318(13)
C20A_3 C25A_3 1.383(13)
C20A_3 C21A_3 1.392(13)
C21A_3 C22A_3 1.389(13)
C21A_3 H21D_3 0.9500
C22A_3 C23A_3 1.392(13)
C22A_3 H22D_3 0.9500
C23A_3 C24A_3 1.386(13)
C23A_3 H23A_3 0.9500
C24A_3 C25A_3 1.392(13)
C24A_3 C26A_3 1.523(14)
C25A_3 H25D_3 0.9500
C26A_3 O1A_3 1.405(14)
C26A_3 H26D_3 0.9900
C26A_3 H26E_3 0.9900
O1A_3 C27A_3 1.428(14)
C27A_3 C28A_3 1.528(14)
C27A_3 H27D_3 0.9900
C27A_3 H27E_3 0.9900
C28A_3 C29A_3 1.376(13)
C28A_3 C33A_3 1.389(13)
C29A_3 C30A_3 1.377(13)
C29A_3 H29D_3 0.9500
C30A_3 C31A_3 1.383(13)
C30A_3 H30D_3 0.9500
C31A_3 C32A_3 1.381(13)
C31A_3 H31D_3 0.9500
C32A_3 C33A_3 1.387(13)
C32A_3 C34A_3 1.499(15)
C33A_3 H33D_3 0.9500
C34A_3 C35A_3 1.393(12)
C34A_3 C39A_3 1.423(11)
C35A_3 C36A_3 1.384(12)
C35A_3 H35D_3 0.9500
C36A_3 F2A_3 1.361(12)
C36A_3 C37A_3 1.365(11)
C37A_3 C38A_3 1.405(12)
C37A_3 H37D_3 0.9500
C38A_3 C39A_3 1.405(11)
C38A_3 C40A_3 1.439(12)
C39A_3 O3A_3 1.334(13)
C40A_3 H40D_3 0.9500
C14B_3 C19B_3 1.387(13)
C14B_3 C15B_3 1.393(13)
C15B_3 C16B_3 1.395(13)
C15B_3 H15G_3 0.9500
C16B_3 F1B_3 1.366(14)
C16B_3 C17B_3 1.388(13)
C17B_3 C18B_3 1.401(13)
C17B_3 H17G_3 0.9500
C18B_3 C19B_3 1.401(13)
C18B_3 C20B_3 1.515(14)
C19B_3 O2B_3 1.321(14)
C20B_3 C21B_3 1.385(13)
C20B_3 C25B_3 1.386(13)
C21B_3 C22B_3 1.380(14)
C21B_3 H21G_3 0.9500
C22B_3 C23B_3 1.387(14)
C22B_3 H22G_3 0.9500
C23B_3 C24B_3 1.387(14)
C23B_3 H23G_3 0.9500
C24B_3 C25B_3 1.387(13)
C24B_3 C26B_3 1.527(15)
C25B_3 H25G_3 0.9500
C26B_3 O1B_3 1.431(15)
C26B_3 H26G_3 0.9900
C26B_3 H26H_3 0.9900
O1B_3 C27B_3 1.414(15)
C27B_3 C28B_3 1.526(15)
C27B_3 H27G_3 0.9900
C27B_3 H27H_3 0.9900
C28B_3 C29B_3 1.384(14)
C28B_3 C33B_3 1.394(14)
C29B_3 C30B_3 1.386(14)
C29B_3 H29G_3 0.9500
C30B_3 C31B_3 1.381(14)
C30B_3 H30G_3 0.9500
C31B_3 C32B_3 1.385(14)
C31B_3 H31G_3 0.9500
C32B_3 C33B_3 1.383(14)
C33B_3 H33G_3 0.9500
C14C_3 C15C_3 1.401(14)
C14C_3 C19C_3 1.412(13)
C15C_3 C16C_3 1.388(14)
C15C_3 H15J_3 0.9500
C16C_3 F1C_3 1.363(15)
C16C_3 C17C_3 1.391(14)
C17C_3 C18C_3 1.397(14)
C17C_3 H17J_3 0.9500
C18C_3 C19C_3 1.403(13)
C18C_3 C20C_3 1.510(15)
C19C_3 O2C_3 1.321(15)
C20C_3 C25C_3 1.385(14)
C20C_3 C21C_3 1.390(14)
C21C_3 C22C_3 1.383(14)
C21C_3 H21J_3 0.9500
C22C_3 C23C_3 1.382(14)
C22C_3 H22J_3 0.9500
C23C_3 C24C_3 1.388(14)
C23C_3 H23J_3 0.9500
C24C_3 C25C_3 1.386(14)
C24C_3 C26C_3 1.528(15)
C25C_3 H25J_3 0.9500
C26C_3 O1C_3 1.431(16)
C26C_3 H26J_3 0.9900
C26C_3 H26K_3 0.9900
O1C_3 C27C_3 1.418(15)
C27C_3 C28C_3 1.521(15)
C27C_3 H27J_3 0.9900
C27C_3 H27K_3 0.9900
C28C_3 C29C_3 1.387(14)
C28C_3 C33C_3 1.387(14)
C29C_3 C30C_3 1.386(14)
C29C_3 H29J_3 0.9500
C30C_3 C31C_3 1.387(14)
C30C_3 H30J_3 0.9500
C31C_3 C32C_3 1.387(14)
C31C_3 H31J_3 0.9500
C32C_3 C33C_3 1.387(14)
C33C_3 H33J_3 0.9500
C20D_3 C21D_3 1.381(14)
C20D_3 C25D_3 1.383(14)
C21D_3 C22D_3 1.385(14)
C21D_3 H21M_3 0.9500
C22D_3 C23D_3 1.387(14)
C22D_3 H22M_3 0.9500
C23D_3 C24D_3 1.384(14)
C23D_3 H23M_3 0.9500
C24D_3 C25D_3 1.384(14)
C24D_3 C26D_3 1.521(15)
C25D_3 H25M_3 0.9500
C26D_3 O1D_3 1.430(16)
C26D_3 H26M_3 0.9900
C26D_3 H26N_3 0.9900
O1D_3 C27D_3 1.441(17)
C27D_3 C28D_3 1.530(15)
C27D_3 H27M_3 0.9900
C27D_3 H27N_3 0.9900
C28D_3 C33D_3 1.384(14)
C28D_3 C29D_3 1.386(14)
C29D_3 C30D_3 1.386(14)
C29D_3 H29M_3 0.9500
C30D_3 C31D_3 1.388(14)
C30D_3 H30M_3 0.9500
C31D_3 C32D_3 1.386(14)
C31D_3 H31M_3 0.9500
C32D_3 C33D_3 1.388(14)
C33D_3 H33M_3 0.9500
C41_3 C42_3 1.386(6)
C41_3 C46_3 1.398(7)
C42_3 C43_3 1.383(6)
C42_3 H42_3 0.9500
C43_3 C44_3 1.397(7)
C43_3 H43_3 0.9500
C44_3 C45_3 1.389(6)
C44_3 C47_3 1.485(6)
C45_3 C46_3 1.377(6)
C45_3 H45_3 0.9500
C46_3 H46_3 0.9500
C47_3 C52_3 1.386(6)
C47_3 C48_3 1.412(6)
C48_3 C49_3 1.393(6)
C49_3 C50_3 1.397(6)
C50_3 C51_3 1.397(6)
C50_3 H50_3 0.9500
C51_3 C52_3 1.402(7)
C51_3 C60_3 1.539(6)
C52_3 H52_3 0.9500
C53_3 C54_3 1.535(6)
C53_3 H53A_3 0.9900
C53_3 H53B_3 0.9900
C54_3 C55_3 1.521(6)
C54_3 H54A_3 0.9900
C54_3 H54B_3 0.9900
C55_3 C56_3 1.502(7)
C55_3 C56A_3 1.52(2)
C55_3 H55A_3 0.9900
C55_3 H55B_3 0.9900
C55_3 H55D_3 0.9900
C55_3 H55E_3 0.9900
C56_3 C57_3 1.518(7)
C56_3 H56A_3 0.9900
C56_3 H56B_3 0.9900
C57_3 C58_3 1.505(7)
C57_3 H57A_3 0.9900
C57_3 H57B_3 0.9900
C56A_3 C57A_3 1.51(2)
C56A_3 H56D_3 0.9900
C56A_3 H56E_3 0.9900
C57A_3 C58_3 1.42(2)
C57A_3 H57D_3 0.9900
C57A_3 H57E_3 0.9900
C58_3 C59_3 1.508(7)
C58_3 H58A_3 0.9900
C58_3 H58B_3 0.9900
C58_3 H58D_3 0.9900
C58_3 H58E_3 0.9900
C60_3 C63_3 1.516(8)
C60_3 C61_3 1.520(8)
C60_3 C62_3 1.533(9)
C61_3 H61A_3 0.9800
C61_3 H61B_3 0.9800
C61_3 H61C_3 0.9800
C62_3 H62A_3 0.9800
C62_3 H62B_3 0.9800
C62_3 H62C_3 0.9800
C63_3 H63A_3 0.9800
C63_3 H63B_3 0.9800
C63_3 H63C_3 0.9800
C64_3 C66_3 1.515(11)
C64_3 C65A_3 1.525(12)
C64_3 C65_3 1.533(11)
C64_3 C67B_3 1.536(16)
C64_3 C67_3 1.539(11)
C64_3 C65B_3 1.540(15)
C64_3 C66A_3 1.541(12)
C64_3 C67A_3 1.542(11)
C64_3 C66B_3 1.549(15)
C65_3 H65A_3 0.9800
C65_3 H65B_3 0.9800
C65_3 H65C_3 0.9800
C66_3 H66A_3 0.9800
C66_3 H66B_3 0.9800
C66_3 H66C_3 0.9800
C67_3 H67A_3 0.9800
C67_3 H67B_3 0.9800
C67_3 H67C_3 0.9800
C65A_3 H65D_3 0.9800
C65A_3 H65E_3 0.9800
C65A_3 H65F_3 0.9800
C66A_3 H66D_3 0.9800
C66A_3 H66E_3 0.9800
C66A_3 H66F_3 0.9800
C67A_3 H67D_3 0.9800
C67A_3 H67E_3 0.9800
C67A_3 H67F_3 0.9800
C65B_3 H65G_3 0.9800
C65B_3 H65H_3 0.9800
C65B_3 H65I_3 0.9800
C66B_3 H66G_3 0.9800
C66B_3 H66H_3 0.9800
C66B_3 H66I_3 0.9800
C67B_3 H67G_3 0.9800
C67B_3 H67H_3 0.9800
C67B_3 H67I_3 0.9800
C68_3 C69_3 1.503(6)
C69_3 C70_3 1.401(6)
C69_3 C82_3 1.416(6)
C70_3 C71_3 1.420(6)
C70_3 C75_3 1.428(7)
C71_3 C72_3 1.358(7)
C71_3 H71_3 0.9500
C72_3 C73_3 1.418(9)
C72_3 H72_3 0.9500
C73_3 C74_3 1.345(9)
C73_3 H73_3 0.9500
C74_3 C75_3 1.426(7)
C74_3 H74_3 0.9500
C75_3 C76_3 1.380(7)
C76_3 C77_3 1.387(7)
C76_3 H76_3 0.9500
C77_3 C78_3 1.431(7)
C77_3 C82_3 1.433(6)
C78_3 C79_3 1.342(7)
C78_3 H78_3 0.9500
C79_3 C80_3 1.418(7)
C79_3 H79_3 0.9500
C80_3 C81_3 1.359(6)
C80_3 H80_3 0.9500
C81_3 C82_3 1.417(6)
C81_3 H81_3 0.9500
O8_3 HO1_3 0.837(10)
O8_3 HO2_3 0.857(10)
N03A_3 C03A_3 1.167(9)
C03A_3 C03B_3 1.484(10)
C03B_3 H3ZA_3 0.9800
C03B_3 H3ZB_3 0.9800
C03B_3 H3ZC_3 0.9800
N02A_3 C02A_3 1.138(6)
C02A_3 C02B_3 1.443(7)
C02B_3 H2ZA_3 0.9800
C02B_3 H2ZB_3 0.9800
C02B_3 H2ZC_3 0.9800

loop_
_geom_hbond_atom_site_label_D
_geom_hbond_atom_site_label_H
_geom_hbond_atom_site_label_A
_geom_hbond_distance_DH
_geom_hbond_distance_HA
_geom_hbond_distance_DA
_geom_hbond_angle_DHA
O8_3 HO2_3 N03A_3 0.857(10) 2.05(2) 2.884(7) 165(6)

_cod_database_fobs_code 2021078
